data_1570582
loop_
_publ_author_name
'Li, Haoqi'
'Wei, Xiao'
'Kang, Xi'
'Zhu, Manzhou'

_publ_section_title
;
 Effects of bromine-containing counterion salts in directing the
 structures of medium-sized silver nanoclusters.
;
_journal_issue 3
_journal_name_full Nanoscale
_journal_page_first 1254
_journal_page_last 1259
_journal_paper_doi 10.1039/d3nr05464k
_journal_volume 16
_journal_year 2024
_chemical_formula_moiety 'C300 H449 Ag54 Br4 S30'
_chemical_formula_sum 'C300 H449 Ag54 Br4 S30'
_chemical_formula_weight 11161.98
_space_group_crystal_system triclinic
_space_group_IT_number 2
_space_group_name_Hall '-P 1'
_space_group_name_H-M_alt 'P -1'
_atom_sites_solution_hydrogens geom
_audit_creation_date 2022-06-27
_audit_creation_method
;
Olex2 1.2
(compiled 2018.05.29 svn.r3508 for OlexSys, GUI svn.r5506)
;
_audit_update_record
;
2023-10-13 deposited with the CCDC.	2023-12-08 downloaded from the CCDC.
;
_cell_angle_alpha 91.5080(10)
_cell_angle_beta 101.2820(10)
_cell_angle_gamma 118.3720(10)
_cell_formula_units_Z 2
_cell_length_a 21.8845(2)
_cell_length_b 22.1526(3)
_cell_length_c 49.1884(4)
_cell_measurement_reflns_used 130794
_cell_measurement_temperature 120(2)
_cell_measurement_theta_max 70.11
_cell_measurement_theta_min 4.00
_cell_volume 20379.0(4)
_computing_molecular_graphics 'Olex2 (Dolomanov et al., 2009)'
_computing_publication_material 'Olex2 (Dolomanov et al., 2009)'
_computing_structure_refinement 'ShelXL (Sheldrick, 2015)'
_computing_structure_solution 'SHELXT 2018/2 (Sheldrick, 2018)'
_diffrn_ambient_temperature 120(2)
_diffrn_measured_fraction_theta_full 0.977
_diffrn_measured_fraction_theta_max 0.977
_diffrn_measurement_device_type STOE
_diffrn_radiation_type CuK\a
_diffrn_radiation_wavelength 1.54186
_diffrn_reflns_av_R_equivalents 0.0483
_diffrn_reflns_av_unetI/netI 0.0489
_diffrn_reflns_Laue_measured_fraction_full 0.977
_diffrn_reflns_Laue_measured_fraction_max 0.977
_diffrn_reflns_limit_h_max 25
_diffrn_reflns_limit_h_min -22
_diffrn_reflns_limit_k_max 13
_diffrn_reflns_limit_k_min -25
_diffrn_reflns_limit_l_max 56
_diffrn_reflns_limit_l_min -52
_diffrn_reflns_number 168471
_diffrn_reflns_point_group_measured_fraction_full 0.977
_diffrn_reflns_point_group_measured_fraction_max 0.977
_diffrn_reflns_theta_full 62.499
_diffrn_reflns_theta_max 62.499
_diffrn_reflns_theta_min 3.994
_exptl_absorpt_coefficient_mu 22.438
_exptl_crystal_colour yellow
_exptl_crystal_density_diffrn 1.819
_exptl_crystal_description block
_exptl_crystal_F_000 10814
_refine_diff_density_max 4.092
_refine_diff_density_min -4.439
_refine_diff_density_rms 0.289
_refine_ls_extinction_method none
_refine_ls_goodness_of_fit_ref 1.028
_refine_ls_hydrogen_treatment constr
_refine_ls_matrix_type fullcycle
_refine_ls_number_parameters 3520
_refine_ls_number_reflns 63506
_refine_ls_number_restraints 10078
_refine_ls_restrained_S_all 0.959
_refine_ls_R_factor_all 0.1006
_refine_ls_R_factor_gt 0.0888
_refine_ls_shift/su_max 0.004
_refine_ls_shift/su_mean 0.000
_refine_ls_structure_factor_coef Fsqd
_refine_ls_weighting_details 'w=1/[\s^2^(Fo^2^)+(0.1508P)^2^+468.3714P] where P=(Fo^2^+2Fc^2^)/3'
_refine_ls_weighting_scheme calc
_refine_ls_wR_factor_gt 0.2453
_refine_ls_wR_factor_ref 0.2576
_reflns_Friedel_coverage 0.000
_reflns_number_gt 52128
_reflns_number_total 63506
_reflns_threshold_expression 'I > 2\s(I)'
_cod_data_source_file d3nr05464k2.cif
_cod_data_source_block 1
_cod_depositor_comments 'Adding full bibliography for 1570582--1570584.cif.'
_cod_database_code 1570582
_shelx_shelxl_version_number 2018/3
_shelx_space_group_comment
;
The symmetry employed for this shelxl refinement is uniquely defined
by the following loop, which should always be used as a source of
symmetry information in preference to the above space-group names.
They are only intended as comments.
;
_olex2_refinement_description
;
1. Fixed Uiso
 At 1.2 times of:
  All C(H) groups, All C(H,H) groups
2. Restrained distances
 C40-C04I = C0B2-C04I = C20-C0A0 = C20-C04I = C0B2-C09U = C09U-C09P = C112-
 C09P = C40-C112 = C14-C0A0 = C65-C0A0 = C65-C09U = C14-C112
 1.54 with sigma of 0.01
 C04I-C09U
 2.54 with sigma of 0.01
 C04I-C112
 2.54 with sigma of 0.01
 C04I-C0A0
 2.54 with sigma of 0.01
 C0B2-C65
 2.54 with sigma of 0.01
 C0B2-C09P
 2.54 with sigma of 0.01
 C0B2-C40
 2.54 with sigma of 0.01
 C09U-C0A0
 2.54 with sigma of 0.01
 C09U-C112
 2.54 with sigma of 0.01
 C65-C20
 2.54 with sigma of 0.01
 C65-C09P
 2.54 with sigma of 0.01
 C65-C14
 2.54 with sigma of 0.01
 C0A0-C112
 2.54 with sigma of 0.01
 C14-C09P
 2.54 with sigma of 0.01
 C14-C40
 2.54 with sigma of 0.01
 C14-C20
 2.54 with sigma of 0.01
 C40-C09P
 2.54 with sigma of 0.01
 C40-C20
 2.54 with sigma of 0.01
 C04I-C65
 2.93 with sigma of 0.01
 C04I-C09P
 2.93 with sigma of 0.01
 C04I-C14
 2.93 with sigma of 0.01
 C0B2-C0A0
 2.93 with sigma of 0.01
 C0B2-C112
 2.93 with sigma of 0.01
 C09U-C40
 2.93 with sigma of 0.01
 C09U-C14
 2.93 with sigma of 0.01
 C09U-C20
 2.93 with sigma of 0.01
 C65-C112
 2.93 with sigma of 0.01
 C0A0-C09P
 2.93 with sigma of 0.01
 C112-C20
 2.93 with sigma of 0.01
 C0B9-C03I = C0BN-C03I = C0BN-C0AH = C0BK-C03I = C0AH-C0AC = C0AH-C08Z = C08Z-
 C08L = C0BK-C08L = C090-C08L = C0AC-C0A1 = C0A1-C090 = C0B9-C0A1
 1.54 with sigma of 0.01
 C03I-C090
 2.93 with sigma of 0.01
 C03I-C0AC
 2.93 with sigma of 0.01
 C03I-C08Z
 2.93 with sigma of 0.01
 C0B9-C08L
 2.93 with sigma of 0.01
 C0B9-C0AH
 2.93 with sigma of 0.01
 C0A1-C0BK
 2.93 with sigma of 0.01
 C090-C0AH
 2.93 with sigma of 0.01
 C08L-C0AC
 2.93 with sigma of 0.01
 C08L-C0BN
 2.93 with sigma of 0.01
 C0AH-C0BK
 2.93 with sigma of 0.01
 C03I-C0A1
 2.54 with sigma of 0.01
 C03I-C08L
 2.54 with sigma of 0.01
 C03I-C0AH
 2.54 with sigma of 0.01
 C0B9-C090
 2.54 with sigma of 0.01
 C0B9-C0AC
 2.54 with sigma of 0.01
 C0B9-C0BN
 2.54 with sigma of 0.01
 C0A1-C08L
 2.54 with sigma of 0.01
 C0A1-C0AH
 2.54 with sigma of 0.01
 C090-C08Z
 2.54 with sigma of 0.01
 C090-C0AC
 2.54 with sigma of 0.01
 C08L-C0AH
 2.54 with sigma of 0.01
 C08Z-C0BK
 2.54 with sigma of 0.01
 C08Z-C0BN
 2.54 with sigma of 0.01
 C0BN-C0BK
 2.54 with sigma of 0.01
 C124-C0AG = C124-C0AK = C0AG-C06F = C09Q-C06F = C09B-C06F = C0AN-C09B = C50-
 C0AN = C50-C124 = C09Q-C09F = C0B8-C09F = C0AK-C09F = C0B8-C0AN
 1.54 with sigma of 0.01
 C92-C181 = C0B1-C047 = C181-C0B1 = C181-C0B4 = C0B4-C09R = C0B5-C09R = C09R-
 C096 = C0A7-C096 = C92-C0A7 = C0A7-C09K = C0B5-C047 = C09K-C047
 1.54 with sigma of 0.01
 C0AJ-C09G = C0BA-C0AO = C0AO-C0AM = C0AM-C07U = C07U-C069 = C0A6-C07U = C0A6-
 C09G = C09V-C09G = C09V-C08T = C08T-C069 = C0BA-C08T = C0AO-C0AJ
 1.54 with sigma of 0.01
3. Uiso/Uaniso restraints and constraints
C02M \\sim C02N \\sim C02O \\sim C02P \\sim C02Q \\sim C02R \\sim C02S \\sim
C02T \\sim C02V \\sim C02W \\sim C02X \\sim C02Y \\sim C02Z \\sim C030 \\sim
C031 \\sim C033 \\sim C034 \\sim C035 \\sim C036 \\sim C037 \\sim C038 \\sim
C039 \\sim C03A \\sim C03B \\sim C03C \\sim C03D \\sim C03E \\sim C03F \\sim
C03G \\sim C03H \\sim C03I \\sim C03J \\sim C03K \\sim C03L \\sim C03M \\sim
C03N \\sim C03P \\sim C03Q \\sim C03R \\sim C03S \\sim C03T \\sim C03U \\sim
C03V \\sim C03W \\sim C03X \\sim C03Y \\sim C03Z \\sim C040 \\sim C041 \\sim
C042 \\sim C043 \\sim C044 \\sim C045 \\sim C046 \\sim C047 \\sim C048 \\sim
C049 \\sim C04A \\sim C04B \\sim C04C \\sim C04D \\sim C04E \\sim C04F \\sim
C04G \\sim C04H \\sim C04I \\sim C04J \\sim C04K \\sim C04L \\sim C04M \\sim
C04N \\sim C04O \\sim C04P \\sim C04Q \\sim C04R \\sim C04S \\sim C04T \\sim
C04U \\sim C04V \\sim C04W \\sim C04X \\sim C04Y \\sim C04Z \\sim C052 \\sim
C053 \\sim C054 \\sim C055 \\sim C056 \\sim C057 \\sim C058 \\sim C059 \\sim
C05A \\sim C05B \\sim C05C \\sim C05D \\sim C05E \\sim C05F \\sim C05G \\sim
C05H \\sim C05I \\sim C05J \\sim C05K \\sim C05L \\sim C05M \\sim C05N \\sim
C05O \\sim C05P \\sim C05Q \\sim C05R \\sim C05S \\sim C05T \\sim C05U \\sim
C05V \\sim C05X \\sim C05Y \\sim C05Z \\sim C060 \\sim C061 \\sim C062 \\sim
C063 \\sim C064 \\sim C065 \\sim C066 \\sim C067 \\sim C068 \\sim C069 \\sim
C06A \\sim C06B \\sim C06D \\sim C06E \\sim C06F \\sim C06G \\sim C06H \\sim
C06I \\sim C06J \\sim C06K \\sim C06L \\sim C06M \\sim C06N \\sim C06O \\sim
C06P \\sim C06Q \\sim C06R \\sim C06S \\sim C06T \\sim C06U \\sim C06V \\sim
C06W \\sim C06X \\sim C06Y \\sim C06Z \\sim C070 \\sim C071 \\sim C072 \\sim
C073 \\sim C074 \\sim C075 \\sim C076 \\sim C077 \\sim C078 \\sim C079 \\sim
C07A \\sim C07B \\sim C07C \\sim C07D \\sim C07E \\sim C07F \\sim C07G \\sim
C07H \\sim C07I \\sim C07J \\sim C07K \\sim C07L \\sim C07M \\sim C07N \\sim
C07O \\sim C07P \\sim C07Q \\sim C07R \\sim C07S \\sim C07U \\sim C07V \\sim
C07W \\sim C07X \\sim C07Y \\sim C07Z \\sim C080 \\sim C081 \\sim C082 \\sim
C083 \\sim C084 \\sim C085 \\sim C086 \\sim C087 \\sim C088 \\sim C089 \\sim
C08A \\sim C08B \\sim C08C \\sim C08D \\sim C08E \\sim C08F \\sim C08G \\sim
C08H \\sim C08I \\sim C08J \\sim C08K \\sim C08L \\sim C08M \\sim C08N \\sim
C08O \\sim C08P \\sim C08Q \\sim C08R \\sim C08S \\sim C08T \\sim C08U \\sim
C08V \\sim C08W \\sim C08X \\sim C08Y \\sim C08Z \\sim C090 \\sim C091 \\sim
C092 \\sim C093 \\sim C094 \\sim C096 \\sim C097 \\sim C098 \\sim C099 \\sim
C09A \\sim C09B \\sim C09C \\sim C09D \\sim C09E \\sim C09F \\sim C09G \\sim
C09H \\sim C09I \\sim C09J \\sim C09K \\sim C09L \\sim C09M \\sim C09N \\sim
C09P \\sim C09Q \\sim C09R \\sim C09T \\sim C09U \\sim C09V \\sim C09X \\sim
C09Y \\sim C09Z \\sim C0A0 \\sim C0A1 \\sim C0A3 \\sim C0A5 \\sim C0A6 \\sim
C0A7 \\sim C0A9 \\sim C0AA \\sim C0AC \\sim C0AD \\sim C0AE \\sim C0AF \\sim
C0AG \\sim C0AH \\sim C0AJ \\sim C0AK \\sim C0AL \\sim C0AM \\sim C0AN \\sim
C0AO \\sim C0AP \\sim C0AT \\sim C0AU \\sim C0AV \\sim C0AX \\sim C0B1 \\sim
C0B2 \\sim C0B3 \\sim C0B4 \\sim C0B5 \\sim C0B6 \\sim C0B8 \\sim C0B9 \\sim
C0BA \\sim C0BH \\sim C0BK \\sim C0BN \\sim C14 \\sim C20 \\sim C40 \\sim C50
\\sim C92 \\sim C181 \\sim C65 \\sim C112 \\sim C124: within 3.8A with sigma of
0.01 and sigma for terminal atoms of 0.02
Ag3A \\sim Ag1A: within 3.8A with sigma of 0.01 and sigma for terminal atoms of
0.02
Uanis(C02M) \\sim Ueq, Uanis(C02N) \\sim Ueq, Uanis(C02O) \\sim Ueq,
Uanis(C02P) \\sim Ueq, Uanis(C02Q) \\sim Ueq, Uanis(C02R) \\sim Ueq,
Uanis(C02S) \\sim Ueq, Uanis(C02T) \\sim Ueq, Uanis(C02V) \\sim Ueq,
Uanis(C02W) \\sim Ueq, Uanis(C02X) \\sim Ueq, Uanis(C02Y) \\sim Ueq,
Uanis(C02Z) \\sim Ueq, Uanis(C030) \\sim Ueq, Uanis(C031) \\sim Ueq,
Uanis(C033) \\sim Ueq, Uanis(C034) \\sim Ueq, Uanis(C035) \\sim Ueq,
Uanis(C036) \\sim Ueq, Uanis(C037) \\sim Ueq, Uanis(C038) \\sim Ueq,
Uanis(C039) \\sim Ueq, Uanis(C03A) \\sim Ueq, Uanis(C03B) \\sim Ueq,
Uanis(C03C) \\sim Ueq, Uanis(C03D) \\sim Ueq, Uanis(C03E) \\sim Ueq,
Uanis(C03F) \\sim Ueq, Uanis(C03G) \\sim Ueq, Uanis(C03H) \\sim Ueq,
Uanis(C03I) \\sim Ueq, Uanis(C03J) \\sim Ueq, Uanis(C03K) \\sim Ueq,
Uanis(C03L) \\sim Ueq, Uanis(C03M) \\sim Ueq, Uanis(C03N) \\sim Ueq,
Uanis(C03P) \\sim Ueq, Uanis(C03Q) \\sim Ueq, Uanis(C03R) \\sim Ueq,
Uanis(C03S) \\sim Ueq, Uanis(C03T) \\sim Ueq, Uanis(C03U) \\sim Ueq,
Uanis(C03V) \\sim Ueq, Uanis(C03W) \\sim Ueq, Uanis(C03X) \\sim Ueq,
Uanis(C03Y) \\sim Ueq, Uanis(C03Z) \\sim Ueq, Uanis(C040) \\sim Ueq,
Uanis(C041) \\sim Ueq, Uanis(C042) \\sim Ueq, Uanis(C043) \\sim Ueq,
Uanis(C044) \\sim Ueq, Uanis(C045) \\sim Ueq, Uanis(C046) \\sim Ueq,
Uanis(C047) \\sim Ueq, Uanis(C048) \\sim Ueq, Uanis(C049) \\sim Ueq,
Uanis(C04A) \\sim Ueq, Uanis(C04B) \\sim Ueq, Uanis(C04C) \\sim Ueq,
Uanis(C04D) \\sim Ueq, Uanis(C04E) \\sim Ueq, Uanis(C04F) \\sim Ueq,
Uanis(C04G) \\sim Ueq, Uanis(C04H) \\sim Ueq, Uanis(C04I) \\sim Ueq,
Uanis(C04J) \\sim Ueq, Uanis(C04K) \\sim Ueq, Uanis(C04L) \\sim Ueq,
Uanis(C04M) \\sim Ueq, Uanis(C04N) \\sim Ueq, Uanis(C04O) \\sim Ueq,
Uanis(C04P) \\sim Ueq, Uanis(C04Q) \\sim Ueq, Uanis(C04R) \\sim Ueq,
Uanis(C04S) \\sim Ueq, Uanis(C04T) \\sim Ueq, Uanis(C04U) \\sim Ueq,
Uanis(C04V) \\sim Ueq, Uanis(C04W) \\sim Ueq, Uanis(C04X) \\sim Ueq,
Uanis(C04Y) \\sim Ueq, Uanis(C04Z) \\sim Ueq, Uanis(C052) \\sim Ueq,
Uanis(C053) \\sim Ueq, Uanis(C054) \\sim Ueq, Uanis(C055) \\sim Ueq,
Uanis(C056) \\sim Ueq, Uanis(C057) \\sim Ueq, Uanis(C058) \\sim Ueq,
Uanis(C059) \\sim Ueq, Uanis(C05A) \\sim Ueq, Uanis(C05B) \\sim Ueq,
Uanis(C05C) \\sim Ueq, Uanis(C05D) \\sim Ueq, Uanis(C05E) \\sim Ueq,
Uanis(C05F) \\sim Ueq, Uanis(C05G) \\sim Ueq, Uanis(C05H) \\sim Ueq,
Uanis(C05I) \\sim Ueq, Uanis(C05J) \\sim Ueq, Uanis(C05K) \\sim Ueq,
Uanis(C05L) \\sim Ueq, Uanis(C05M) \\sim Ueq, Uanis(C05N) \\sim Ueq,
Uanis(C05O) \\sim Ueq, Uanis(C05P) \\sim Ueq, Uanis(C05Q) \\sim Ueq,
Uanis(C05R) \\sim Ueq, Uanis(C05S) \\sim Ueq, Uanis(C05T) \\sim Ueq,
Uanis(C05U) \\sim Ueq, Uanis(C05V) \\sim Ueq, Uanis(C05X) \\sim Ueq,
Uanis(C05Y) \\sim Ueq, Uanis(C05Z) \\sim Ueq, Uanis(C060) \\sim Ueq,
Uanis(C061) \\sim Ueq, Uanis(C062) \\sim Ueq, Uanis(C063) \\sim Ueq,
Uanis(C064) \\sim Ueq, Uanis(C065) \\sim Ueq, Uanis(C066) \\sim Ueq,
Uanis(C067) \\sim Ueq, Uanis(C068) \\sim Ueq, Uanis(C069) \\sim Ueq,
Uanis(C06A) \\sim Ueq, Uanis(C06B) \\sim Ueq, Uanis(C06D) \\sim Ueq,
Uanis(C06E) \\sim Ueq, Uanis(C06F) \\sim Ueq, Uanis(C06G) \\sim Ueq,
Uanis(C06H) \\sim Ueq, Uanis(C06I) \\sim Ueq, Uanis(C06J) \\sim Ueq,
Uanis(C06K) \\sim Ueq, Uanis(C06L) \\sim Ueq, Uanis(C06M) \\sim Ueq,
Uanis(C06N) \\sim Ueq, Uanis(C06O) \\sim Ueq, Uanis(C06P) \\sim Ueq,
Uanis(C06Q) \\sim Ueq, Uanis(C06R) \\sim Ueq, Uanis(C06S) \\sim Ueq,
Uanis(C06T) \\sim Ueq, Uanis(C06U) \\sim Ueq, Uanis(C06V) \\sim Ueq,
Uanis(C06W) \\sim Ueq, Uanis(C06X) \\sim Ueq, Uanis(C06Y) \\sim Ueq,
Uanis(C06Z) \\sim Ueq, Uanis(C070) \\sim Ueq, Uanis(C071) \\sim Ueq,
Uanis(C072) \\sim Ueq, Uanis(C073) \\sim Ueq, Uanis(C074) \\sim Ueq,
Uanis(C075) \\sim Ueq, Uanis(C076) \\sim Ueq, Uanis(C077) \\sim Ueq,
Uanis(C078) \\sim Ueq, Uanis(C079) \\sim Ueq, Uanis(C07A) \\sim Ueq,
Uanis(C07B) \\sim Ueq, Uanis(C07C) \\sim Ueq, Uanis(C07D) \\sim Ueq,
Uanis(C07E) \\sim Ueq, Uanis(C07F) \\sim Ueq, Uanis(C07G) \\sim Ueq,
Uanis(C07H) \\sim Ueq, Uanis(C07I) \\sim Ueq, Uanis(C07J) \\sim Ueq,
Uanis(C07K) \\sim Ueq, Uanis(C07L) \\sim Ueq, Uanis(C07M) \\sim Ueq,
Uanis(C07N) \\sim Ueq, Uanis(C07O) \\sim Ueq, Uanis(C07P) \\sim Ueq,
Uanis(C07Q) \\sim Ueq, Uanis(C07R) \\sim Ueq, Uanis(C07S) \\sim Ueq,
Uanis(C07U) \\sim Ueq, Uanis(C07V) \\sim Ueq, Uanis(C07W) \\sim Ueq,
Uanis(C07X) \\sim Ueq, Uanis(C07Y) \\sim Ueq, Uanis(C07Z) \\sim Ueq,
Uanis(C080) \\sim Ueq, Uanis(C081) \\sim Ueq, Uanis(C082) \\sim Ueq,
Uanis(C083) \\sim Ueq, Uanis(C084) \\sim Ueq, Uanis(C085) \\sim Ueq,
Uanis(C086) \\sim Ueq, Uanis(C087) \\sim Ueq, Uanis(C088) \\sim Ueq,
Uanis(C089) \\sim Ueq, Uanis(C08A) \\sim Ueq, Uanis(C08B) \\sim Ueq,
Uanis(C08C) \\sim Ueq, Uanis(C08D) \\sim Ueq, Uanis(C08E) \\sim Ueq,
Uanis(C08F) \\sim Ueq, Uanis(C08G) \\sim Ueq, Uanis(C08H) \\sim Ueq,
Uanis(C08I) \\sim Ueq, Uanis(C08J) \\sim Ueq, Uanis(C08K) \\sim Ueq,
Uanis(C08L) \\sim Ueq, Uanis(C08M) \\sim Ueq, Uanis(C08N) \\sim Ueq,
Uanis(C08O) \\sim Ueq, Uanis(C08P) \\sim Ueq, Uanis(C08Q) \\sim Ueq,
Uanis(C08R) \\sim Ueq, Uanis(C08S) \\sim Ueq, Uanis(C08T) \\sim Ueq,
Uanis(C08U) \\sim Ueq, Uanis(C08V) \\sim Ueq, Uanis(C08W) \\sim Ueq,
Uanis(C08X) \\sim Ueq, Uanis(C08Y) \\sim Ueq, Uanis(C08Z) \\sim Ueq,
Uanis(C090) \\sim Ueq, Uanis(C091) \\sim Ueq, Uanis(C092) \\sim Ueq,
Uanis(C093) \\sim Ueq, Uanis(C094) \\sim Ueq, Uanis(C096) \\sim Ueq,
Uanis(C097) \\sim Ueq, Uanis(C098) \\sim Ueq, Uanis(C099) \\sim Ueq,
Uanis(C09A) \\sim Ueq, Uanis(C09B) \\sim Ueq, Uanis(C09C) \\sim Ueq,
Uanis(C09D) \\sim Ueq, Uanis(C09E) \\sim Ueq, Uanis(C09F) \\sim Ueq,
Uanis(C09G) \\sim Ueq, Uanis(C09H) \\sim Ueq, Uanis(C09I) \\sim Ueq,
Uanis(C09J) \\sim Ueq, Uanis(C09K) \\sim Ueq, Uanis(C09L) \\sim Ueq,
Uanis(C09M) \\sim Ueq, Uanis(C09N) \\sim Ueq, Uanis(C09P) \\sim Ueq,
Uanis(C09Q) \\sim Ueq, Uanis(C09R) \\sim Ueq, Uanis(C09T) \\sim Ueq,
Uanis(C09U) \\sim Ueq, Uanis(C09V) \\sim Ueq, Uanis(C09X) \\sim Ueq,
Uanis(C09Y) \\sim Ueq, Uanis(C09Z) \\sim Ueq, Uanis(C0A0) \\sim Ueq,
Uanis(C0A1) \\sim Ueq, Uanis(C0A3) \\sim Ueq, Uanis(C0A5) \\sim Ueq,
Uanis(C0A6) \\sim Ueq, Uanis(C0A7) \\sim Ueq, Uanis(C0A9) \\sim Ueq,
Uanis(C0AA) \\sim Ueq, Uanis(C0AC) \\sim Ueq, Uanis(C0AD) \\sim Ueq,
Uanis(C0AE) \\sim Ueq, Uanis(C0AF) \\sim Ueq, Uanis(C0AG) \\sim Ueq,
Uanis(C0AH) \\sim Ueq, Uanis(C0AJ) \\sim Ueq, Uanis(C0AK) \\sim Ueq,
Uanis(C0AL) \\sim Ueq, Uanis(C0AM) \\sim Ueq, Uanis(C0AN) \\sim Ueq,
Uanis(C0AO) \\sim Ueq, Uanis(C0AP) \\sim Ueq, Uanis(C0AT) \\sim Ueq,
Uanis(C0AU) \\sim Ueq, Uanis(C0AV) \\sim Ueq, Uanis(C0AX) \\sim Ueq,
Uanis(C0B1) \\sim Ueq, Uanis(C0B2) \\sim Ueq, Uanis(C0B3) \\sim Ueq,
Uanis(C0B4) \\sim Ueq, Uanis(C0B5) \\sim Ueq, Uanis(C0B6) \\sim Ueq,
Uanis(C0B8) \\sim Ueq, Uanis(C0B9) \\sim Ueq, Uanis(C0BA) \\sim Ueq,
Uanis(C0BH) \\sim Ueq, Uanis(C0BK) \\sim Ueq, Uanis(C0BN) \\sim Ueq, Uanis(C14)
\\sim Ueq, Uanis(C20) \\sim Ueq, Uanis(C40) \\sim Ueq, Uanis(C50) \\sim Ueq,
Uanis(C92) \\sim Ueq, Uanis(C181) \\sim Ueq, Uanis(C65) \\sim Ueq, Uanis(C112)
\\sim Ueq, Uanis(C124) \\sim Ueq: with sigma of 0.01 and sigma for terminal
atoms of 0.02
Uanis(Ag1A) \\sim Ueq, Uanis(Ag3A) \\sim Ueq: with sigma of 0.01 and sigma for
terminal atoms of 0.02
4. Others
 Fixed Sof: Ag0W(0.9) Ag1A(0.9) Ag1H(0.9) Ag1(0.1) Ag2A(0.1) Ag3A(0.1)
5.a Ternary CH refined with riding coordinates:
 C038(H038), C039(H039), C03E(H03O), C03M(H03Z), C03R(H1AA), C03W(H4AA),
 C03Z(H6AA), C042(H042), C043(H043), C045(H045), C048(H048), C049(H049),
 C04E(H04M), C04O(H04), C04R(H8AA), C04S(H9AA), C053(H053), C055(H055),
 C058(H058), C05A(H05K), C05E(H05R), C05F(H05S), C05G(H05T), C05P(H9BA),
 C05Q(H0CA), C05T(H3CA), C05Z(H8CA), C06B(H06W), C06D(H06X), C06H(H06),
 C06O(H5DA), C06Q(H7DA), C06W(H3EA), C070(H070), C072(H072), C076(H076),
 C077(H077), C079(H079), C07A(H07K), C07B(H07L), C07D(H07O), C07E(H07P),
 C07G(H07S), C07I(H07V), C07J(H07W), C07K(H07X), C07N(H07), C07O(H7EA),
 C07V(H1FA), C07X(H3FA), C081(H081), C082(H082), C083(H083), C085(H085),
 C087(H087), C08B(H08M), C08G(H08V), C08H(H08W), C08K(H08), C08L(H6FA),
 C08O(H9FA), C08R(H2GA), C08T(H4GA), C08U(H5GA), C091(H091), C099(H099),
 C09C(H09S), C09D(H09T), C09F(H09W), C09G(H09X), C09L(H2HA), C09M(H3HA),
 C09N(H4HA), C09R(H7HA), C09U(H9HA), C09Z(H3IA), C0A0(H0A0), C0A1(H0A1),
 C0A7(H0A7), C0AF(H0AR), C0AH(H0AU), C0AN(H4IA), C0AO(H5IA), C0AT(H7IA),
 C0AU(H8IA), C0AX(H0JA), C0B6(H0B6), C181(H181), C112(H112), C124(H124)
5.b Secondary CH2 refined with riding coordinates:
 C02R(H02A,H02B), C02S(H02C,H02D), C02V(H02E,H02F), C031(H03A,H03B), C033(H03C,
 H03D), C034(H03E,H03F), C037(H03G,H03H), C03A(H03I,H03J), C03B(H03K,H03L),
 C03C(H03M,H03N), C03F(H03P,H03Q), C03G(H03R,H03S), C03H(H03T,H03U), C03J(H03V,
 H03W), C03K(H03X,H03Y), C03N(H03,H), C03Q(H0AA,HA), C03U(H2AA,HB), C03V(H3AA,
 HC), C03X(H5AA,HD), C040(H04A,H04B), C041(H04C,H04D), C046(H04E,H04F),
 C04A(H04G,H04H), C04B(H04I,H04J), C04D(H04K,H04L), C04F(H04N,H04O), C04G(H04P,
 H04Q), C04H(H04R,H04S), C04J(H04T,H04U), C04K(H04V,H04W), C04L(H04X,H04Y),
 C04N(H04Z,HE), C04Q(H7AA,HF), C04T(H0BA,HG), C04U(H1BA,HH), C04V(H2BA,HI),
 C04W(H3BA,HJ), C04Y(H4BA,HK), C04Z(H5BA,HL), C052(H05A,H05B), C054(H05C,H05D),
 C056(H05E,H05F), C057(H05G,H05H), C059(H05I,H05J), C05B(H05L,H05M), C05C(H05N,
 H05O), C05D(H05P,H05Q), C05H(H05U,H05V), C05I(H05W,H05X), C05J(H05Y,HM),
 C05K(H05Z,HN), C05L(H05,HO), C05M(H6BA,HP), C05N(H7BA,HQ), C05O(H8BA,HR),
 C05R(H1CA,HS), C05S(H2CA,HT), C05U(H4CA,HU), C05V(H5CA,HV), C05X(H6CA,HW),
 C05Y(H7CA,HX), C060(H06A,H06B), C061(H06C,H06D), C062(H06E,H06F), C063(H06G,
 H06H), C064(H06I,H06J), C065(H06K,H06L), C066(H06M,H06N), C067(H06O,H06P),
 C068(H06Q,H06R), C069(H06S,H06T), C06A(H06U,H06V), C06E(H06Y,HY), C06G(H06Z,
 HZ), C06I(H9CA,H1JA), C06J(H0DA,H2JA), C06K(H1DA,H3JA), C06L(H2DA,H4JA),
 C06M(H3DA,H5JA), C06N(H4DA,H6JA), C06P(H6DA,H7JA), C06R(H8DA,H8JA), C06S(H9DA,
 H9JA), C06T(H0EA,H0KA), C06U(H1EA,H1KA), C06V(H2EA,H2KA), C06X(H4EA,H3KA),
 C06Y(H5EA,H4KA), C06Z(H6EA,H5KA), C071(H07A,H07B), C073(H07C,H07D), C074(H07E,
 H07F), C075(H07G,H07H), C078(H07I,H07J), C07C(H07M,H07N), C07F(H07Q,H07R),
 C07H(H07T,H07U), C07L(H07Y,H6KA), C07M(H07Z,H7KA), C07Q(H8EA,H8KA), C07R(H9EA,
 H9KA), C07S(H0FA,H0LA), C07W(H2FA,H1LA), C07Y(H4FA,H2LA), C07Z(H5FA,H3LA),
 C080(H08A,H08B), C084(H08C,H08D), C086(H08E,H08F), C088(H08G,H08H), C089(H08I,
 H08J), C08A(H08K,H08L), C08C(H08N,H08O), C08D(H08P,H08Q), C08E(H08R,H08S),
 C08F(H08T,H08U), C08I(H08X,H08Y), C08J(H08Z,H4LA), C08M(H7FA,H5LA), C08N(H8FA,
 H6LA), C08P(H0GA,H7LA), C08Q(H1GA,H8LA), C08S(H3GA,H9LA), C08V(H6GA,H0MA),
 C08W(H7GA,H1MA), C08X(H8GA,H2MA), C08Y(H9GA,H3MA), C08Z(H0HA,H4MA), C090(H09A,
 H09B), C092(H09C,H09D), C093(H09E,H09F), C094(H09G,H09H), C096(H09I,H09J),
 C097(H09K,H09L), C098(H09M,H09N), C09A(H09O,H09P), C09B(H09Q,H09R), C09E(H09U,
 H09V), C09H(H09Y,H5MA), C09I(H09Z,H6MA), C09J(H09,H7MA), C09K(H1HA,H8MA),
 C09P(H5HA,H9MA), C09Q(H6HA,H0NA), C09V(H0IA,H1NA), C09X(H1IA,H2NA), C09Y(H2IA,
 H3NA), C0A3(H0AB,H0AC), C0A5(H0AD,H0AE), C0A6(H0AF,H0AG), C0A9(H0AH,H0AI),
 C0AA(H0AJ,H0AK), C0AC(H0AL,H0AM), C0AD(H0AN,H0AO), C0AE(H0AP,H0AQ), C0AG(H0AS,
 H0AT), C0AJ(H0AV,H0AW), C0AK(H0AX,H0AY), C0AL(H0AZ,H4NA), C0AM(H0A,H5NA),
 C0AP(H6IA,H6NA), C0AV(H9IA,H7NA), C0B1(H0BB,H0BC), C0B2(H0BD,H0BE), C0B3(H0BF,
 H0BG), C0B4(H0BH,H0BI), C0B5(H0BJ,H0BK), C0B8(H0BL,H0BM), C0B9(H0BN,H0BO),
 C0BA(H0BP,H0BQ), C0BH(H0BR,H0BS), C0BK(H0BT,H0BU), C0BN(H0BV,H0BW), C14(H14A,
 H14B), C20(H20A,H20B), C40(H40A,H40B), C50(H50A,H50B), C92(H92A,H92B),
 C65(H65A,H65B)
5.c Aromatic/amide H refined with riding coordinates:
 C09T(H8HA)
;
_olex2_submission_special_instructions 'No special instructions were received'

loop_
_space_group_symop_operation_xyz
'x, y, z'
'-x, -y, -z'

loop_
_atom_site_label
_atom_site_type_symbol
_atom_site_fract_x
_atom_site_fract_y
_atom_site_fract_z
_atom_site_U_iso_or_equiv
_atom_site_adp_type
_atom_site_occupancy
_atom_site_site_symmetry_order
_atom_site_calc_flag
_atom_site_refinement_flags_posn
_atom_site_refinement_flags_adp
_atom_site_refinement_flags_occupancy
_atom_site_disorder_assembly
_atom_site_disorder_group
Ag01 Ag 0.56300(5) 0.29397(5) 0.76150(2) 0.030 Uani 1 1 d . . . . .
Ag02 Ag 0.52403(6) 0.26304(5) 0.67856(2) 0.033 Uani 1 1 d . . . . .
Ag03 Ag 0.49310(6) 0.33245(6) 0.71578(2) 0.037 Uani 1 1 d . . . . .
Ag04 Ag 0.32422(6) 0.41074(6) 0.72491(2) 0.036 Uani 1 1 d . . . . .
Ag05 Ag 0.63183(6) 0.36055(6) 0.71910(2) 0.037 Uani 1 1 d . . . . .
Ag06 Ag 0.31801(6) 0.25793(6) 0.68139(2) 0.036 Uani 1 1 d . . . . .
Ag07 Ag 0.62905(6) 0.44714(6) 0.82265(2) 0.037 Uani 1 1 d . . . . .
Ag08 Ag 0.59405(6) 0.22082(6) 0.72367(2) 0.035 Uani 1 1 d . . . . .
Ag09 Ag 0.69258(6) 0.54644(6) 0.68636(2) 0.038 Uani 1 1 d . . . . .
Ag0A Ag 0.49321(6) 0.49416(6) 0.67597(2) 0.040 Uani 1 1 d . . . . .
Ag0B Ag 0.52987(6) 0.40068(6) 0.77339(2) 0.037 Uani 1 1 d . . . . .
Ag0C Ag 0.52141(6) 0.30386(6) 0.81131(2) 0.037 Uani 1 1 d . . . . .
Ag0D Ag 0.39365(6) 0.39869(6) 0.79685(2) 0.039 Uani 1 1 d . . . . .
Ag0E Ag 0.74021(6) 0.63282(6) 0.74882(2) 0.040 Uani 1 1 d . . . . .
Ag0F Ag 0.54171(6) 0.57416(6) 0.74026(2) 0.040 Uani 1 1 d . . . . .
Ag0G Ag 0.45158(6) 0.19132(6) 0.71938(2) 0.038 Uani 1 1 d . . . . .
Ag0H Ag 0.66980(6) 0.43646(5) 0.77461(2) 0.038 Uani 1 1 d . . . . .
Ag0I Ag 0.55348(7) 0.41218(6) 0.62375(2) 0.041 Uani 1 1 d . . . . .
Ag0J Ag 0.66333(7) 0.24339(6) 0.64820(2) 0.043 Uani 1 1 d . . . . .
Ag0K Ag 0.49489(6) 0.44649(6) 0.85679(2) 0.043 Uani 1 1 d . . . . .
Ag0L Ag 0.66543(6) 0.34150(6) 0.81278(2) 0.042 Uani 1 1 d . . . . .
Ag0M Ag 0.77178(6) 0.36109(6) 0.69634(3) 0.044 Uani 1 1 d . . . . .
Ag0N Ag 0.84054(6) 0.51192(6) 0.80985(2) 0.043 Uani 1 1 d . . . . .
Ag0O Ag 0.67303(7) 0.65808(6) 0.81223(2) 0.044 Uani 1 1 d . . . . .
Ag0P Ag 0.55106(7) 0.09990(7) 0.66484(2) 0.046 Uani 1 1 d . . . . .
Ag0Q Ag 0.39793(7) 0.56480(6) 0.79043(2) 0.046 Uani 1 1 d . . . . .
Ag0R Ag 0.32908(6) 0.38880(7) 0.64585(2) 0.045 Uani 1 1 d . . . . .
Ag0S Ag 0.87577(6) 0.54136(6) 0.73535(3) 0.046 Uani 1 1 d . . . . .
Ag0T Ag 0.50507(7) 0.07640(6) 0.59051(2) 0.046 Uani 1 1 d . . . . .
Ag0U Ag 0.79830(7) 0.49320(6) 0.65279(3) 0.047 Uani 1 1 d . . . . .
Ag0V Ag 0.39657(7) 0.04594(6) 0.66002(2) 0.047 Uani 1 1 d . . . . .
Ag0W Ag 0.29862(7) 0.09876(7) 0.63816(2) 0.038 Uani 0.9 1 d . . P A 1
Ag0X Ag 0.33975(7) -0.00364(6) 0.57604(2) 0.048 Uani 1 1 d . . . . .
Ag0Y Ag 0.64139(7) 0.59716(7) 0.90539(2) 0.049 Uani 1 1 d . . . . .
Ag0Z Ag 0.52916(8) 0.62335(7) 0.83855(3) 0.052 Uani 1 1 d . . . . .
Ag10 Ag 0.62676(7) 0.48576(6) 0.93945(3) 0.049 Uani 1 1 d . . . . .
Ag11 Ag 0.68897(7) 0.38600(7) 0.60578(3) 0.051 Uani 1 1 d . . . . .
Ag12 Ag 0.55799(7) 0.34208(7) 0.88854(3) 0.052 Uani 1 1 d . . . . .
Ag13 Ag 0.53535(7) 0.21155(6) 0.57960(2) 0.049 Uani 1 1 d . . . . .
Ag14 Ag 0.87180(7) 0.69004(7) 0.84445(3) 0.050 Uani 1 1 d . . . . .
Ag15 Ag 0.89538(7) 0.67513(7) 0.79014(3) 0.052 Uani 1 1 d . . . . .
Ag16 Ag 0.76362(7) 0.63111(7) 0.87640(3) 0.053 Uani 1 1 d . . . . .
Ag17 Ag 0.33083(8) 0.29517(7) 0.60385(3) 0.056 Uani 1 1 d . . . . .
Ag18 Ag 0.77888(8) 0.52338(8) 0.96030(3) 0.057 Uani 1 1 d . . . . .
Ag19 Ag 0.60162(7) 0.48094(7) 0.72787(3) 0.053 Uani 1 1 d . . . . .
Ag1A Ag 0.70144(8) 0.37255(7) 0.89046(3) 0.053 Uani 0.9 1 d . U P B 1
Ag1B Ag 0.74290(7) 0.56852(7) 0.80487(3) 0.055 Uani 1 1 d . . . . .
Ag1C Ag 0.44658(7) 0.33872(7) 0.65997(3) 0.054 Uani 1 1 d . . . . .
Ag1D Ag 0.40862(8) 0.22807(8) 0.59190(3) 0.063 Uani 1 1 d . . . . .
Ag1E Ag 0.53438(8) 0.51823(7) 0.79805(3) 0.057 Uani 1 1 d . . . . .
Ag1F Ag 0.65490(8) 0.38881(8) 0.66647(3) 0.057 Uani 1 1 d . . . . .
Br1G Br 0.44419(8) 0.18237(8) 0.77567(3) 0.037 Uani 1 1 d . . . . .
Ag1H Ag 0.83203(9) 0.49940(8) 0.88395(3) 0.054 Uani 0.9 1 d . . P B 2
Ag1I Ag 0.48112(9) 0.17635(8) 0.63432(3) 0.061 Uani 1 1 d . . . . .
Ag1J Ag 0.66114(9) 0.48678(8) 0.87529(3) 0.063 Uani 1 1 d . . . . .
Br1K Br 0.64907(9) 0.22888(8) 0.77908(3) 0.039 Uani 1 1 d . . . . .
Br1L Br 0.39903(8) 0.33545(9) 0.74200(3) 0.042 Uani 1 1 d . . . . .
Br1M Br 0.76208(9) 0.42290(9) 0.75060(3) 0.046 Uani 1 1 d . . . . .
S01N S 0.58611(19) 0.52081(18) 0.65093(7) 0.032 Uani 1 1 d . . . . .
S01O S 0.33088(17) 0.15610(17) 0.68687(7) 0.030 Uani 1 1 d . . . . .
S01P S 0.42698(17) 0.50910(17) 0.70693(7) 0.031 Uani 1 1 d . . . . .
S01Q S 0.66001(18) 0.66764(18) 0.76307(7) 0.034 Uani 1 1 d . . . . .
S01R S 0.69215(18) 0.23919(18) 0.69737(7) 0.033 Uani 1 1 d . . . . .
S01S S 0.80600(18) 0.60898(17) 0.72011(7) 0.033 Uani 1 1 d . . . . .
S01T S 0.26532(19) 0.33271(19) 0.67978(7) 0.035 Uani 1 1 d . . . . .
S01U S 0.32185(19) 0.4460(2) 0.77210(7) 0.036 Uani 1 1 d . . . . .
S01V S 0.43573(19) 0.33601(19) 0.82836(8) 0.037 Uani 1 1 d . . . . .
S01W S 0.4886(2) 0.09056(18) 0.70284(7) 0.038 Uani 1 1 d . . . . .
S01X S 0.79351(19) 0.4222(2) 0.83883(7) 0.037 Uani 1 1 d . . . . .
S01Y S 0.5215(2) 0.32152(19) 0.58654(7) 0.039 Uani 1 1 d . . . . .
S01Z S 0.4886(2) 0.6825(2) 0.80427(8) 0.044 Uani 1 1 d . . . . .
S020 S 0.5962(2) 0.2849(2) 0.85743(7) 0.040 Uani 1 1 d . . . . .
S021 S 0.6830(2) 0.6765(2) 0.86158(8) 0.042 Uani 1 1 d . . . . .
S022 S 0.5197(2) 0.5566(2) 0.87814(8) 0.042 Uani 1 1 d . . . . .
S023 S 0.6629(2) 0.2675(2) 0.60140(8) 0.042 Uani 1 1 d . . . . .
S024 S 0.4231(2) 0.1015(2) 0.55929(7) 0.040 Uani 1 1 d . . . . .
S025 S 0.8646(2) 0.4747(2) 0.69293(8) 0.042 Uani 1 1 d . . . . .
S026 S 0.2995(2) -0.0083(2) 0.61939(8) 0.043 Uani 1 1 d . . . . .
S027 S 0.7271(2) 0.6009(2) 0.94683(8) 0.044 Uani 1 1 d . . . . .
S028 S 0.9264(2) 0.5875(2) 0.78475(9) 0.046 Uani 1 1 d . . . . .
S029 S 0.2910(2) 0.1740(2) 0.60106(8) 0.048 Uani 1 1 d . . . . .
S02A S 0.8770(2) 0.7638(2) 0.80900(9) 0.047 Uani 1 1 d . . . . .
S02B S 0.5246(2) 0.3746(2) 0.92815(9) 0.049 Uani 1 1 d . . . . .
S02C S 0.3711(2) 0.4157(2) 0.60435(8) 0.046 Uani 1 1 d . . . . .
S02D S 0.5864(2) 0.0614(2) 0.62652(9) 0.045 Uani 1 1 d . . . . .
S02E S 0.8749(2) 0.6268(2) 0.88307(9) 0.050 Uani 1 1 d . . . . .
S02F S 0.7461(2) 0.5095(2) 0.60811(10) 0.054 Uani 1 1 d . . . . .
S02G S 0.7961(3) 0.4517(3) 0.92805(9) 0.053 Uani 1 1 d . . . . .
C02M C 0.8616(9) 0.6878(9) 0.7068(3) 0.044 Uani 1 1 d . U . . .
C02N C 0.7527(9) 0.2024(9) 0.7063(4) 0.047 Uani 1 1 d . U . . .
C02O C 0.5133(9) 0.3523(9) 0.5521(3) 0.043 Uani 1 1 d . U . . .
C02P C 0.6774(9) 0.7535(8) 0.7539(3) 0.041 Uani 1 1 d . U . . .
C02Q C 0.4459(10) 0.5407(9) 0.8955(4) 0.049 Uani 1 1 d . U . . .
C02R C 0.9169(9) 0.4172(9) 0.8595(4) 0.048 Uani 1 1 d . U . . .
H02A H 0.909896 0.422300 0.878099 0.057 Uiso 1 1 calc R . . . .
H02B H 0.941885 0.463061 0.854181 0.057 Uiso 1 1 calc R . . . .
C02S C 0.2597(9) 0.1469(8) 0.7285(3) 0.041 Uani 1 1 d . U . . .
H02C H 0.306198 0.171194 0.741475 0.049 Uiso 1 1 calc R . . . .
H02D H 0.248156 0.181162 0.720805 0.049 Uiso 1 1 calc R . . . .
C02T C 0.4785(9) 0.0187(9) 0.7237(3) 0.044 Uani 1 1 d . U . . .
C02V C 0.8253(9) 0.7309(8) 0.6998(3) 0.041 Uani 1 1 d . U . . .
H02E H 0.814897 0.744546 0.716478 0.049 Uiso 1 1 calc R . . . .
H02F H 0.780643 0.704058 0.685924 0.049 Uiso 1 1 calc R . . . .
C02W C 0.1677(9) 0.2828(10) 0.6641(4) 0.048 Uani 1 1 d . U . . .
C02X C 0.6022(9) 0.5940(8) 0.6302(3) 0.040 Uani 1 1 d . U . . .
C02Y C 0.3965(10) 0.5707(10) 0.6958(4) 0.055 Uani 1 1 d . U . . .
C02Z C 0.8439(9) 0.3747(9) 0.8387(3) 0.045 Uani 1 1 d . U . . .
C030 C 0.2621(8) 0.1016(8) 0.7044(3) 0.041 Uani 1 1 d . U . . .
C031 C 0.2812(9) 0.0494(8) 0.7172(3) 0.043 Uani 1 1 d . U . . .
H03A H 0.328013 0.073668 0.729946 0.051 Uiso 1 1 calc R . . . .
H03B H 0.283248 0.020814 0.702478 0.051 Uiso 1 1 calc R . . . .
C033 C 0.6138(9) 0.6491(9) 0.5778(4) 0.048 Uani 1 1 d . U . . .
H03C H 0.606598 0.609032 0.566207 0.057 Uiso 1 1 calc R . . . .
H03D H 0.621254 0.685613 0.566230 0.057 Uiso 1 1 calc R . . . .
C034 C 0.2804(10) -0.1354(10) 0.6236(4) 0.053 Uani 1 1 d . U . . .
H03E H 0.324954 -0.113411 0.637797 0.064 Uiso 1 1 calc R . . . .
H03F H 0.291794 -0.134389 0.605426 0.064 Uiso 1 1 calc R . . . .
C035 C 0.2421(10) -0.0973(10) 0.6249(4) 0.053 Uani 1 1 d . U . . .
C036 C 0.2295(9) 0.4031(9) 0.7775(3) 0.045 Uani 1 1 d . U . . .
C037 C 0.9340(9) 0.7327(9) 0.7289(3) 0.045 Uani 1 1 d . U . . .
H03G H 0.924465 0.746787 0.745748 0.054 Uiso 1 1 calc R . . . .
H03H H 0.957013 0.705116 0.733828 0.054 Uiso 1 1 calc R . . . .
C038 C 0.5479(10) 0.6303(9) 0.5888(4) 0.048 Uani 1 1 d . U . . .
H038 H 0.505882 0.615235 0.573278 0.058 Uiso 1 1 calc R . . . .
C039 C 0.2035(9) 0.1012(9) 0.7438(3) 0.046 Uani 1 1 d . U . . .
H039 H 0.202744 0.130237 0.758999 0.056 Uiso 1 1 calc R . . . .
C03A C 0.4424(9) 0.2962(9) 0.5323(3) 0.045 Uani 1 1 d . U . . .
H03I H 0.401970 0.290348 0.539534 0.054 Uiso 1 1 calc R . . . .
H03J H 0.441779 0.252134 0.530999 0.054 Uiso 1 1 calc R . . . .
C03B C 0.6694(9) 0.7521(9) 0.7222(3) 0.044 Uani 1 1 d . U . . .
H03K H 0.621562 0.716967 0.712508 0.053 Uiso 1 1 calc R . . . .
H03L H 0.703224 0.740744 0.716594 0.053 Uiso 1 1 calc R . . . .
C03C C 0.4439(10) 0.4921(10) 0.9176(4) 0.052 Uani 1 1 d . U . . .
H03M H 0.435708 0.448472 0.908689 0.062 Uiso 1 1 calc R . . . .
H03N H 0.489247 0.513063 0.931337 0.062 Uiso 1 1 calc R . . . .
C03D C 0.7265(13) 0.7694(12) 0.8744(5) 0.070 Uani 1 1 d . U . . .
C03E C 0.2252(9) 0.0027(9) 0.7332(3) 0.047 Uani 1 1 d . U . . .
H03O H 0.238159 -0.030801 0.741242 0.056 Uiso 1 1 calc R . . . .
C03F C 0.8018(10) 0.3036(9) 0.8477(4) 0.050 Uani 1 1 d . U . . .
H03P H 0.755433 0.277392 0.834741 0.059 Uiso 1 1 calc R . . . .
H03Q H 0.794278 0.309221 0.866211 0.059 Uiso 1 1 calc R . . . .
C03G C 0.0796(9) 0.2923(10) 0.7583(4) 0.050 Uani 1 1 d . U . . .
H03R H 0.030820 0.267234 0.760388 0.060 Uiso 1 1 calc R . . . .
H03S H 0.082159 0.271167 0.741334 0.060 Uiso 1 1 calc R . . . .
C03H C 0.4618(10) 0.6091(9) 0.9101(4) 0.051 Uani 1 1 d . U . . .
H03T H 0.464940 0.641012 0.896580 0.061 Uiso 1 1 calc R . . . .
H03U H 0.507048 0.629351 0.923858 0.061 Uiso 1 1 calc R . . . .
C03I C 0.4552(8) 0.7290(7) 0.8235(3) 0.081 Uani 1 1 d D U . . .
C03J C 0.2230(9) 0.0483(9) 0.7563(3) 0.048 Uani 1 1 d . U . . .
H03V H 0.269244 0.072328 0.769458 0.057 Uiso 1 1 calc R . . . .
H03W H 0.187846 0.019654 0.766386 0.057 Uiso 1 1 calc R . . . .
C03K C 0.1737(10) -0.1279(10) 0.6015(4) 0.057 Uani 1 1 d . U . . .
H03X H 0.185128 -0.125223 0.583312 0.068 Uiso 1 1 calc R . . . .
H03Y H 0.148038 -0.102616 0.602694 0.068 Uiso 1 1 calc R . . . .
C03L C 0.9505(11) 0.4893(11) 0.6887(4) 0.057 Uani 1 1 d . U . . .
C03M C 0.6278(9) 0.7171(9) 0.6311(3) 0.045 Uani 1 1 d . U . . .
H03Z H 0.636220 0.757714 0.643054 0.054 Uiso 1 1 calc R . . . .
C03N C 0.5384(9) 0.5717(9) 0.6062(3) 0.045 Uani 1 1 d . U . . .
H03 H 0.496069 0.557510 0.613422 0.054 Uiso 1 1 calc R . . . .
H H 0.531542 0.532175 0.594405 0.054 Uiso 1 1 calc R . . . .
C03P C 0.5364(11) 0.3200(11) 0.9550(4) 0.061 Uani 1 1 d . U . . .
C03Q C 0.1552(9) 0.2334(10) 0.6384(4) 0.052 Uani 1 1 d . U . . .
H0AA H 0.175042 0.203359 0.643807 0.062 Uiso 1 1 calc R . . . .
HA H 0.177696 0.259539 0.624352 0.062 Uiso 1 1 calc R . . . .
C03R C 0.7673(10) 0.8798(9) 0.7613(4) 0.048 Uani 1 1 d . U . . .
H1AA H 0.815365 0.915839 0.771174 0.058 Uiso 1 1 calc R . . . .
C03S C 0.7252(13) 0.6535(12) 0.9764(5) 0.069 Uani 1 1 d . U . . .
C03T C 0.3577(10) 0.2692(10) 0.8396(4) 0.052 Uani 1 1 d . U . . .
C03U C 0.6908(9) 0.7338(9) 0.6198(4) 0.047 Uani 1 1 d . U . . .
H2AA H 0.732276 0.747689 0.635126 0.056 Uiso 1 1 calc R . . . .
HB H 0.700298 0.772365 0.609208 0.056 Uiso 1 1 calc R . . . .
C03V C 0.8949(9) 0.7764(9) 0.6624(4) 0.048 Uani 1 1 d . U . . .
H3AA H 0.851138 0.749377 0.648016 0.058 Uiso 1 1 calc R . . . .
HC H 0.925495 0.817488 0.655002 0.058 Uiso 1 1 calc R . . . .
C03W C 0.4195(11) 0.6761(11) 0.6725(4) 0.062 Uani 1 1 d . U . . .
H4AA H 0.453694 0.712165 0.663726 0.074 Uiso 1 1 calc R . . . .
C03X C 0.6126(9) 0.6554(8) 0.6483(3) 0.042 Uani 1 1 d . U . . .
H5AA H 0.652351 0.668934 0.664389 0.050 Uiso 1 1 calc R . . . .
HD H 0.569987 0.643187 0.655148 0.050 Uiso 1 1 calc R . . . .
C03Y C 0.7308(11) 0.2570(11) 0.5890(4) 0.058 Uani 1 1 d . U . . .
C03Z C 0.7674(11) 0.1702(11) 0.5765(4) 0.063 Uani 1 1 d . U . . .
H6AA H 0.754818 0.121236 0.575262 0.076 Uiso 1 1 calc R . . . .
C040 C 0.4847(12) 0.2456(10) 0.9434(4) 0.060 Uani 1 1 d . U . . .
H04A H 0.495540 0.233434 0.926517 0.072 Uiso 1 1 calc R . . . .
H04B H 0.436372 0.238473 0.938538 0.072 Uiso 1 1 calc R . . . .
C041 C 0.7590(9) 0.8769(9) 0.7296(4) 0.048 Uani 1 1 d . U . . .
H04C H 0.770607 0.922397 0.724409 0.058 Uiso 1 1 calc R . . . .
H04D H 0.792064 0.864124 0.724235 0.058 Uiso 1 1 calc R . . . .
C042 C 0.6789(9) 0.6729(9) 0.6013(3) 0.046 Uani 1 1 d . U . . .
H042 H 0.720777 0.685694 0.593583 0.055 Uiso 1 1 calc R . . . .
C043 C 0.9319(9) 0.7343(9) 0.6692(4) 0.048 Uani 1 1 d . U . . .
H043 H 0.942789 0.721194 0.652333 0.058 Uiso 1 1 calc R . . . .
C044 C 0.5735(11) 0.1968(11) 0.8663(4) 0.061 Uani 1 1 d . U . . .
C045 C 0.9630(10) 0.3804(9) 0.8597(4) 0.049 Uani 1 1 d . U . . .
H045 H 1.009616 0.406837 0.872979 0.058 Uiso 1 1 calc R . . . .
C046 C 0.1410(9) 0.3332(10) 0.6560(4) 0.052 Uani 1 1 d . U . . .
H04E H 0.163687 0.359078 0.641923 0.062 Uiso 1 1 calc R . . . .
H04F H 0.152187 0.365745 0.672234 0.062 Uiso 1 1 calc R . . . .
C047 C 0.2162(12) 0.1285(10) 0.5699(4) 0.080 Uani 1 1 d D U . . .
C048 C 0.3998(10) 0.5954(10) 0.9247(4) 0.052 Uani 1 1 d . U . . .
H048 H 0.408951 0.639809 0.933723 0.063 Uiso 1 1 calc R . . . .
C049 C 0.5048(9) 0.4428(9) 0.5246(3) 0.048 Uani 1 1 d . U . . .
H049 H 0.504648 0.486922 0.526126 0.057 Uiso 1 1 calc R . . . .
C04A C 0.3780(10) 0.5095(10) 0.8749(4) 0.052 Uani 1 1 d . U . . .
H04G H 0.370817 0.467361 0.865038 0.062 Uiso 1 1 calc R . . . .
H04H H 0.380307 0.541088 0.861336 0.062 Uiso 1 1 calc R . . . .
C04B C 0.5028(9) 0.3314(9) 0.4922(3) 0.045 Uani 1 1 d . U . . .
H04I H 0.503664 0.288104 0.490740 0.054 Uiso 1 1 calc R . . . .
H04J H 0.499160 0.345354 0.473692 0.054 Uiso 1 1 calc R . . . .
C04C C 0.5485(9) -0.0319(9) 0.6255(4) 0.046 Uani 1 1 d . U . . .
C04D C 0.8134(10) 0.2486(10) 0.7309(4) 0.053 Uani 1 1 d . U . . .
H04K H 0.794729 0.251603 0.746961 0.063 Uiso 1 1 calc R . . . .
H04L H 0.839780 0.294853 0.726231 0.063 Uiso 1 1 calc R . . . .
C04E C 0.8449(9) 0.2645(9) 0.8481(4) 0.047 Uani 1 1 d . U . . .
H04M H 0.819049 0.219438 0.854412 0.057 Uiso 1 1 calc R . . . .
C04F C 0.9185(9) 0.3061(9) 0.8678(4) 0.049 Uani 1 1 d . U . . .
H04N H 0.944729 0.281084 0.867590 0.059 Uiso 1 1 calc R . . . .
H04O H 0.912998 0.310706 0.886754 0.059 Uiso 1 1 calc R . . . .
C04G C 0.7536(9) 0.8083(9) 0.7690(4) 0.046 Uani 1 1 d . U . . .
H04P H 0.787811 0.797295 0.763497 0.055 Uiso 1 1 calc R . . . .
H04Q H 0.759466 0.808753 0.789086 0.055 Uiso 1 1 calc R . . . .
C04H C 0.8804(9) 0.6689(9) 0.6800(3) 0.046 Uani 1 1 d . U . . .
H04R H 0.902446 0.640082 0.684177 0.055 Uiso 1 1 calc R . . . .
H04S H 0.836932 0.642437 0.665457 0.055 Uiso 1 1 calc R . . . .
C04I C 0.9641(6) 0.8422(6) 0.8192(3) 0.088 Uani 1 1 d D U . . .
C04J C 0.4703(10) -0.0705(9) 0.6099(4) 0.050 Uani 1 1 d . U . . .
H04T H 0.465926 -0.059646 0.590865 0.061 Uiso 1 1 calc R . . . .
H04U H 0.443282 -0.055490 0.618937 0.061 Uiso 1 1 calc R . . . .
C04K C 0.5514(9) 0.0219(9) 0.7332(4) 0.048 Uani 1 1 d . U . . .
H04V H 0.586020 0.066826 0.743910 0.057 Uiso 1 1 calc R . . . .
H04W H 0.568054 0.016228 0.716953 0.057 Uiso 1 1 calc R . . . .
C04L C 0.3111(10) 0.4450(10) 0.9108(4) 0.054 Uani 1 1 d . U . . .
H04X H 0.274082 0.439514 0.920160 0.064 Uiso 1 1 calc R . . . .
H04Y H 0.299916 0.399496 0.902632 0.064 Uiso 1 1 calc R . . . .
C04M C 0.9428(13) 0.6901(13) 0.9126(5) 0.073 Uani 1 1 d . U . . .
C04N C 0.7108(10) 0.1310(10) 0.7133(4) 0.053 Uani 1 1 d . U . . .
H04Z H 0.672417 0.102510 0.697161 0.064 Uiso 1 1 calc R . . . .
HE H 0.689444 0.133075 0.728557 0.064 Uiso 1 1 calc R . . . .
C04O C 0.1279(9) 0.2887(10) 0.7823(4) 0.051 Uani 1 1 d . U . . .
H04 H 0.113339 0.240067 0.784206 0.061 Uiso 1 1 calc R . . . .
C04P C 0.8136(13) 0.5365(13) 0.5888(5) 0.077 Uani 1 1 d . U . . .
C04Q C 0.2050(9) 0.3259(10) 0.7782(4) 0.050 Uani 1 1 d . U . . .
H7AA H 0.236759 0.320379 0.793448 0.060 Uiso 1 1 calc R . . . .
HF H 0.206617 0.305667 0.760817 0.060 Uiso 1 1 calc R . . . .
C04R C 0.2337(11) -0.2132(10) 0.6283(4) 0.058 Uani 1 1 d . U . . .
H8AA H 0.260060 -0.238270 0.627223 0.070 Uiso 1 1 calc R . . . .
C04S C 0.9843(9) 0.7974(9) 0.7176(4) 0.047 Uani 1 1 d . U . . .
H9AA H 1.029310 0.824925 0.731628 0.057 Uiso 1 1 calc R . . . .
C04T C 0.5129(10) 0.4200(9) 0.5547(3) 0.045 Uani 1 1 d . U . . .
H0BA H 0.557145 0.455048 0.567070 0.054 Uiso 1 1 calc R . . . .
HG H 0.473486 0.414543 0.562499 0.054 Uiso 1 1 calc R . . . .
C04U C 0.4371(10) 0.3905(9) 0.5063(3) 0.048 Uani 1 1 d . U . . .
H1BA H 0.430684 0.405576 0.488112 0.058 Uiso 1 1 calc R . . . .
HH H 0.397751 0.384472 0.514290 0.058 Uiso 1 1 calc R . . . .
C04V C 0.1297(9) 0.0639(9) 0.7238(4) 0.049 Uani 1 1 d . U . . .
H2BA H 0.117342 0.097399 0.715834 0.059 Uiso 1 1 calc R . . . .
HI H 0.093986 0.035713 0.733707 0.059 Uiso 1 1 calc R . . . .
C04W C 0.5930(10) -0.0542(9) 0.6131(4) 0.050 Uani 1 1 d . U . . .
H3BA H 0.641655 -0.030549 0.624367 0.060 Uiso 1 1 calc R . . . .
HJ H 0.593903 -0.041263 0.594405 0.060 Uiso 1 1 calc R . . . .
C04X C 0.4165(10) 0.0837(10) 0.5217(4) 0.051 Uani 1 1 d . U . . .
C04Y C 0.4275(9) -0.0507(9) 0.7061(4) 0.047 Uani 1 1 d . U . . .
H4BA H 0.381122 -0.053861 0.699521 0.057 Uiso 1 1 calc R . . . .
HK H 0.445036 -0.054608 0.689885 0.057 Uiso 1 1 calc R . . . .
C04Z C 0.3021(10) 0.2167(10) 0.8157(4) 0.053 Uani 1 1 d . U . . .
H5BA H 0.284141 0.239648 0.802514 0.064 Uiso 1 1 calc R . . . .
HL H 0.323800 0.196109 0.806058 0.064 Uiso 1 1 calc R . . . .
C052 C 0.6683(9) 0.6131(9) 0.6190(3) 0.044 Uani 1 1 d . U . . .
H05A H 0.661966 0.573420 0.607439 0.052 Uiso 1 1 calc R . . . .
H05B H 0.709897 0.627924 0.634339 0.052 Uiso 1 1 calc R . . . .
C053 C 0.4374(9) 0.3206(9) 0.5029(3) 0.044 Uani 1 1 d . U . . .
H053 H 0.393413 0.285937 0.489757 0.053 Uiso 1 1 calc R . . . .
C054 C 0.6223(9) 0.7694(9) 0.7619(4) 0.046 Uani 1 1 d . U . . .
H05C H 0.624702 0.768128 0.781776 0.055 Uiso 1 1 calc R . . . .
H05D H 0.574641 0.735072 0.751668 0.055 Uiso 1 1 calc R . . . .
C055 C 0.8772(9) 0.7977(9) 0.6880(4) 0.046 Uani 1 1 d . U . . .
H055 H 0.853986 0.825653 0.682987 0.055 Uiso 1 1 calc R . . . .
C056 C 0.9714(9) 0.3678(9) 0.8301(4) 0.047 Uani 1 1 d . U . . .
H05E H 0.997682 0.342740 0.830453 0.057 Uiso 1 1 calc R . . . .
H05F H 0.998053 0.411817 0.823641 0.057 Uiso 1 1 calc R . . . .
C057 C 0.2271(9) 0.4368(10) 0.8037(4) 0.049 Uani 1 1 d . U . . .
H05G H 0.242142 0.485242 0.802439 0.058 Uiso 1 1 calc R . . . .
H05H H 0.259264 0.434023 0.819645 0.058 Uiso 1 1 calc R . . . .
C058 C 0.4452(10) -0.0334(9) 0.7672(4) 0.050 Uani 1 1 d . U . . .
H058 H 0.427957 -0.028972 0.783728 0.059 Uiso 1 1 calc R . . . .
C059 C 0.4478(11) 0.6243(11) 0.6828(5) 0.062 Uani 1 1 d . U . . .
H05I H 0.454575 0.603010 0.667037 0.075 Uiso 1 1 calc R . . . .
H05J H 0.493475 0.649763 0.696255 0.075 Uiso 1 1 calc R . . . .
C05A C 0.6836(9) 0.8251(9) 0.7142(4) 0.046 Uani 1 1 d . U . . .
H05K H 0.678790 0.824831 0.693934 0.055 Uiso 1 1 calc R . . . .
C05B C 0.6130(11) 0.3326(11) 0.9626(4) 0.060 Uani 1 1 d . U . . .
H05L H 0.645783 0.381228 0.969550 0.071 Uiso 1 1 calc R . . . .
H05M H 0.625206 0.320637 0.946155 0.071 Uiso 1 1 calc R . . . .
C05C C 0.9460(9) 0.8403(9) 0.7101(4) 0.048 Uani 1 1 d . U . . .
H05N H 0.935370 0.853855 0.726752 0.057 Uiso 1 1 calc R . . . .
H05O H 0.976978 0.881970 0.703218 0.057 Uiso 1 1 calc R . . . .
C05D C 0.1808(9) 0.4105(10) 0.7523(3) 0.047 Uani 1 1 d . U . . .
H05P H 0.183682 0.390606 0.735082 0.056 Uiso 1 1 calc R . . . .
H05Q H 0.195727 0.459010 0.751293 0.056 Uiso 1 1 calc R . . . .
C05E C 0.8950(9) 0.3245(9) 0.8095(4) 0.045 Uani 1 1 d . U . . .
H05R H 0.901200 0.317595 0.790706 0.054 Uiso 1 1 calc R . . . .
C05F C 0.1497(9) 0.3989(10) 0.8074(4) 0.049 Uani 1 1 d . U . . .
H05S H 0.147400 0.419798 0.824754 0.058 Uiso 1 1 calc R . . . .
C05G C 0.2417(10) 0.1613(10) 0.8250(4) 0.056 Uani 1 1 d . U . . .
H05T H 0.207068 0.127173 0.808941 0.067 Uiso 1 1 calc R . . . .
C05H C 0.3225(10) 0.3048(10) 0.8538(4) 0.056 Uani 1 1 d . U . . .
H05U H 0.357269 0.338837 0.869518 0.067 Uiso 1 1 calc R . . . .
H05V H 0.305486 0.328195 0.840473 0.067 Uiso 1 1 calc R . . . .
C05I C 0.1892(9) 0.0635(9) 0.6845(3) 0.044 Uani 1 1 d . U . . .
H05W H 0.190322 0.034884 0.669489 0.053 Uiso 1 1 calc R . . . .
H05X H 0.176740 0.096583 0.676203 0.053 Uiso 1 1 calc R . . . .
C05J C 0.7811(10) 0.1945(10) 0.6808(4) 0.052 Uani 1 1 d . U . . .
H05Y H 0.741527 0.163889 0.665413 0.063 Uiso 1 1 calc R . . . .
HM H 0.806753 0.239275 0.674700 0.063 Uiso 1 1 calc R . . . .
C05K C 0.7331(11) 0.2805(11) 0.5607(4) 0.062 Uani 1 1 d . U . . .
H05Z H 0.744745 0.328706 0.562116 0.075 Uiso 1 1 calc R . . . .
HN H 0.686541 0.253284 0.547926 0.075 Uiso 1 1 calc R . . . .
C05L C 0.9985(11) 0.5669(11) 0.6834(4) 0.060 Uani 1 1 d . U . . .
H05 H 0.975429 0.575291 0.666149 0.072 Uiso 1 1 calc R . . . .
HO H 1.003101 0.598801 0.698614 0.072 Uiso 1 1 calc R . . . .
C05M C 0.3493(11) 0.0825(10) 0.5057(4) 0.055 Uani 1 1 d . U . . .
H6BA H 0.351678 0.126556 0.510239 0.066 Uiso 1 1 calc R . . . .
HP H 0.307942 0.046427 0.510936 0.066 Uiso 1 1 calc R . . . .
C05N C 0.1273(10) 0.3244(10) 0.8090(4) 0.051 Uani 1 1 d . U . . .
H7BA H 0.079592 0.301073 0.812273 0.061 Uiso 1 1 calc R . . . .
HQ H 0.159457 0.320863 0.824728 0.061 Uiso 1 1 calc R . . . .
C05O C 1.1140(11) 0.5946(11) 0.8495(4) 0.059 Uani 1 1 d . U . . .
H8BA H 1.161579 0.605927 0.859789 0.070 Uiso 1 1 calc R . . . .
HR H 1.079721 0.560590 0.858533 0.070 Uiso 1 1 calc R . . . .
C05P C 0.3843(10) 0.4796(10) 0.9318(4) 0.053 Uani 1 1 d . U . . .
H9BA H 0.383314 0.448703 0.945806 0.064 Uiso 1 1 calc R . . . .
C05Q C 0.1016(9) 0.3711(10) 0.7561(4) 0.048 Uani 1 1 d . U . . .
H0CA H 0.069383 0.373792 0.739839 0.058 Uiso 1 1 calc R . . . .
C05R C 0.8544(9) 0.3642(9) 0.8087(3) 0.046 Uani 1 1 d . U . . .
H1CA H 0.808219 0.338575 0.795532 0.055 Uiso 1 1 calc R . . . .
HS H 0.880862 0.408821 0.802626 0.055 Uiso 1 1 calc R . . . .
C05S C 0.5514(10) -0.0513(9) 0.6560(4) 0.050 Uani 1 1 d . U . . .
H2CA H 0.600449 -0.026864 0.666907 0.060 Uiso 1 1 calc R . . . .
HT H 0.523511 -0.037035 0.664812 0.060 Uiso 1 1 calc R . . . .
C05T C 0.0588(10) 0.2903(10) 0.6443(4) 0.055 Uani 1 1 d . U . . .
H3CA H 0.039672 0.321379 0.638853 0.066 Uiso 1 1 calc R . . . .
C05U C 0.2214(10) -0.0983(10) 0.6534(4) 0.054 Uani 1 1 d . U . . .
H4CA H 0.264097 -0.076645 0.668516 0.065 Uiso 1 1 calc R . . . .
HU H 0.195836 -0.072614 0.653701 0.065 Uiso 1 1 calc R . . . .
C05V C 0.7096(10) 0.8940(9) 0.7693(4) 0.050 Uani 1 1 d . U . . .
H5CA H 0.713537 0.894158 0.789280 0.060 Uiso 1 1 calc R . . . .
HV H 0.718238 0.939444 0.764966 0.060 Uiso 1 1 calc R . . . .
C05X C 1.0296(10) 0.6390(11) 0.8342(4) 0.057 Uani 1 1 d . U . . .
H6CA H 0.995758 0.604513 0.843249 0.069 Uiso 1 1 calc R . . . .
HW H 1.023350 0.679438 0.834996 0.069 Uiso 1 1 calc R . . . .
C05Y C 0.9983(9) 0.7750(9) 0.6909(4) 0.046 Uani 1 1 d . U . . .
H7CA H 1.030255 0.815806 0.683819 0.056 Uiso 1 1 calc R . . . .
HX H 1.021666 0.747509 0.695314 0.056 Uiso 1 1 calc R . . . .
C05Z C 0.4391(10) -0.1497(9) 0.6093(4) 0.050 Uani 1 1 d . U . . .
H8CA H 0.389508 -0.174360 0.598360 0.060 Uiso 1 1 calc R . . . .
C060 C 0.4028(10) 0.1285(10) 0.4658(4) 0.057 Uani 1 1 d . U . . .
H06A H 0.403707 0.171647 0.470686 0.068 Uiso 1 1 calc R . . . .
H06B H 0.397480 0.121304 0.445790 0.068 Uiso 1 1 calc R . . . .
C061 C 0.2074(10) 0.1945(10) 0.8383(4) 0.057 Uani 1 1 d . U . . .
H06C H 0.166414 0.158999 0.844014 0.069 Uiso 1 1 calc R . . . .
H06D H 0.190259 0.217152 0.824647 0.069 Uiso 1 1 calc R . . . .
C062 C 0.5636(11) 0.2096(11) 0.9733(4) 0.062 Uani 1 1 d . U . . .
H06E H 0.575259 0.195872 0.957032 0.074 Uiso 1 1 calc R . . . .
H06F H 0.566343 0.180559 0.987412 0.074 Uiso 1 1 calc R . . . .
C063 C 0.0231(10) 0.2488(10) 0.6652(4) 0.056 Uani 1 1 d . U . . .
H06G H 0.032700 0.279388 0.681813 0.068 Uiso 1 1 calc R . . . .
H06H H -0.028136 0.223424 0.657542 0.068 Uiso 1 1 calc R . . . .
C064 C 0.9435(11) 0.4406(11) 0.6638(4) 0.060 Uani 1 1 d . U . . .
H06I H 0.919014 0.447836 0.646574 0.073 Uiso 1 1 calc R . . . .
H06J H 0.915933 0.392733 0.666585 0.073 Uiso 1 1 calc R . . . .
C065 C 0.4517(10) 0.0265(9) 0.7487(4) 0.048 Uani 1 1 d . U . . .
H06K H 0.405380 0.023633 0.742670 0.058 Uiso 1 1 calc R . . . .
H06L H 0.484550 0.071389 0.759796 0.058 Uiso 1 1 calc R . . . .
C066 C 0.4876(10) -0.1709(10) 0.5955(4) 0.053 Uani 1 1 d . U . . .
H06M H 0.468486 -0.220566 0.594313 0.064 Uiso 1 1 calc R . . . .
H06N H 0.485642 -0.159155 0.576554 0.064 Uiso 1 1 calc R . . . .
C067 C 0.5759(9) 0.3599(9) 0.5406(3) 0.046 Uani 1 1 d . U . . .
H06O H 0.574600 0.315625 0.538602 0.056 Uiso 1 1 calc R . . . .
H06P H 0.620531 0.392704 0.553376 0.056 Uiso 1 1 calc R . . . .
C068 C 0.7164(14) 0.8934(13) 0.8899(5) 0.074 Uani 1 1 d . U . . .
H06Q H 0.664998 0.871923 0.887270 0.089 Uiso 1 1 calc R . . . .
H06R H 0.737219 0.942317 0.896499 0.089 Uiso 1 1 calc R . . . .
C069 C 0.8354(12) 0.3497(10) 0.9258(4) 0.067 Uani 1 1 d D U . . .
H06S H 0.857577 0.370462 0.910708 0.080 Uiso 1 1 calc R . . . .
H06T H 0.785742 0.316016 0.917614 0.080 Uiso 1 1 calc R . . . .
C06A C 0.5597(9) 0.6921(9) 0.6078(4) 0.047 Uani 1 1 d . U . . .
H06U H 0.518986 0.678949 0.615933 0.056 Uiso 1 1 calc R . . . .
H06V H 0.564278 0.729287 0.596908 0.056 Uiso 1 1 calc R . . . .
C06B C 0.3146(10) 0.4925(10) 0.8871(4) 0.053 Uani 1 1 d . U . . .
H06W H 0.270103 0.470555 0.872437 0.063 Uiso 1 1 calc R . . . .
C06D C 0.4906(12) 0.1991(11) 0.9656(4) 0.063 Uani 1 1 d . U . . .
H06X H 0.457313 0.150469 0.957884 0.076 Uiso 1 1 calc R . . . .
C06E C 0.5713(9) 0.4538(9) 0.5145(4) 0.049 Uani 1 1 d . U . . .
H06Y H 0.570868 0.471355 0.496693 0.058 Uiso 1 1 calc R . . . .
HY H 0.614179 0.487522 0.527974 0.058 Uiso 1 1 calc R . . . .
C06F C 0.3062(13) 0.4289(12) 0.5797(5) 0.098 Uani 1 1 d D U . . .
C06G C 0.4706(11) 0.0634(10) 0.4745(4) 0.057 Uani 1 1 d . U . . .
H06Z H 0.466561 0.054986 0.454620 0.068 Uiso 1 1 calc R . . . .
HZ H 0.515262 0.066839 0.484507 0.068 Uiso 1 1 calc R . . . .
C06H C 0.5620(10) -0.1358(9) 0.6114(4) 0.050 Uani 1 1 d . U . . .
H06 H 0.590608 -0.150320 0.602898 0.060 Uiso 1 1 calc R . . . .
C06I C 0.7124(11) 0.1803(11) 0.5865(4) 0.061 Uani 1 1 d . U . . .
H9CA H 0.708841 0.164543 0.604608 0.073 Uiso 1 1 calc R . . . .
H1JA H 0.666268 0.152509 0.573529 0.073 Uiso 1 1 calc R . . . .
C06J C 0.6294(10) 0.8422(9) 0.7233(4) 0.047 Uani 1 1 d . U . . .
H0DA H 0.637353 0.887087 0.718377 0.057 Uiso 1 1 calc R . . . .
H2JA H 0.581093 0.807670 0.713772 0.057 Uiso 1 1 calc R . . . .
C06K C 0.0969(9) 0.4034(10) 0.7820(4) 0.048 Uani 1 1 d . U . . .
H1DA H 0.048418 0.379114 0.784434 0.058 Uiso 1 1 calc R . . . .
H3JA H 0.109835 0.451430 0.780613 0.058 Uiso 1 1 calc R . . . .
C06L C 0.8410(11) 0.2146(11) 0.5956(5) 0.065 Uani 1 1 d . U . . .
H2DA H 0.876016 0.209626 0.587777 0.078 Uiso 1 1 calc R . . . .
H4JA H 0.841920 0.198596 0.613720 0.078 Uiso 1 1 calc R . . . .
C06M C 0.3849(12) 0.6015(11) 0.7201(4) 0.063 Uani 1 1 d . U . . .
H3DA H 0.428974 0.624442 0.734582 0.076 Uiso 1 1 calc R . . . .
H5JA H 0.348982 0.565069 0.727830 0.076 Uiso 1 1 calc R . . . .
C06N C 0.5186(12) 0.3405(11) 0.9808(4) 0.061 Uani 1 1 d . U . . .
H4DA H 0.470540 0.334064 0.976063 0.073 Uiso 1 1 calc R . . . .
H6JA H 0.551620 0.388947 0.987928 0.073 Uiso 1 1 calc R . . . .
C06O C 0.1320(9) 0.0172(9) 0.7001(4) 0.048 Uani 1 1 d . U . . .
H5DA H 0.085146 -0.007392 0.686881 0.058 Uiso 1 1 calc R . . . .
C06P C 0.8048(11) 0.2996(11) 0.6090(4) 0.063 Uani 1 1 d . U . . .
H6DA H 0.815458 0.347440 0.611857 0.076 Uiso 1 1 calc R . . . .
H7JA H 0.802922 0.282736 0.627027 0.076 Uiso 1 1 calc R . . . .
C06Q C 0.1743(10) -0.1731(10) 0.6570(4) 0.053 Uani 1 1 d . U . . .
H7DA H 0.160817 -0.174683 0.674965 0.064 Uiso 1 1 calc R . . . .
C06R C 0.3479(11) 0.6377(11) 0.6526(4) 0.062 Uani 1 1 d . U . . .
H8DA H 0.330568 0.669783 0.647565 0.075 Uiso 1 1 calc R . . . .
H8JA H 0.352949 0.618950 0.635605 0.075 Uiso 1 1 calc R . . . .
C06S C 0.7118(14) 0.7813(12) 0.9012(5) 0.076 Uani 1 1 d . U . . .
H9DA H 0.730381 0.759983 0.915024 0.091 Uiso 1 1 calc R . . . .
H9JA H 0.660589 0.759672 0.899186 0.091 Uiso 1 1 calc R . . . .
C06T C 0.2152(10) -0.2162(10) 0.6561(4) 0.057 Uani 1 1 d . U . . .
H0EA H 0.258267 -0.196382 0.671075 0.069 Uiso 1 1 calc R . . . .
H0KA H 0.184827 -0.263841 0.658520 0.069 Uiso 1 1 calc R . . . .
C06U C 0.2662(11) 0.1266(10) 0.8464(4) 0.059 Uani 1 1 d . U . . .
H1EA H 0.287810 0.103343 0.838408 0.070 Uiso 1 1 calc R . . . .
H1KA H 0.225722 0.092167 0.852766 0.070 Uiso 1 1 calc R . . . .
C06V C 0.4435(10) -0.1675(10) 0.6387(4) 0.051 Uani 1 1 d . U . . .
H2EA H 0.423369 -0.217255 0.638198 0.062 Uiso 1 1 calc R . . . .
H2KA H 0.415881 -0.153350 0.647769 0.062 Uiso 1 1 calc R . . . .
C06W C 1.1068(11) 0.6593(11) 0.8501(4) 0.060 Uani 1 1 d . U . . .
H3EA H 1.114335 0.677220 0.869576 0.072 Uiso 1 1 calc R . . . .
C06X C 1.1558(11) 0.6174(11) 0.8049(4) 0.061 Uani 1 1 d . U . . .
H4EA H 1.146975 0.597930 0.785778 0.073 Uiso 1 1 calc R . . . .
H3KA H 1.204007 0.629228 0.814535 0.073 Uiso 1 1 calc R . . . .
C06Y C 0.1527(9) -0.0352(9) 0.7124(4) 0.050 Uani 1 1 d . U . . .
H5EA H 0.116788 -0.065745 0.721761 0.059 Uiso 1 1 calc R . . . .
H4KA H 0.154701 -0.063196 0.697450 0.059 Uiso 1 1 calc R . . . .
C06Z C 0.8530(10) 0.2532(9) 0.8187(4) 0.048 Uani 1 1 d . U . . .
H6EA H 0.806292 0.227042 0.805973 0.058 Uiso 1 1 calc R . . . .
H5KA H 0.878339 0.227341 0.818506 0.058 Uiso 1 1 calc R . . . .
C070 C 0.5213(10) -0.1310(9) 0.6554(4) 0.050 Uani 1 1 d . U . . .
H070 H 0.524192 -0.142762 0.674456 0.060 Uiso 1 1 calc R . . . .
C071 C 0.3978(11) 0.5487(10) 0.9469(4) 0.055 Uani 1 1 d . U . . .
H07A H 0.359724 0.540381 0.956153 0.066 Uiso 1 1 calc R . . . .
H07B H 0.442773 0.570029 0.960866 0.066 Uiso 1 1 calc R . . . .
C072 C 0.8313(10) 0.1644(10) 0.6894(4) 0.052 Uani 1 1 d . U . . .
H072 H 0.850340 0.159894 0.673441 0.062 Uiso 1 1 calc R . . . .
C073 C 0.3267(10) 0.5625(10) 0.9022(4) 0.054 Uani 1 1 d . U . . .
H07C H 0.328088 0.593985 0.888633 0.065 Uiso 1 1 calc R . . . .
H07D H 0.287994 0.553584 0.911105 0.065 Uiso 1 1 calc R . . . .
C074 C 0.0417(10) 0.2390(11) 0.6190(4) 0.057 Uani 1 1 d . U . . .
H07E H 0.061532 0.263992 0.604233 0.069 Uiso 1 1 calc R . . . .
H07F H -0.009759 0.211610 0.612039 0.069 Uiso 1 1 calc R . . . .
C075 C 0.5201(10) -0.0251(10) 0.7761(4) 0.052 Uani 1 1 d . U . . .
H07G H 0.553059 0.020872 0.786242 0.062 Uiso 1 1 calc R . . . .
H07H H 0.519381 -0.058633 0.788503 0.062 Uiso 1 1 calc R . . . .
C076 C 1.1014(11) 0.5643(11) 0.8197(4) 0.059 Uani 1 1 d . U . . .
H076 H 1.105666 0.522154 0.819660 0.071 Uiso 1 1 calc R . . . .
C077 C 0.6388(9) 0.8430(9) 0.7546(4) 0.046 Uani 1 1 d . U . . .
H077 H 0.604603 0.854301 0.760412 0.055 Uiso 1 1 calc R . . . .
C078 C 1.1611(11) 0.7142(11) 0.8371(4) 0.063 Uani 1 1 d . U . . .
H07I H 1.209070 0.726751 0.847384 0.075 Uiso 1 1 calc R . . . .
H07J H 1.155954 0.755300 0.837606 0.075 Uiso 1 1 calc R . . . .
C079 C 0.7909(11) 0.2717(11) 0.5491(5) 0.064 Uani 1 1 d . U . . .
H079 H 0.793359 0.287897 0.530773 0.077 Uiso 1 1 calc R . . . .
C07A C 0.0488(10) 0.2004(10) 0.6727(4) 0.057 Uani 1 1 d . U . . .
H07K H 0.024571 0.174393 0.686665 0.068 Uiso 1 1 calc R . . . .
C07B C 0.6199(12) 0.2883(11) 0.9852(4) 0.061 Uani 1 1 d . U . . .
H07L H 0.668636 0.295375 0.990470 0.073 Uiso 1 1 calc R . . . .
C07C C 0.4919(10) -0.1039(9) 0.7338(4) 0.049 Uani 1 1 d . U . . .
H07M H 0.485980 -0.140763 0.745061 0.059 Uiso 1 1 calc R . . . .
H07N H 0.510492 -0.110210 0.718285 0.059 Uiso 1 1 calc R . . . .
C07D C 0.0730(10) 0.1902(10) 0.6269(4) 0.055 Uani 1 1 d . U . . .
H07O H 0.062070 0.157941 0.610355 0.066 Uiso 1 1 calc R . . . .
C07E C 1.0196(11) 0.4568(11) 0.6618(4) 0.059 Uani 1 1 d . U . . .
H07P H 1.017044 0.426946 0.646082 0.071 Uiso 1 1 calc R . . . .
C07F C 0.7734(12) 0.1956(11) 0.5469(4) 0.065 Uani 1 1 d . U . . .
H07Q H 0.810746 0.191187 0.540703 0.079 Uiso 1 1 calc R . . . .
H07R H 0.728633 0.167268 0.533214 0.079 Uiso 1 1 calc R . . . .
C07G C 0.7586(10) 0.0974(10) 0.7217(4) 0.055 Uani 1 1 d . U . . .
H07S H 0.730779 0.051323 0.726943 0.066 Uiso 1 1 calc R . . . .
C07H C 0.3844(11) 0.2347(11) 0.8610(4) 0.060 Uani 1 1 d . U . . .
H07T H 0.420101 0.268996 0.876506 0.072 Uiso 1 1 calc R . . . .
H07U H 0.406325 0.212106 0.852695 0.072 Uiso 1 1 calc R . . . .
C07I C 0.2592(11) 0.2480(10) 0.8639(4) 0.058 Uani 1 1 d . U . . .
H07V H 0.234851 0.268510 0.872206 0.070 Uiso 1 1 calc R . . . .
C07J C 0.4194(10) -0.1092(10) 0.7225(4) 0.050 Uani 1 1 d . U . . .
H07W H 0.385343 -0.154284 0.711209 0.060 Uiso 1 1 calc R . . . .
C07K C 0.8630(12) 0.2976(11) 0.5996(5) 0.065 Uani 1 1 d . U . . .
H07X H 0.909320 0.326233 0.612744 0.078 Uiso 1 1 calc R . . . .
C07L C 0.0345(10) 0.1501(10) 0.6486(4) 0.057 Uani 1 1 d . U . . .
H07Y H -0.016480 0.123279 0.640476 0.069 Uiso 1 1 calc R . . . .
H6KA H 0.051651 0.118432 0.654770 0.069 Uiso 1 1 calc R . . . .
C07M C 0.4157(11) 0.0167(10) 0.5143(4) 0.056 Uani 1 1 d . U . . .
H07Z H 0.375951 -0.021379 0.519621 0.067 Uiso 1 1 calc R . . . .
H7KA H 0.459549 0.019015 0.524535 0.067 Uiso 1 1 calc R . . . .
C07N C 0.4086(10) 0.0034(10) 0.4828(4) 0.055 Uani 1 1 d . U . . .
H07 H 0.406483 -0.040735 0.477687 0.066 Uiso 1 1 calc R . . . .
C07O C 1.0660(11) 0.4935(11) 0.7129(4) 0.060 Uani 1 1 d . U . . .
H7EA H 1.091382 0.485951 0.730069 0.072 Uiso 1 1 calc R . . . .
C07P C 1.0149(10) 0.6109(11) 0.8046(4) 0.057 Uani 1 1 d . U . . .
C07Q C 0.1336(9) 0.2427(10) 0.6866(4) 0.051 Uani 1 1 d . U . . .
H8EA H 0.143768 0.274098 0.703081 0.062 Uiso 1 1 calc R . . . .
H8KA H 0.151477 0.211169 0.692019 0.062 Uiso 1 1 calc R . . . .
C07R C 0.5648(10) -0.1508(10) 0.6413(4) 0.052 Uani 1 1 d . U . . .
H9EA H 0.548087 -0.199879 0.641474 0.062 Uiso 1 1 calc R . . . .
H9KA H 0.614174 -0.125895 0.651910 0.062 Uiso 1 1 calc R . . . .
C07S C 0.4798(10) 0.1431(10) 0.5132(4) 0.054 Uani 1 1 d . U . . .
H0FA H 0.524097 0.145427 0.523000 0.065 Uiso 1 1 calc R . . . .
H0LA H 0.482023 0.186804 0.518384 0.065 Uiso 1 1 calc R . . . .
C07U C 0.8396(9) 0.4061(9) 0.9462(4) 0.068 Uani 1 1 d D U . . .
C07V C 0.3418(11) 0.0691(10) 0.4744(4) 0.056 Uani 1 1 d . U . . .
H1FA H 0.296944 0.066201 0.464441 0.067 Uiso 1 1 calc R . . . .
C07W C 0.9922(11) 0.4793(11) 0.7165(4) 0.059 Uani 1 1 d . U . . .
H2FA H 0.997859 0.510965 0.731956 0.071 Uiso 1 1 calc R . . . .
H1LA H 0.965577 0.432350 0.720504 0.071 Uiso 1 1 calc R . . . .
C07X C 0.5710(10) 0.3859(9) 0.5116(3) 0.049 Uani 1 1 d . U . . .
H3FA H 0.611869 0.392050 0.504261 0.058 Uiso 1 1 calc R . . . .
C07Y C 0.4102(12) 0.7077(11) 0.6976(5) 0.064 Uani 1 1 d . U . . .
H4FA H 0.456182 0.734168 0.710785 0.077 Uiso 1 1 calc R . . . .
H2LA H 0.392524 0.739204 0.691893 0.077 Uiso 1 1 calc R . . . .
C07Z C 0.7013(13) 0.8077(12) 0.8514(5) 0.074 Uani 1 1 d . U . . .
H5FA H 0.715823 0.803077 0.834425 0.089 Uiso 1 1 calc R . . . .
H3LA H 0.649575 0.786459 0.846934 0.089 Uiso 1 1 calc R . . . .
C080 C 0.3239(11) 0.5291(11) 0.6743(5) 0.063 Uani 1 1 d . U . . .
H08A H 0.289528 0.493759 0.682968 0.076 Uiso 1 1 calc R . . . .
H08B H 0.329403 0.506455 0.658568 0.076 Uiso 1 1 calc R . . . .
C081 C 0.5447(10) -0.0355(9) 0.7513(4) 0.050 Uani 1 1 d . U . . .
H081 H 0.591234 -0.033221 0.757320 0.060 Uiso 1 1 calc R . . . .
C082 C 0.8645(10) 0.2157(10) 0.7382(4) 0.055 Uani 1 1 d . U . . .
H082 H 0.904621 0.244342 0.754074 0.066 Uiso 1 1 calc R . . . .
C083 C 0.3214(11) 0.1814(11) 0.8715(4) 0.060 Uani 1 1 d . U . . .
H083 H 0.338653 0.158208 0.885143 0.072 Uiso 1 1 calc R . . . .
C084 C 0.5977(12) 0.3040(11) 1.0098(4) 0.064 Uani 1 1 d . U . . .
H08C H 0.601379 0.274820 1.023668 0.077 Uiso 1 1 calc R . . . .
H08D H 0.630774 0.351774 1.018001 0.077 Uiso 1 1 calc R . . . .
C085 C 0.3601(11) 0.6544(11) 0.7113(5) 0.064 Uani 1 1 d . U . . .
H085 H 0.354691 0.675977 0.727630 0.076 Uiso 1 1 calc R . . . .
C086 C 0.5971(13) 0.1620(12) 0.8463(5) 0.068 Uani 1 1 d . U . . .
H08E H 0.648054 0.190030 0.847902 0.082 Uiso 1 1 calc R . . . .
H08F H 0.572628 0.158871 0.827127 0.082 Uiso 1 1 calc R . . . .
C087 C 1.1476(11) 0.6830(11) 0.8054(4) 0.062 Uani 1 1 d . U . . .
H087 H 1.182393 0.717620 0.796355 0.074 Uiso 1 1 calc R . . . .
C088 C 1.0262(10) 0.5470(11) 0.8037(4) 0.059 Uani 1 1 d . U . . .
H08G H 0.991099 0.510826 0.811803 0.071 Uiso 1 1 calc R . . . .
H08H H 1.018520 0.529330 0.784381 0.071 Uiso 1 1 calc R . . . .
C089 C 1.0628(11) 0.5338(11) 0.6584(4) 0.062 Uani 1 1 d . U . . .
H08I H 1.110187 0.544174 0.656781 0.075 Uiso 1 1 calc R . . . .
H08J H 1.039492 0.542450 0.641198 0.075 Uiso 1 1 calc R . . . .
C08A C 0.1070(10) -0.2085(11) 0.6332(4) 0.059 Uani 1 1 d . U . . .
H08K H 0.077551 -0.255989 0.636028 0.071 Uiso 1 1 calc R . . . .
H08L H 0.079463 -0.184715 0.633209 0.071 Uiso 1 1 calc R . . . .
C08B C 0.1257(11) -0.2078(10) 0.6057(4) 0.057 Uani 1 1 d . U . . .
H08M H 0.081817 -0.229758 0.590739 0.069 Uiso 1 1 calc R . . . .
C08C C 0.6607(13) 0.6618(13) 0.9705(5) 0.074 Uani 1 1 d . U . . .
H08N H 0.618174 0.616692 0.967392 0.089 Uiso 1 1 calc R . . . .
H08O H 0.658845 0.683175 0.953576 0.089 Uiso 1 1 calc R . . . .
C08D C 0.2868(11) 0.2137(11) 0.8852(4) 0.062 Uani 1 1 d . U . . .
H08P H 0.321203 0.247666 0.901043 0.074 Uiso 1 1 calc R . . . .
H08Q H 0.247653 0.178522 0.891980 0.074 Uiso 1 1 calc R . . . .
C08E C 1.0589(11) 0.4473(11) 0.6893(4) 0.062 Uani 1 1 d . U . . .
H08R H 1.032851 0.399646 0.692667 0.074 Uiso 1 1 calc R . . . .
H08S H 1.106005 0.456663 0.687756 0.074 Uiso 1 1 calc R . . . .
C08F C 0.7850(10) 0.0922(10) 0.6968(4) 0.055 Uani 1 1 d . U . . .
H08T H 0.744792 0.065020 0.681114 0.066 Uiso 1 1 calc R . . . .
H08U H 0.813025 0.068806 0.700494 0.066 Uiso 1 1 calc R . . . .
C08G C 1.0691(11) 0.5793(12) 0.6817(4) 0.063 Uani 1 1 d . U . . .
H08V H 1.098617 0.627678 0.679287 0.076 Uiso 1 1 calc R . . . .
C08H C 0.5245(11) 0.2938(11) 1.0036(4) 0.062 Uani 1 1 d . U . . .
H08W H 0.513424 0.305976 1.020591 0.075 Uiso 1 1 calc R . . . .
C08I C 0.8633(12) 0.3167(12) 0.5707(5) 0.066 Uani 1 1 d . U . . .
H08X H 0.900392 0.312235 0.564394 0.080 Uiso 1 1 calc R . . . .
H08Y H 0.875095 0.364946 0.571318 0.080 Uiso 1 1 calc R . . . .
C08J C 0.9412(14) 0.6599(13) 0.9400(5) 0.080 Uani 1 1 d . U . . .
H08Z H 0.944931 0.618170 0.937849 0.096 Uiso 1 1 calc R . . . .
H4LA H 0.896258 0.647612 0.944819 0.096 Uiso 1 1 calc R . . . .
C08K C 0.4709(11) 0.1309(10) 0.4813(4) 0.055 Uani 1 1 d . U . . .
H08 H 0.511604 0.168892 0.476025 0.066 Uiso 1 1 calc R . . . .
C08L C 0.4153(8) 0.8189(7) 0.8188(3) 0.091 Uani 1 1 d D U . . .
H6FA H 0.405860 0.848281 0.806007 0.109 Uiso 1 1 calc R . . . .
C08M C 0.8183(10) 0.1439(10) 0.7457(4) 0.055 Uani 1 1 d . U . . .
H7FA H 0.847993 0.123090 0.751823 0.066 Uiso 1 1 calc R . . . .
H5LA H 0.798783 0.148736 0.761232 0.066 Uiso 1 1 calc R . . . .
C08N C 0.8113(13) 0.9148(13) 0.8659(5) 0.075 Uani 1 1 d . U . . .
H8FA H 0.833875 0.963689 0.872982 0.090 Uiso 1 1 calc R . . . .
H6LA H 0.820884 0.911160 0.847684 0.090 Uiso 1 1 calc R . . . .
C08O C 1.0071(14) 0.7160(13) 0.9647(5) 0.080 Uani 1 1 d . U . . .
H9FA H 1.007697 0.696629 0.982344 0.096 Uiso 1 1 calc R . . . .
C08P C 0.3941(10) -0.0984(10) 0.7492(4) 0.052 Uani 1 1 d . U . . .
H0GA H 0.348679 -0.099277 0.743283 0.062 Uiso 1 1 calc R . . . .
H7LA H 0.386602 -0.136550 0.759845 0.062 Uiso 1 1 calc R . . . .
C08Q C 0.1677(11) -0.2428(11) 0.6037(4) 0.060 Uani 1 1 d . U . . .
H1GA H 0.182577 -0.236409 0.586174 0.072 Uiso 1 1 calc R . . . .
H8LA H 0.138293 -0.292028 0.603875 0.072 Uiso 1 1 calc R . . . .
C08R C 0.6622(14) 0.7097(13) 0.9965(5) 0.075 Uani 1 1 d . U . . .
H2GA H 0.619338 0.714808 0.992871 0.090 Uiso 1 1 calc R . . . .
C08S C 1.0723(10) 0.6646(11) 0.7898(4) 0.060 Uani 1 1 d . U . . .
H3GA H 1.063228 0.644834 0.770656 0.072 Uiso 1 1 calc R . . . .
H9LA H 1.068165 0.706267 0.789358 0.072 Uiso 1 1 calc R . . . .
C08T C 0.8741(9) 0.3135(10) 0.9415(4) 0.071 Uani 1 1 d D U . . .
H4GA H 0.871470 0.277296 0.928664 0.085 Uiso 1 1 calc R . . . .
C08U C 0.7310(13) 0.6691(13) 1.0285(5) 0.074 Uani 1 1 d . U . . .
H5GA H 0.731875 0.648647 1.045927 0.089 Uiso 1 1 calc R . . . .
C08V C 0.8912(10) 0.2104(10) 0.7132(4) 0.055 Uani 1 1 d . U . . .
H6GA H 0.917042 0.256146 0.707883 0.066 Uiso 1 1 calc R . . . .
H0MA H 0.923974 0.192324 0.717669 0.066 Uiso 1 1 calc R . . . .
C08W C 0.7302(14) 0.6238(13) 1.0038(5) 0.074 Uani 1 1 d . U . . .
H7GA H 0.773501 0.620293 1.007981 0.089 Uiso 1 1 calc R . . . .
H1MA H 0.689849 0.577552 1.001722 0.089 Uiso 1 1 calc R . . . .
C08X C 0.7254(13) 0.7754(13) 0.9973(5) 0.077 Uani 1 1 d . U . . .
H8GA H 0.722456 0.789413 0.978772 0.093 Uiso 1 1 calc R . . . .
H2MA H 0.725974 0.810028 1.009963 0.093 Uiso 1 1 calc R . . . .
C08Y C 0.6108(13) 0.2024(12) 0.8960(5) 0.069 Uani 1 1 d . U . . .
H9GA H 0.595676 0.224223 0.908582 0.083 Uiso 1 1 calc R . . . .
H3MA H 0.662095 0.230197 0.898523 0.083 Uiso 1 1 calc R . . . .
C08Z C 0.3464(7) 0.7694(9) 0.8276(4) 0.092 Uani 1 1 d D U . . .
H0HA H 0.309395 0.740455 0.811220 0.110 Uiso 1 1 calc R . . . .
H4MA H 0.329531 0.795937 0.836775 0.110 Uiso 1 1 calc R . . . .
C090 C 0.4747(8) 0.8643(5) 0.8444(3) 0.092 Uani 1 1 d D U . . .
H09A H 0.460370 0.892867 0.853750 0.110 Uiso 1 1 calc R . . . .
H09B H 0.517727 0.894654 0.838471 0.110 Uiso 1 1 calc R . . . .
C091 C 0.7346(13) 0.8843(12) 0.8626(5) 0.074 Uani 1 1 d . U . . .
H091 H 0.716491 0.906674 0.848881 0.089 Uiso 1 1 calc R . . . .
C092 C 0.4953(12) 0.1529(11) 0.8626(5) 0.068 Uani 1 1 d . U . . .
H09C H 0.471469 0.151430 0.843567 0.081 Uiso 1 1 calc R . . . .
H09D H 0.479055 0.173647 0.875105 0.081 Uiso 1 1 calc R . . . .
C093 C 0.8663(14) 0.6166(13) 0.5940(5) 0.080 Uani 1 1 d . U . . .
H09E H 0.838271 0.639612 0.589241 0.096 Uiso 1 1 calc R . . . .
H09F H 0.888322 0.629831 0.613903 0.096 Uiso 1 1 calc R . . . .
C094 C 0.9645(14) 0.6077(13) 0.5872(5) 0.080 Uani 1 1 d . U . . .
H09G H 0.983471 0.617141 0.607284 0.096 Uiso 1 1 calc R . . . .
H09H H 1.004692 0.626582 0.578412 0.096 Uiso 1 1 calc R . . . .
C096 C 0.1581(15) 0.0756(12) 0.5105(5) 0.087 Uani 1 1 d D U . . .
H09I H 0.119034 0.050696 0.494206 0.105 Uiso 1 1 calc R . . . .
H09J H 0.202465 0.094091 0.504474 0.105 Uiso 1 1 calc R . . . .
C097 C 1.1054(11) 0.5631(11) 0.7087(4) 0.063 Uani 1 1 d . U . . .
H09K H 1.152807 0.572789 0.707403 0.076 Uiso 1 1 calc R . . . .
H09L H 1.110643 0.593223 0.724653 0.076 Uiso 1 1 calc R . . . .
C098 C 0.2883(12) 0.6130(11) 0.6906(5) 0.066 Uani 1 1 d . U . . .
H09M H 0.267987 0.642910 0.685643 0.079 Uiso 1 1 calc R . . . .
H09N H 0.255892 0.575953 0.699217 0.079 Uiso 1 1 calc R . . . .
C099 C 0.7907(14) 0.7742(14) 1.0059(5) 0.079 Uani 1 1 d . U . . .
H099 H 0.831941 0.820999 1.009354 0.095 Uiso 1 1 calc R . . . .
C09A C 0.8071(13) 0.8053(13) 0.8761(6) 0.079 Uani 1 1 d . U . . .
H09O H 0.828712 0.785339 0.889418 0.095 Uiso 1 1 calc R . . . .
H09P H 0.814600 0.796616 0.857970 0.095 Uiso 1 1 calc R . . . .
C09B C 0.3157(15) 0.4176(17) 0.5502(4) 0.100 Uani 1 1 d D U . . .
H09Q H 0.305527 0.370247 0.545997 0.120 Uiso 1 1 calc R . . . .
H09R H 0.364814 0.448256 0.549469 0.120 Uiso 1 1 calc R . . . .
C09C C 0.7464(14) 0.8593(13) 0.9114(5) 0.077 Uani 1 1 d . U . . .
H09S H 0.738216 0.866781 0.929726 0.093 Uiso 1 1 calc R . . . .
C09D C 0.8484(14) 0.5407(14) 0.5400(5) 0.081 Uani 1 1 d . U . . .
H09T H 0.828301 0.526681 0.519810 0.098 Uiso 1 1 calc R . . . .
C09E C 0.4973(12) 0.0481(12) 0.8494(5) 0.070 Uani 1 1 d . U . . .
H09U H 0.474951 0.049371 0.830536 0.084 Uiso 1 1 calc R . . . .
H09V H 0.481732 0.000012 0.851684 0.084 Uiso 1 1 calc R . . . .
C09F C 0.1743(15) 0.3890(14) 0.5586(5) 0.103 Uani 1 1 d D U . . .
H09W H 0.125394 0.354321 0.558899 0.123 Uiso 1 1 calc R . . . .
C09G C 0.9608(11) 0.4286(10) 0.9734(4) 0.074 Uani 1 1 d D U . . .
H09X H 1.011356 0.463271 0.980251 0.089 Uiso 1 1 calc R . . . .
C09H C 1.0746(13) 0.7404(14) 0.9572(5) 0.079 Uani 1 1 d . U . . .
H09Y H 1.083291 0.701735 0.954840 0.095 Uiso 1 1 calc R . . . .
H5MA H 1.112431 0.773971 0.972403 0.095 Uiso 1 1 calc R . . . .
C09I C 0.7960(14) 0.7219(13) 0.9809(5) 0.077 Uani 1 1 d . U . . .
H09Z H 0.800653 0.742257 0.963660 0.093 Uiso 1 1 calc R . . . .
H6MA H 0.836412 0.714604 0.987450 0.093 Uiso 1 1 calc R . . . .
C09J C 0.3395(11) 0.0038(11) 0.4674(4) 0.060 Uani 1 1 d . U . . .
H09 H 0.333584 -0.004418 0.447315 0.072 Uiso 1 1 calc R . . . .
H7MA H 0.298434 -0.033500 0.472316 0.072 Uiso 1 1 calc R . . . .
C09K C 0.2194(13) 0.0667(12) 0.5569(5) 0.085 Uani 1 1 d D U . . .
H1HA H 0.218520 0.036449 0.570906 0.102 Uiso 1 1 calc R . . . .
H8MA H 0.264163 0.083437 0.551247 0.102 Uiso 1 1 calc R . . . .
C09L C 0.5794(12) 0.0871(12) 0.8532(5) 0.068 Uani 1 1 d . U . . .
H2HA H 0.595377 0.064307 0.841202 0.082 Uiso 1 1 calc R . . . .
C09M C 1.0004(14) 0.8114(14) 0.9409(5) 0.081 Uani 1 1 d . U . . .
H3HA H 0.994451 0.852265 0.943166 0.097 Uiso 1 1 calc R . . . .
C09N C 0.2961(12) 0.5820(11) 0.6638(5) 0.064 Uani 1 1 d . U . . .
H4HA H 0.250067 0.557508 0.650112 0.077 Uiso 1 1 calc R . . . .
C09P C 1.1066(7) 0.9261(9) 0.8573(3) 0.097 Uani 1 1 d D U . . .
H5HA H 1.152561 0.968032 0.862772 0.117 Uiso 1 1 calc R . . . .
H9MA H 1.104903 0.894627 0.870802 0.117 Uiso 1 1 calc R . . . .
C09Q C 0.2284(12) 0.3758(15) 0.5792(6) 0.101 Uani 1 1 d D U . . .
H6HA H 0.220611 0.377898 0.597890 0.121 Uiso 1 1 calc R . . . .
H0NA H 0.220233 0.329677 0.573861 0.121 Uiso 1 1 calc R . . . .
C09R C 0.1515(10) 0.1356(12) 0.5231(4) 0.088 Uani 1 1 d D U . . .
H7HA H 0.151025 0.165837 0.508991 0.105 Uiso 1 1 calc R . . . .
C09T C 0.8907(14) 0.5098(14) 0.5506(5) 0.082 Uani 1 1 d . U . . .
H8HA H 0.897146 0.479700 0.539489 0.098 Uiso 1 1 calc R . . . .
C09U C 1.0975(7) 0.8923(8) 0.8280(3) 0.095 Uani 1 1 d D U . . .
H9HA H 1.135974 0.881193 0.828332 0.114 Uiso 1 1 calc R . . . .
C09V C 0.9523(10) 0.3685(10) 0.9537(4) 0.074 Uani 1 1 d D U . . .
H0IA H 0.974733 0.387042 0.938468 0.089 Uiso 1 1 calc R . . . .
H1NA H 0.977253 0.346667 0.963969 0.089 Uiso 1 1 calc R . . . .
C09X C 0.9926(14) 0.7746(14) 0.9669(5) 0.082 Uani 1 1 d . U . . .
H1IA H 1.025512 0.807494 0.983258 0.099 Uiso 1 1 calc R . . . .
H2NA H 0.944430 0.757466 0.969345 0.099 Uiso 1 1 calc R . . . .
C09Y C 0.9350(14) 0.7512(13) 0.9164(5) 0.081 Uani 1 1 d . U . . .
H2IA H 0.889857 0.737840 0.921227 0.098 Uiso 1 1 calc R . . . .
H3NA H 0.933938 0.770121 0.898818 0.098 Uiso 1 1 calc R . . . .
C09Z C 0.9204(14) 0.5284(13) 0.5782(5) 0.080 Uani 1 1 d . U . . .
H3IA H 0.950719 0.507437 0.584031 0.096 Uiso 1 1 calc R . . . .
C0A0 C 1.0401(8) 0.9598(7) 0.8059(3) 0.099 Uani 1 1 d D U . . .
H0A0 H 1.041673 0.991687 0.792287 0.118 Uiso 1 1 calc R . . . .
C0A1 C 0.4904(7) 0.8192(7) 0.8650(3) 0.092 Uani 1 1 d D U . . .
H0A1 H 0.527856 0.848355 0.881543 0.110 Uiso 1 1 calc R . . . .
C0A3 C 0.8277(13) 0.8908(13) 0.9131(5) 0.079 Uani 1 1 d . U . . .
H0AB H 0.851847 0.939710 0.920235 0.094 Uiso 1 1 calc R . . . .
H0AC H 0.846890 0.868539 0.926203 0.094 Uiso 1 1 calc R . . . .
C0A5 C 0.5109(12) 0.0857(12) 0.8982(5) 0.069 Uani 1 1 d . U . . .
H0AD H 0.495890 0.040570 0.904301 0.083 Uiso 1 1 calc R . . . .
H0AE H 0.496783 0.111032 0.909606 0.083 Uiso 1 1 calc R . . . .
C0A6 C 0.9184(9) 0.4611(10) 0.9579(5) 0.073 Uani 1 1 d D U . . .
H0AF H 0.939281 0.482615 0.942732 0.087 Uiso 1 1 calc R . . . .
H0AG H 0.921095 0.496904 0.970720 0.087 Uiso 1 1 calc R . . . .
C0A7 C 0.1568(10) 0.0250(12) 0.5313(4) 0.087 Uani 1 1 d D U . . .
H0A7 H 0.160637 -0.013216 0.522879 0.104 Uiso 1 1 calc R . . . .
C0A9 C 0.6644(14) 0.6746(13) 1.0192(5) 0.078 Uani 1 1 d . U . . .
H0AH H 0.623687 0.628211 1.014666 0.093 Uiso 1 1 calc R . . . .
H0AI H 0.658947 0.697690 1.034899 0.093 Uiso 1 1 calc R . . . .
C0AA C 0.8596(13) 0.5027(14) 0.5947(5) 0.080 Uani 1 1 d . U . . .
H0AJ H 0.829488 0.452934 0.589832 0.096 Uiso 1 1 calc R . . . .
H0AK H 0.881269 0.512091 0.614647 0.096 Uiso 1 1 calc R . . . .
C0AC C 0.4210(9) 0.7685(9) 0.8736(2) 0.092 Uani 1 1 d D U . . .
H0AL H 0.430490 0.738994 0.885920 0.111 Uiso 1 1 calc R . . . .
H0AM H 0.405194 0.794569 0.883655 0.111 Uiso 1 1 calc R . . . .
C0AD C 0.7941(14) 0.7347(13) 1.0305(5) 0.079 Uani 1 1 d . U . . .
H0AN H 0.834700 0.727167 1.032083 0.095 Uiso 1 1 calc R . . . .
H0AO H 0.802108 0.763245 1.047582 0.095 Uiso 1 1 calc R . . . .
C0AE C 0.4714(12) 0.2166(11) 0.9912(4) 0.064 Uani 1 1 d . U . . .
H0AP H 0.473788 0.186791 1.004939 0.076 Uiso 1 1 calc R . . . .
H0AQ H 0.422961 0.209159 0.986311 0.076 Uiso 1 1 calc R . . . .
C0AF C 0.5896(12) 0.1232(12) 0.9030(5) 0.069 Uani 1 1 d . U . . .
H0AR H 0.612616 0.123626 0.922306 0.083 Uiso 1 1 calc R . . . .
C0AG C 0.3216(15) 0.5042(13) 0.5859(6) 0.101 Uani 1 1 d D U . . .
H0AS H 0.320794 0.513917 0.605096 0.122 Uiso 1 1 calc R . . . .
H0AT H 0.368445 0.536328 0.583157 0.122 Uiso 1 1 calc R . . . .
C0AH C 0.3621(6) 0.7238(7) 0.8478(3) 0.092 Uani 1 1 d D U . . .
H0AU H 0.318538 0.692834 0.853729 0.110 Uiso 1 1 calc R . . . .
C0AJ C 0.9267(10) 0.4000(11) 0.9977(4) 0.076 Uani 1 1 d D U . . .
H0AV H 0.926710 0.436554 1.009004 0.091 Uiso 1 1 calc R . . . .
H0AW H 0.953764 0.382219 1.009467 0.091 Uiso 1 1 calc R . . . .
C0AK C 0.1882(13) 0.4618(12) 0.5686(6) 0.104 Uani 1 1 d D U . . .
H0AX H 0.153188 0.471487 0.557193 0.125 Uiso 1 1 calc R . . . .
H0AY H 0.185146 0.465388 0.587952 0.125 Uiso 1 1 calc R . . . .
C0AL C 0.7843(14) 0.5203(14) 0.5573(5) 0.084 Uani 1 1 d . U . . .
H0AZ H 0.759297 0.545856 0.551574 0.101 Uiso 1 1 calc R . . . .
H4NA H 0.750024 0.471288 0.552353 0.101 Uiso 1 1 calc R . . . .
C0AM C 0.8055(11) 0.3731(12) 0.9701(4) 0.072 Uani 1 1 d D U . . .
H0A H 0.756423 0.337033 0.962765 0.086 Uiso 1 1 calc R . . . .
H5NA H 0.805831 0.407735 0.982704 0.086 Uiso 1 1 calc R . . . .
C0AN C 0.2653(12) 0.4318(12) 0.5282(6) 0.103 Uani 1 1 d D U . . .
H4IA H 0.272460 0.426866 0.509382 0.123 Uiso 1 1 calc R . . . .
C0AO C 0.8500(10) 0.3420(9) 0.9859(4) 0.075 Uani 1 1 d D U . . .
H5IA H 0.829710 0.322411 1.001739 0.090 Uiso 1 1 calc R . . . .
C0AP C 0.6126(13) 0.0950(13) 0.8832(5) 0.071 Uani 1 1 d . U . . .
H6IA H 0.604355 0.049755 0.887694 0.085 Uiso 1 1 calc R . . . .
H6NA H 0.663838 0.124269 0.885901 0.085 Uiso 1 1 calc R . . . .
C0AT C 0.4731(13) 0.0762(12) 0.8687(5) 0.070 Uani 1 1 d . U . . .
H7IA H 0.421260 0.048427 0.866318 0.084 Uiso 1 1 calc R . . . .
C0AU C 1.0778(14) 0.7730(14) 0.9309(5) 0.082 Uani 1 1 d . U . . .
H8IA H 1.124542 0.789163 0.926613 0.099 Uiso 1 1 calc R . . . .
C0AV C 1.0139(13) 0.7156(14) 0.9056(5) 0.081 Uani 1 1 d . U . . .
H9IA H 1.013994 0.736091 0.888447 0.097 Uiso 1 1 calc R . . . .
H7NA H 1.022208 0.676855 0.902659 0.097 Uiso 1 1 calc R . . . .
C0AX C 0.9219(14) 0.6428(14) 0.5794(5) 0.084 Uani 1 1 d . U . . .
H0JA H 0.951414 0.693282 0.583651 0.101 Uiso 1 1 calc R . . . .
C0B1 C 0.1456(10) 0.0978(14) 0.5793(5) 0.089 Uani 1 1 d D U . . .
H0BB H 0.141837 0.135037 0.588258 0.107 Uiso 1 1 calc R . . . .
H0BC H 0.146088 0.067314 0.593081 0.107 Uiso 1 1 calc R . . . .
C0B2 C 1.0243(9) 0.8249(6) 0.8194(4) 0.096 Uani 1 1 d D U . . .
H0BD H 1.018460 0.803647 0.800868 0.115 Uiso 1 1 calc R . . . .
H0BE H 1.022189 0.792353 0.832436 0.115 Uiso 1 1 calc R . . . .
C0B3 C 0.8821(14) 0.6191(13) 0.5478(5) 0.083 Uani 1 1 d . U . . .
H0BF H 0.845084 0.632117 0.543850 0.100 Uiso 1 1 calc R . . . .
H0BG H 0.915657 0.642632 0.536336 0.100 Uiso 1 1 calc R . . . .
C0B4 C 0.0842(12) 0.1095(13) 0.5344(5) 0.088 Uani 1 1 d D U . . .
H0BH H 0.042371 0.087918 0.518904 0.106 Uiso 1 1 calc R . . . .
H0BI H 0.084431 0.148429 0.543986 0.106 Uiso 1 1 calc R . . . .
C0B5 C 0.2183(13) 0.1756(12) 0.5473(4) 0.089 Uani 1 1 d D U . . .
H0BJ H 0.261110 0.190122 0.540451 0.107 Uiso 1 1 calc R . . . .
H0BK H 0.219200 0.216712 0.555274 0.107 Uiso 1 1 calc R . . . .
C0B6 C 0.8434(14) 0.8821(13) 0.8849(5) 0.079 Uani 1 1 d . U . . .
H0B6 H 0.894964 0.903601 0.886392 0.095 Uiso 1 1 calc R . . . .
C0B8 C 0.1875(13) 0.3824(16) 0.5295(5) 0.103 Uani 1 1 d D U . . .
H0BL H 0.155647 0.392150 0.516019 0.124 Uiso 1 1 calc R . . . .
H0BM H 0.176163 0.335073 0.524192 0.124 Uiso 1 1 calc R . . . .
C0B9 C 0.5143(6) 0.7751(8) 0.8492(3) 0.089 Uani 1 1 d D U . . .
H0BN H 0.557475 0.805574 0.843344 0.107 Uiso 1 1 calc R . . . .
H0BO H 0.524968 0.746361 0.861684 0.107 Uiso 1 1 calc R . . . .
C0BA C 0.8397(13) 0.2819(10) 0.9656(4) 0.075 Uani 1 1 d D U . . .
H0BP H 0.862348 0.257321 0.975149 0.090 Uiso 1 1 calc R . . . .
H0BQ H 0.789219 0.249480 0.958466 0.090 Uiso 1 1 calc R . . . .
C0BH C 1.0635(14) 0.8280(14) 0.9338(6) 0.085 Uani 1 1 d . U . . .
H0BR H 1.102306 0.864244 0.947934 0.101 Uiso 1 1 calc R . . . .
H0BS H 1.063146 0.846897 0.916231 0.101 Uiso 1 1 calc R . . . .
C0BK C 0.4423(9) 0.7770(9) 0.8042(3) 0.091 Uani 1 1 d D U . . .
H0BT H 0.407269 0.749668 0.787100 0.109 Uiso 1 1 calc R . . . .
H0BU H 0.486497 0.808450 0.799227 0.109 Uiso 1 1 calc R . . . .
C0BN C 0.3861(8) 0.6798(6) 0.8325(4) 0.091 Uani 1 1 d D U . . .
H0BV H 0.394926 0.649920 0.844800 0.109 Uiso 1 1 calc R . . . .
H0BW H 0.348825 0.650963 0.816141 0.109 Uiso 1 1 calc R . . . .
C14 C 1.0481(9) 0.9933(6) 0.8353(4) 0.098 Uani 1 1 d D U . . .
H14A H 1.092966 1.036417 0.840622 0.117 Uiso 1 1 calc R . . . .
H14B H 1.009514 1.003503 0.834971 0.117 Uiso 1 1 calc R . . . .
C20 C 0.9670(7) 0.8917(9) 0.7978(3) 0.098 Uani 1 1 d D U . . .
H20A H 0.928462 0.902203 0.797190 0.118 Uiso 1 1 calc R . . . .
H20B H 0.960778 0.869983 0.779354 0.118 Uiso 1 1 calc R . . . .
C40 C 0.9731(8) 0.8755(9) 0.8489(3) 0.095 Uani 1 1 d D U . . .
H40A H 0.971756 0.843899 0.862356 0.115 Uiso 1 1 calc R . . . .
H40B H 0.934554 0.885505 0.849067 0.115 Uiso 1 1 calc R . . . .
C50 C 0.2774(18) 0.5047(14) 0.5366(5) 0.104 Uani 1 1 d D U . . .
H50A H 0.245762 0.513966 0.522719 0.125 Uiso 1 1 calc R . . . .
H50B H 0.326185 0.538657 0.536635 0.125 Uiso 1 1 calc R . . . .
C92 C 0.0894(13) -0.0017(12) 0.5424(5) 0.091 Uani 1 1 d D U . . .
H92A H 0.091405 -0.030329 0.556795 0.109 Uiso 1 1 calc R . . . .
H92B H 0.048124 -0.030538 0.527325 0.109 Uiso 1 1 calc R . . . .
C181 C 0.0798(13) 0.0568(11) 0.5548(4) 0.090 Uani 1 1 d D U . . .
H181 H 0.035297 0.038304 0.561143 0.108 Uiso 1 1 calc R . . . .
C65 C 1.1003(8) 0.9422(9) 0.8063(3) 0.097 Uani 1 1 d D U . . .
H65A H 1.146254 0.984262 0.811189 0.117 Uiso 1 1 calc R . . . .
H65B H 1.094566 0.920598 0.787920 0.117 Uiso 1 1 calc R . . . .
C112 C 1.0463(8) 0.9436(8) 0.8567(3) 0.100 Uani 1 1 d D U . . .
H112 H 1.052506 0.965664 0.875349 0.120 Uiso 1 1 calc R . . . .
Ag1 Ag 0.8261(5) 0.5230(5) 0.9050(2) 0.031 Uani 0.1 1 d . . P B 1
C124 C 0.2636(12) 0.5129(15) 0.5657(5) 0.104 Uani 1 1 d D U . . .
H124 H 0.272286 0.560220 0.569940 0.124 Uiso 1 1 calc R . . . .
Ag2A Ag 0.3059(7) 0.1421(10) 0.6393(3) 0.058 Uani 0.1 1 d . . P A 2
Ag3A Ag 0.7240(6) 0.3813(6) 0.8755(2) 0.033 Uani 0.1 1 d . U P B 2

loop_
_atom_site_aniso_label
_atom_site_aniso_U_11
_atom_site_aniso_U_22
_atom_site_aniso_U_33
_atom_site_aniso_U_23
_atom_site_aniso_U_13
_atom_site_aniso_U_12
Ag01 0.031 0.031 0.028 0.001 0.006 0.016
Ag02 0.038 0.035 0.028 -0.001 0.004 0.020
Ag03 0.043 0.049 0.029 0.004 0.009 0.032
Ag04 0.039 0.038 0.034 0.004 0.011 0.020
Ag05 0.031 0.037 0.031 0.000 0.005 0.009
Ag06 0.034 0.037 0.039 0.001 0.005 0.020
Ag07 0.041 0.035 0.029 -0.003 0.006 0.014
Ag08 0.040 0.042 0.032 0.002 0.008 0.026
Ag09 0.030 0.041 0.039 0.007 0.004 0.015
Ag0A 0.037 0.045 0.042 0.006 0.012 0.024
Ag0B 0.036 0.040 0.036 -0.005 -0.001 0.022
Ag0C 0.039 0.036 0.035 0.000 0.013 0.016
Ag0D 0.033 0.043 0.041 0.002 0.010 0.018
Ag0E 0.039 0.037 0.046 0.004 0.013 0.021
Ag0F 0.030 0.034 0.049 0.001 0.001 0.015
Ag0G 0.031 0.037 0.037 0.004 0.004 0.010
Ag0H 0.037 0.033 0.038 -0.002 0.014 0.012
Ag0I 0.056 0.036 0.034 0.003 0.010 0.024
Ag0J 0.049 0.046 0.036 0.003 0.009 0.025
Ag0K 0.041 0.038 0.044 -0.005 0.007 0.017
Ag0L 0.038 0.042 0.043 -0.001 -0.002 0.022
Ag0M 0.045 0.037 0.051 0.007 0.014 0.020
Ag0N 0.036 0.042 0.049 0.003 0.005 0.021
Ag0O 0.051 0.042 0.039 0.003 0.008 0.023
Ag0P 0.051 0.050 0.046 0.005 0.008 0.033
Ag0Q 0.049 0.043 0.037 0.002 0.007 0.017
Ag0R 0.045 0.055 0.040 0.011 0.009 0.027
Ag0S 0.043 0.043 0.052 0.008 0.013 0.022
Ag0T 0.058 0.044 0.044 0.009 0.012 0.031
Ag0U 0.043 0.044 0.052 0.003 0.006 0.021
Ag0V 0.044 0.040 0.041 0.004 -0.001 0.012
Ag0W 0.041 0.039 0.030 0.000 0.005 0.017
Ag0X 0.049 0.045 0.042 0.004 0.010 0.018
Ag0Y 0.059 0.050 0.036 -0.002 0.000 0.030
Ag0Z 0.064 0.055 0.045 -0.003 0.002 0.041
Ag10 0.056 0.041 0.046 -0.003 0.003 0.024
Ag11 0.055 0.052 0.045 0.004 0.010 0.025
Ag12 0.051 0.041 0.054 0.000 0.017 0.015
Ag13 0.051 0.042 0.042 0.005 0.001 0.017
Ag14 0.049 0.043 0.048 0.005 0.003 0.018
Ag15 0.051 0.040 0.057 0.005 0.012 0.017
Ag16 0.048 0.040 0.059 0.004 0.000 0.018
Ag17 0.065 0.044 0.048 0.004 0.008 0.020
Ag18 0.059 0.061 0.056 -0.004 0.001 0.037
Ag19 0.054 0.051 0.051 0.005 0.010 0.025
Ag1A 0.043 0.045 0.056 -0.004 -0.009 0.018
Ag1B 0.049 0.052 0.061 0.002 0.008 0.024
Ag1C 0.053 0.058 0.051 0.007 0.008 0.028
Ag1D 0.049 0.062 0.064 0.021 0.002 0.021
Ag1E 0.056 0.052 0.060 0.000 0.015 0.025
Ag1F 0.057 0.066 0.052 0.008 0.011 0.034
Br1G 0.035 0.036 0.033 -0.002 0.007 0.013
Ag1H 0.064 0.050 0.047 0.000 0.004 0.032
Ag1I 0.073 0.060 0.052 0.003 0.009 0.036
Ag1J 0.073 0.060 0.053 0.003 0.010 0.033
Br1K 0.043 0.046 0.031 0.000 0.003 0.026
Br1L 0.037 0.047 0.042 -0.004 0.004 0.023
Br1M 0.037 0.052 0.044 0.001 0.007 0.019
S01N 0.037 0.032 0.027 0.004 0.007 0.019
S01O 0.029 0.031 0.031 -0.001 0.005 0.015
S01P 0.026 0.030 0.036 0.004 0.005 0.015
S01Q 0.033 0.029 0.039 0.001 0.003 0.017
S01R 0.032 0.038 0.036 0.006 0.012 0.022
S01S 0.029 0.028 0.041 0.004 0.007 0.013
S01T 0.033 0.036 0.036 -0.002 0.003 0.020
S01U 0.033 0.043 0.035 -0.001 0.009 0.020
S01V 0.032 0.035 0.043 -0.001 0.011 0.016
S01W 0.045 0.031 0.034 0.000 0.001 0.019
S01X 0.030 0.044 0.037 -0.002 0.003 0.020
S01Y 0.049 0.033 0.031 0.003 0.001 0.022
S01Z 0.043 0.048 0.037 0.004 0.010 0.020
S020 0.047 0.038 0.030 0.002 0.002 0.018
S021 0.044 0.037 0.040 0.001 0.009 0.017
S022 0.042 0.038 0.039 -0.003 0.005 0.018
S023 0.038 0.053 0.038 0.004 0.009 0.024
S024 0.039 0.038 0.036 -0.001 0.008 0.015
S025 0.040 0.038 0.046 0.006 0.011 0.017
S026 0.048 0.035 0.037 0.001 0.002 0.017
S027 0.051 0.048 0.037 0.001 0.004 0.030
S028 0.037 0.044 0.048 0.006 0.003 0.015
S029 0.048 0.040 0.040 0.004 -0.006 0.015
S02A 0.036 0.040 0.058 0.006 0.001 0.016
S02B 0.051 0.042 0.047 -0.002 0.004 0.021
S02C 0.045 0.042 0.044 0.005 0.010 0.018
S02D 0.050 0.043 0.049 0.010 0.014 0.027
S02E 0.047 0.038 0.052 0.004 0.001 0.016
S02F 0.051 0.054 0.060 0.007 0.004 0.033
S02G 0.064 0.060 0.040 -0.002 -0.002 0.040
C02M 0.043 0.040 0.048 0.010 0.009 0.020
C02N 0.049 0.052 0.051 0.003 0.006 0.035
C02O 0.048 0.045 0.039 0.009 0.006 0.026
C02P 0.045 0.044 0.044 0.007 0.011 0.029
C02Q 0.057 0.051 0.047 0.008 0.016 0.030
C02R 0.047 0.050 0.051 0.007 0.007 0.030
C02S 0.040 0.044 0.041 0.003 0.015 0.020
C02T 0.048 0.047 0.045 0.006 0.010 0.030
C02V 0.042 0.038 0.047 0.010 0.011 0.022
C02W 0.042 0.057 0.052 0.001 0.013 0.028
C02X 0.043 0.041 0.041 0.005 0.007 0.025
C02Y 0.058 0.056 0.064 0.010 0.011 0.039
C02Z 0.046 0.047 0.049 0.008 0.007 0.031
C030 0.039 0.043 0.041 0.004 0.015 0.018
C031 0.041 0.042 0.043 0.005 0.013 0.017
C033 0.051 0.044 0.046 0.005 0.008 0.023
C034 0.049 0.053 0.055 0.004 0.016 0.023
C035 0.050 0.053 0.052 0.005 0.014 0.020
C036 0.039 0.057 0.047 0.006 0.013 0.028
C037 0.044 0.041 0.047 0.008 0.009 0.018
C038 0.050 0.042 0.049 0.006 0.005 0.022
C039 0.043 0.046 0.044 0.003 0.013 0.017
C03A 0.049 0.047 0.041 0.008 0.007 0.026
C03B 0.048 0.045 0.045 0.004 0.011 0.027
C03C 0.057 0.052 0.051 0.009 0.014 0.029
C03D 0.076 0.065 0.077 0.005 0.019 0.041
C03E 0.044 0.045 0.044 0.005 0.014 0.015
C03F 0.049 0.052 0.052 0.008 0.007 0.030
C03G 0.041 0.059 0.049 0.006 0.012 0.024
C03H 0.056 0.052 0.048 0.006 0.016 0.030
C03I 0.083 0.083 0.086 0.019 0.018 0.047
C03J 0.044 0.046 0.044 0.005 0.014 0.015
C03K 0.052 0.055 0.055 0.004 0.013 0.020
C03L 0.056 0.064 0.060 0.005 0.011 0.037
C03M 0.047 0.043 0.046 0.002 0.008 0.024
C03N 0.047 0.042 0.045 0.004 0.007 0.023
C03P 0.066 0.061 0.057 0.006 0.020 0.031
C03Q 0.044 0.059 0.055 0.000 0.011 0.028
C03R 0.051 0.046 0.049 0.006 0.009 0.025
C03S 0.074 0.071 0.067 0.009 0.021 0.037
C03T 0.050 0.052 0.052 0.011 0.016 0.023
C03U 0.047 0.044 0.047 0.005 0.009 0.022
C03V 0.046 0.044 0.049 0.010 0.010 0.018
C03W 0.062 0.059 0.072 0.012 0.010 0.038
C03X 0.044 0.042 0.045 0.002 0.010 0.026
C03Y 0.057 0.061 0.064 0.003 0.017 0.034
C03Z 0.063 0.063 0.066 0.003 0.017 0.033
C040 0.066 0.061 0.059 0.006 0.021 0.032
C041 0.051 0.046 0.049 0.009 0.010 0.025
C042 0.047 0.043 0.046 0.006 0.010 0.021
C043 0.046 0.044 0.048 0.008 0.012 0.016
C044 0.066 0.066 0.060 0.008 0.021 0.037
C045 0.047 0.052 0.053 0.007 0.006 0.030
C046 0.044 0.059 0.055 0.001 0.012 0.027
C047 0.081 0.085 0.077 0.010 0.012 0.047
C048 0.057 0.053 0.050 0.004 0.017 0.029
C049 0.049 0.049 0.043 0.009 0.005 0.025
C04A 0.058 0.053 0.050 0.006 0.014 0.030
C04B 0.050 0.046 0.042 0.007 0.006 0.028
C04C 0.052 0.045 0.049 0.009 0.012 0.031
C04D 0.053 0.056 0.055 0.001 0.007 0.034
C04E 0.048 0.049 0.054 0.008 0.007 0.031
C04F 0.049 0.052 0.052 0.006 0.007 0.031
C04G 0.048 0.045 0.048 0.008 0.007 0.027
C04H 0.045 0.042 0.048 0.008 0.011 0.018
C04I 0.087 0.085 0.092 0.011 0.022 0.043
C04J 0.054 0.048 0.051 0.007 0.011 0.027
C04K 0.050 0.050 0.048 0.005 0.009 0.030
C04L 0.058 0.054 0.052 0.008 0.014 0.029
C04M 0.074 0.076 0.072 0.012 0.012 0.040
C04N 0.053 0.057 0.054 0.005 0.007 0.033
C04O 0.043 0.059 0.050 0.007 0.012 0.023
C04P 0.076 0.076 0.075 0.014 0.018 0.035
C04Q 0.042 0.059 0.049 0.005 0.012 0.024
C04R 0.053 0.055 0.058 0.005 0.014 0.021
C04S 0.046 0.042 0.048 0.009 0.009 0.016
C04T 0.051 0.046 0.040 0.010 0.004 0.026
C04U 0.052 0.048 0.043 0.010 0.003 0.026
C04V 0.044 0.048 0.046 0.003 0.012 0.015
C04W 0.054 0.048 0.050 0.008 0.013 0.028
C04X 0.057 0.054 0.051 0.000 0.014 0.034
C04Y 0.049 0.048 0.048 0.006 0.008 0.028
C04Z 0.052 0.054 0.053 0.009 0.016 0.024
C052 0.045 0.043 0.045 0.004 0.009 0.024
C053 0.048 0.046 0.041 0.008 0.004 0.027
C054 0.048 0.046 0.049 0.007 0.010 0.027
C055 0.045 0.042 0.050 0.010 0.009 0.022
C056 0.047 0.051 0.052 0.006 0.008 0.031
C057 0.042 0.057 0.047 0.005 0.012 0.024
C058 0.051 0.051 0.048 0.006 0.012 0.026
C059 0.062 0.061 0.071 0.012 0.011 0.037
C05A 0.050 0.045 0.046 0.009 0.009 0.026
C05B 0.066 0.061 0.058 0.006 0.022 0.034
C05C 0.047 0.043 0.049 0.006 0.014 0.017
C05D 0.041 0.057 0.046 0.006 0.014 0.026
C05E 0.046 0.049 0.050 0.006 0.009 0.032
C05F 0.042 0.059 0.047 0.004 0.015 0.025
C05G 0.053 0.055 0.053 0.009 0.016 0.021
C05H 0.053 0.056 0.054 0.008 0.019 0.021
C05I 0.042 0.046 0.042 0.004 0.013 0.017
C05J 0.052 0.057 0.053 0.004 0.008 0.032
C05K 0.061 0.063 0.065 0.006 0.017 0.032
C05L 0.058 0.067 0.063 0.005 0.013 0.036
C05M 0.059 0.056 0.052 0.003 0.012 0.031
C05N 0.041 0.059 0.050 0.008 0.011 0.022
C05O 0.052 0.062 0.061 0.006 0.010 0.029
C05P 0.060 0.054 0.049 0.008 0.016 0.029
C05Q 0.039 0.060 0.049 0.005 0.013 0.025
C05R 0.047 0.048 0.050 0.005 0.008 0.031
C05S 0.056 0.047 0.049 0.006 0.013 0.027
C05T 0.045 0.060 0.058 0.001 0.011 0.025
C05U 0.050 0.054 0.054 0.005 0.015 0.021
C05V 0.054 0.045 0.049 0.005 0.009 0.025
C05X 0.052 0.061 0.060 0.006 0.010 0.030
C05Y 0.044 0.043 0.050 0.008 0.009 0.019
C05Z 0.055 0.048 0.050 0.009 0.013 0.027
C060 0.061 0.057 0.053 0.002 0.011 0.030
C061 0.054 0.056 0.056 0.010 0.015 0.022
C062 0.068 0.062 0.059 0.006 0.021 0.032
C063 0.046 0.062 0.058 0.000 0.012 0.024
C064 0.057 0.068 0.061 0.003 0.013 0.035
C065 0.050 0.050 0.049 0.004 0.011 0.029
C066 0.058 0.050 0.051 0.006 0.012 0.027
C067 0.050 0.048 0.042 0.009 0.004 0.027
C068 0.080 0.067 0.080 0.004 0.019 0.038
C069 0.070 0.070 0.066 0.011 0.014 0.039
C06A 0.047 0.044 0.049 0.004 0.007 0.024
C06B 0.058 0.054 0.050 0.008 0.016 0.029
C06D 0.068 0.061 0.058 0.007 0.021 0.029
C06E 0.051 0.048 0.044 0.010 0.004 0.024
C06F 0.101 0.101 0.092 0.024 0.015 0.052
C06G 0.061 0.057 0.054 0.003 0.012 0.030
C06H 0.055 0.049 0.051 0.005 0.014 0.028
C06I 0.059 0.061 0.065 0.006 0.012 0.033
C06J 0.050 0.045 0.051 0.008 0.008 0.028
C06K 0.040 0.059 0.049 0.006 0.013 0.026
C06L 0.062 0.065 0.069 0.003 0.014 0.033
C06M 0.065 0.062 0.070 0.008 0.012 0.037
C06N 0.066 0.062 0.059 0.005 0.022 0.031
C06O 0.043 0.048 0.045 0.002 0.014 0.015
C06P 0.062 0.063 0.066 0.003 0.013 0.033
C06Q 0.049 0.054 0.054 0.006 0.015 0.022
C06R 0.064 0.061 0.069 0.011 0.008 0.039
C06S 0.081 0.070 0.078 0.005 0.020 0.037
C06T 0.052 0.055 0.058 0.006 0.014 0.021
C06U 0.055 0.056 0.056 0.010 0.016 0.019
C06V 0.056 0.048 0.051 0.007 0.013 0.027
C06W 0.054 0.063 0.061 0.005 0.009 0.028
C06X 0.054 0.064 0.061 0.006 0.011 0.027
C06Y 0.046 0.048 0.046 0.003 0.014 0.014
C06Z 0.050 0.049 0.053 0.006 0.007 0.032
C070 0.056 0.048 0.049 0.009 0.013 0.028
C071 0.059 0.055 0.051 0.008 0.016 0.028
C072 0.053 0.057 0.054 0.001 0.009 0.035
C073 0.059 0.056 0.052 0.007 0.017 0.029
C074 0.047 0.063 0.058 0.000 0.011 0.025
C075 0.052 0.053 0.049 0.006 0.010 0.025
C076 0.054 0.062 0.062 0.004 0.010 0.030
C077 0.050 0.044 0.051 0.008 0.010 0.029
C078 0.055 0.064 0.063 0.005 0.008 0.028
C079 0.062 0.064 0.067 0.004 0.020 0.031
C07A 0.048 0.061 0.058 0.001 0.013 0.023
C07B 0.067 0.061 0.060 0.008 0.019 0.034
C07C 0.052 0.050 0.049 0.007 0.009 0.028
C07D 0.046 0.060 0.056 -0.001 0.012 0.025
C07E 0.056 0.068 0.062 0.004 0.014 0.037
C07F 0.064 0.066 0.067 0.003 0.017 0.031
C07G 0.055 0.057 0.056 0.003 0.007 0.033
C07H 0.056 0.058 0.056 0.013 0.013 0.021
C07I 0.055 0.057 0.055 0.007 0.018 0.020
C07J 0.052 0.050 0.050 0.004 0.009 0.026
C07K 0.061 0.065 0.069 0.003 0.015 0.031
C07L 0.047 0.060 0.058 0.000 0.011 0.023
C07M 0.059 0.056 0.053 0.002 0.013 0.030
C07N 0.060 0.056 0.052 -0.001 0.015 0.031
C07O 0.056 0.067 0.064 0.004 0.009 0.038
C07P 0.052 0.061 0.059 0.005 0.011 0.030
C07Q 0.044 0.058 0.056 0.002 0.013 0.027
C07R 0.057 0.049 0.052 0.007 0.012 0.029
C07S 0.060 0.054 0.051 0.002 0.014 0.030
C07U 0.073 0.071 0.066 0.009 0.015 0.039
C07V 0.060 0.057 0.053 0.002 0.011 0.031
C07W 0.057 0.066 0.062 0.004 0.011 0.037
C07X 0.050 0.049 0.043 0.011 0.006 0.024
C07Y 0.064 0.061 0.072 0.008 0.007 0.037
C07Z 0.078 0.069 0.079 0.007 0.019 0.039
C080 0.062 0.061 0.071 0.011 0.006 0.037
C081 0.052 0.051 0.049 0.006 0.010 0.028
C082 0.054 0.060 0.056 0.001 0.004 0.034
C083 0.056 0.058 0.056 0.014 0.013 0.019
C084 0.069 0.063 0.059 0.007 0.019 0.030
C085 0.065 0.062 0.071 0.008 0.011 0.038
C086 0.071 0.070 0.065 0.007 0.021 0.034
C087 0.054 0.064 0.062 0.008 0.010 0.027
C088 0.054 0.062 0.059 0.006 0.009 0.027
C089 0.058 0.070 0.063 0.004 0.014 0.035
C08A 0.052 0.057 0.058 0.005 0.013 0.019
C08B 0.052 0.056 0.055 0.007 0.013 0.020
C08C 0.078 0.075 0.070 0.008 0.018 0.038
C08D 0.058 0.059 0.055 0.010 0.016 0.017
C08E 0.057 0.069 0.063 0.004 0.011 0.036
C08F 0.055 0.058 0.056 0.001 0.007 0.034
C08G 0.058 0.068 0.064 0.006 0.011 0.034
C08H 0.067 0.063 0.058 0.005 0.022 0.030
C08I 0.063 0.066 0.070 0.004 0.020 0.030
C08J 0.079 0.079 0.075 0.012 0.012 0.036
C08K 0.059 0.056 0.052 0.002 0.013 0.031
C08L 0.089 0.088 0.093 0.021 0.016 0.042
C08M 0.056 0.058 0.056 0.004 0.005 0.035
C08N 0.080 0.068 0.080 0.004 0.020 0.038
C08O 0.078 0.081 0.075 0.012 0.013 0.037
C08P 0.051 0.053 0.050 0.005 0.012 0.024
C08Q 0.056 0.056 0.058 0.005 0.014 0.019
C08R 0.078 0.074 0.072 0.010 0.019 0.036
C08S 0.054 0.062 0.061 0.008 0.011 0.027
C08T 0.075 0.073 0.069 0.009 0.015 0.040
C08U 0.077 0.075 0.070 0.010 0.019 0.036
C08V 0.053 0.059 0.057 0.001 0.006 0.033
C08W 0.077 0.075 0.071 0.009 0.019 0.038
C08X 0.080 0.076 0.073 0.008 0.019 0.035
C08Y 0.072 0.071 0.065 0.009 0.019 0.034
C08Z 0.089 0.088 0.091 0.021 0.015 0.041
C090 0.090 0.088 0.093 0.020 0.015 0.042
C091 0.079 0.067 0.079 0.005 0.020 0.038
C092 0.070 0.068 0.064 0.009 0.020 0.032
C093 0.078 0.078 0.080 0.012 0.018 0.035
C094 0.078 0.079 0.076 0.013 0.019 0.032
C096 0.087 0.090 0.081 0.009 0.011 0.043
C097 0.057 0.071 0.065 0.002 0.012 0.035
C098 0.064 0.063 0.074 0.013 0.010 0.035
C099 0.081 0.076 0.073 0.008 0.019 0.034
C09A 0.081 0.073 0.083 0.005 0.018 0.037
C09B 0.102 0.103 0.093 0.023 0.017 0.050
C09C 0.082 0.070 0.078 0.004 0.021 0.036
C09D 0.079 0.081 0.076 0.013 0.018 0.033
C09E 0.073 0.070 0.066 0.008 0.019 0.034
C09F 0.103 0.105 0.094 0.023 0.015 0.049
C09G 0.076 0.074 0.071 0.007 0.013 0.038
C09H 0.077 0.080 0.076 0.012 0.012 0.037
C09I 0.080 0.076 0.072 0.008 0.020 0.034
C09J 0.062 0.059 0.055 0.001 0.012 0.027
C09K 0.086 0.088 0.080 0.009 0.009 0.045
C09L 0.070 0.070 0.066 0.007 0.022 0.034
C09M 0.080 0.080 0.077 0.011 0.010 0.038
C09N 0.064 0.061 0.072 0.010 0.006 0.037
C09P 0.093 0.091 0.098 0.013 0.019 0.039
C09Q 0.102 0.105 0.093 0.024 0.015 0.051
C09R 0.087 0.089 0.080 0.012 0.009 0.043
C09T 0.079 0.079 0.079 0.012 0.020 0.033
C09U 0.092 0.090 0.098 0.012 0.021 0.041
C09V 0.076 0.075 0.072 0.008 0.013 0.039
C09X 0.080 0.081 0.077 0.010 0.012 0.036
C09Y 0.080 0.080 0.077 0.010 0.011 0.037
C09Z 0.078 0.079 0.077 0.013 0.020 0.033
C0A0 0.095 0.092 0.099 0.015 0.017 0.040
C0A1 0.089 0.089 0.092 0.018 0.016 0.042
C0A3 0.081 0.070 0.081 0.005 0.015 0.036
C0A5 0.073 0.070 0.065 0.009 0.021 0.033
C0A6 0.075 0.074 0.069 0.009 0.012 0.039
C0A7 0.088 0.089 0.081 0.009 0.010 0.045
C0A9 0.080 0.077 0.072 0.010 0.018 0.035
C0AA 0.078 0.078 0.077 0.012 0.021 0.034
C0AC 0.091 0.088 0.092 0.019 0.014 0.043
C0AD 0.080 0.078 0.073 0.007 0.018 0.034
C0AE 0.069 0.062 0.061 0.007 0.021 0.030
C0AF 0.072 0.070 0.064 0.009 0.020 0.033
C0AG 0.104 0.103 0.095 0.023 0.014 0.052
C0AH 0.088 0.089 0.092 0.020 0.014 0.042
C0AJ 0.078 0.076 0.073 0.009 0.013 0.039
C0AK 0.105 0.106 0.096 0.022 0.014 0.050
C0AL 0.080 0.082 0.078 0.015 0.016 0.031
C0AM 0.075 0.072 0.069 0.009 0.016 0.038
C0AN 0.103 0.105 0.094 0.024 0.015 0.048
C0AO 0.078 0.076 0.072 0.009 0.015 0.039
C0AP 0.071 0.072 0.068 0.009 0.019 0.033
C0AT 0.072 0.071 0.065 0.007 0.021 0.032
C0AU 0.079 0.083 0.077 0.011 0.013 0.035
C0AV 0.080 0.081 0.076 0.011 0.014 0.035
C0AX 0.081 0.080 0.080 0.013 0.018 0.031
C0B1 0.087 0.092 0.081 0.008 0.012 0.042
C0B2 0.093 0.091 0.098 0.011 0.020 0.040
C0B3 0.080 0.081 0.079 0.015 0.017 0.033
C0B4 0.088 0.091 0.083 0.007 0.010 0.045
C0B5 0.088 0.091 0.081 0.011 0.009 0.042
C0B6 0.081 0.072 0.083 0.006 0.018 0.037
C0B8 0.104 0.105 0.094 0.023 0.014 0.049
C0B9 0.088 0.086 0.092 0.017 0.016 0.043
C0BA 0.077 0.075 0.072 0.009 0.016 0.038
C0BH 0.082 0.082 0.077 0.013 0.011 0.032
C0BK 0.089 0.089 0.093 0.019 0.016 0.043
C0BN 0.090 0.088 0.092 0.019 0.016 0.043
C14 0.093 0.091 0.101 0.011 0.021 0.040
C20 0.093 0.092 0.099 0.013 0.019 0.039
C40 0.091 0.089 0.097 0.010 0.020 0.038
C50 0.105 0.105 0.096 0.024 0.013 0.050
C92 0.089 0.091 0.082 0.011 0.009 0.040
C181 0.087 0.093 0.083 0.009 0.011 0.042
C65 0.093 0.092 0.097 0.011 0.022 0.039
C112 0.095 0.093 0.099 0.008 0.021 0.038
Ag1 0.035 0.036 0.030 0.006 0.006 0.023
C124 0.106 0.104 0.096 0.022 0.014 0.051
Ag2A 0.046 0.097 0.035 -0.003 0.001 0.042
Ag3A 0.041 0.046 0.026 0.014 0.019 0.027

loop_
_atom_type_symbol
_atom_type_description
_atom_type_scat_dispersion_real
_atom_type_scat_dispersion_imag
_atom_type_scat_source
C C 0.0181 0.0091 'International Tables Vol C Tables 4.2.6.8 and 6.1.1.4'
H H 0.0000 0.0000 'International Tables Vol C Tables 4.2.6.8 and 6.1.1.4'
Ag Ag 0.1306 4.2820 'International Tables Vol C Tables 4.2.6.8 and 6.1.1.4'
Br Br -0.6763 1.2805 'International Tables Vol C Tables 4.2.6.8 and 6.1.1.4'
S S 0.3331 0.5567 'International Tables Vol C Tables 4.2.6.8 and 6.1.1.4'

loop_
_geom_angle_atom_site_label_1
_geom_angle_atom_site_label_2
_geom_angle_atom_site_label_3
_geom_angle
_geom_angle_site_symmetry_1
_geom_angle_site_symmetry_3
_geom_angle_publ_flag
Ag03 Ag01 Ag0B 62.18(4) . . ?
Ag03 Ag01 Ag0H 87.13(4) . . ?
Ag03 Ag01 Br1K 146.55(5) . . ?
Ag05 Ag01 Ag03 58.10(4) . . ?
Ag05 Ag01 Ag0B 92.61(4) . . ?
Ag05 Ag01 Ag0H 61.67(4) . . ?
Ag05 Ag01 Br1K 96.84(5) . . ?
Ag08 Ag01 Ag03 90.01(4) . . ?
Ag08 Ag01 Ag05 59.96(4) . . ?
Ag08 Ag01 Ag0B 149.43(5) . . ?
Ag08 Ag01 Ag0H 111.93(5) . . ?
Ag08 Ag01 Br1G 100.04(5) . . ?
Ag08 Ag01 Br1K 56.84(4) . . ?
Ag0B Ag01 Br1K 147.78(5) . . ?
Ag0C Ag01 Ag03 112.85(4) . . ?
Ag0C Ag01 Ag05 149.02(5) . . ?
Ag0C Ag01 Ag08 149.78(5) . . ?
Ag0C Ag01 Ag0B 60.14(4) . . ?
Ag0C Ag01 Ag0G 113.27(5) . . ?
Ag0C Ag01 Ag0H 89.61(4) . . ?
Ag0C Ag01 Br1G 57.74(4) . . ?
Ag0C Ag01 Br1K 99.84(5) . . ?
Ag0G Ag01 Ag03 60.03(4) . . ?
Ag0G Ag01 Ag05 88.55(4) . . ?
Ag0G Ag01 Ag08 60.29(4) . . ?
Ag0G Ag01 Ag0B 109.72(4) . . ?
Ag0G Ag01 Ag0H 144.90(5) . . ?
Ag0G Ag01 Br1G 59.69(4) . . ?
Ag0G Ag01 Br1K 101.27(5) . . ?
Ag0H Ag01 Ag0B 57.83(4) . . ?
Ag0H Ag01 Br1K 100.43(5) . . ?
Ag0L Ag01 Ag03 145.49(5) . . ?
Ag0L Ag01 Ag05 108.42(5) . . ?
Ag0L Ag01 Ag08 111.10(5) . . ?
Ag0L Ag01 Ag0B 89.20(4) . . ?
Ag0L Ag01 Ag0C 60.57(4) . . ?
Ag0L Ag01 Ag0G 154.27(5) . . ?
Ag0L Ag01 Ag0H 60.11(4) . . ?
Ag0L Ag01 Br1G 101.70(5) . . ?
Ag0L Ag01 Br1K 58.59(4) . . ?
Br1G Ag01 Ag03 100.98(5) . . ?
Br1G Ag01 Ag05 148.24(5) . . ?
Br1G Ag01 Ag0B 97.73(5) . . ?
Br1G Ag01 Ag0H 147.07(5) . . ?
Br1G Ag01 Br1K 90.23(5) . . ?
Ag03 Ag02 Ag08 90.97(4) . . ?
Ag03 Ag02 Ag0G 60.95(4) . . ?
Ag03 Ag02 Ag1C 58.06(4) . . ?
Ag03 Ag02 Ag1F 97.87(5) . . ?
Ag05 Ag02 Ag03 61.06(4) . . ?
Ag05 Ag02 Ag08 60.78(4) . . ?
Ag05 Ag02 Ag0G 90.74(4) . . ?
Ag05 Ag02 Ag1C 99.34(5) . . ?
Ag05 Ag02 Ag1F 56.68(4) . . ?
Ag08 Ag02 Ag1C 149.03(5) . . ?
Ag08 Ag02 Ag1F 99.97(5) . . ?
Ag0G Ag02 Ag08 59.20(4) . . ?
Ag0G Ag02 Ag1C 100.81(5) . . ?
Ag0G Ag02 Ag1F 147.41(5) . . ?
Ag1C Ag02 Ag1F 85.39(5) . . ?
Ag1I Ag02 Ag03 148.78(6) . . ?
Ag1I Ag02 Ag05 149.90(6) . . ?
Ag1I Ag02 Ag08 108.75(5) . . ?
Ag1I Ag02 Ag0G 108.23(6) . . ?
Ag1I Ag02 Ag1C 99.72(5) . . ?
Ag1I Ag02 Ag1F 102.06(6) . . ?
Ag01 Ag03 Ag0B 59.08(3) . . ?
Ag01 Ag03 Ag19 94.54(4) . . ?
Ag02 Ag03 Ag01 90.57(4) . . ?
Ag02 Ag03 Ag05 58.81(4) . . ?
Ag02 Ag03 Ag0B 146.92(5) . . ?
Ag02 Ag03 Ag0G 61.37(4) . . ?
Ag02 Ag03 Ag19 111.06(5) . . ?
Ag02 Ag03 Ag1C 64.78(4) . . ?
Ag05 Ag03 Ag01 60.81(4) . . ?
Ag05 Ag03 Ag0B 92.34(4) . . ?
Ag05 Ag03 Ag0G 89.72(4) . . ?
Ag05 Ag03 Ag19 64.98(4) . . ?
Ag05 Ag03 Ag1C 102.42(5) . . ?
Ag0B Ag03 Ag19 63.22(4) . . ?
Ag0G Ag03 Ag01 59.35(4) . . ?
Ag0G Ag03 Ag0B 106.73(4) . . ?
Ag0G Ag03 Ag19 151.12(5) . . ?
Ag1C Ag03 Ag01 155.34(5) . . ?
Ag1C Ag03 Ag0B 144.22(5) . . ?
Ag1C Ag03 Ag0G 105.75(5) . . ?
Ag1C Ag03 Ag19 93.72(5) . . ?
Br1L Ag03 Ag01 94.87(5) . . ?
Br1L Ag03 Ag02 148.90(6) . . ?
Br1L Ag03 Ag05 147.64(6) . . ?
Br1L Ag03 Ag0B 55.55(4) . . ?
Br1L Ag03 Ag0G 95.58(6) . . ?
Br1L Ag03 Ag19 99.03(6) . . ?
Br1L Ag03 Ag1C 106.72(6) . . ?
S01P Ag04 Br1L 95.97(9) . . ?
S01T Ag04 Br1L 89.25(9) . . ?
S01T Ag04 S01P 96.04(12) . . ?
S01U Ag04 Br1L 95.98(10) . . ?
S01U Ag04 S01P 112.01(12) . . ?
S01U Ag04 S01T 150.65(14) . . ?
Ag01 Ag05 Ag0H 59.34(3) . . ?
Ag01 Ag05 Ag19 92.13(4) . . ?
Ag02 Ag05 Ag01 91.51(4) . . ?
Ag02 Ag05 Ag03 60.14(4) . . ?
Ag02 Ag05 Ag08 62.71(4) . . ?
Ag02 Ag05 Ag0H 145.17(5) . . ?
Ag02 Ag05 Ag19 108.56(5) . . ?
Ag02 Ag05 Ag1F 68.59(4) . . ?
Ag03 Ag05 Ag01 61.09(4) . . ?
Ag03 Ag05 Ag08 91.56(4) . . ?
Ag03 Ag05 Ag0H 87.47(4) . . ?
Ag03 Ag05 Ag19 60.53(4) . . ?
Ag03 Ag05 Ag1F 105.24(5) . . ?
Ag08 Ag05 Ag01 59.58(4) . . ?
Ag08 Ag05 Ag0H 109.67(4) . . ?
Ag08 Ag05 Ag19 148.53(5) . . ?
Ag0H Ag05 Ag19 58.72(4) . . ?
Ag1F Ag05 Ag01 160.04(5) . . ?
Ag1F Ag05 Ag08 109.46(5) . . ?
Ag1F Ag05 Ag0H 138.32(6) . . ?
Ag1F Ag05 Ag19 92.89(5) . . ?
Br1M Ag05 Ag01 96.44(5) . . ?
Br1M Ag05 Ag02 153.64(7) . . ?
Br1M Ag05 Ag03 144.50(6) . . ?
Br1M Ag05 Ag08 100.15(6) . . ?
Br1M Ag05 Ag0H 57.03(5) . . ?
Br1M Ag05 Ag19 96.25(6) . . ?
Br1M Ag05 Ag1F 102.19(6) . . ?
Ag1C Ag06 Ag0R 61.00(4) . . ?
Ag1C Ag06 Ag2A 80.0(3) . . ?
S01O Ag06 Ag0R 151.13(9) . . ?
S01O Ag06 Ag1C 97.40(9) . . ?
S01O Ag06 S01T 159.66(13) . . ?
S01O Ag06 Ag2A 46.2(3) . . ?
S01T Ag06 Ag0R 45.03(9) . . ?
S01T Ag06 Ag1C 102.74(10) . . ?
S01T Ag06 Ag2A 135.1(3) . . ?
Ag2A Ag06 Ag0R 107.6(3) . . ?
Ag0B Ag07 Ag0C 61.24(4) . . ?
Ag0B Ag07 Ag0H 61.10(4) . . ?
Ag0B Ag07 Ag0L 91.16(4) . . ?
Ag0B Ag07 Ag1B 97.91(5) . . ?
Ag0B Ag07 Ag1E 55.25(4) . . ?
Ag0C Ag07 Ag1B 149.22(5) . . ?
Ag0C Ag07 Ag1E 100.36(5) . . ?
Ag0H Ag07 Ag0C 91.05(4) . . ?
Ag0H Ag07 Ag0L 60.91(4) . . ?
Ag0H Ag07 Ag1B 58.24(4) . . ?
Ag0H Ag07 Ag1E 95.97(5) . . ?
Ag0L Ag07 Ag0C 59.31(4) . . ?
Ag0L Ag07 Ag1B 102.05(5) . . ?
Ag0L Ag07 Ag1E 146.32(5) . . ?
Ag1B Ag07 Ag1E 82.40(5) . . ?
Ag1J Ag07 Ag0B 148.28(6) . . ?
Ag1J Ag07 Ag0C 108.63(6) . . ?
Ag1J Ag07 Ag0H 150.12(6) . . ?
Ag1J Ag07 Ag0L 109.69(6) . . ?
Ag1J Ag07 Ag1B 100.59(6) . . ?
Ag1J Ag07 Ag1E 102.07(6) . . ?
Ag01 Ag08 Ag02 88.43(4) . . ?
Ag01 Ag08 Ag05 60.46(4) . . ?
Ag01 Ag08 Ag0G 59.80(4) . . ?
Ag05 Ag08 Ag02 56.50(3) . . ?
Ag0G Ag08 Ag02 59.79(4) . . ?
Ag0G Ag08 Ag05 88.57(4) . . ?
Br1K Ag08 Ag01 63.05(4) . . ?
Br1K Ag08 Ag02 151.01(6) . . ?
Br1K Ag08 Ag05 101.37(5) . . ?
Br1K Ag08 Ag0G 105.45(5) . . ?
S01R Ag08 Ag01 140.60(9) . . ?
S01R Ag08 Ag02 90.74(8) . . ?
S01R Ag08 Ag05 86.72(9) . . ?
S01R Ag08 Ag0G 146.79(9) . . ?
S01R Ag08 Br1K 107.70(9) . . ?
S01R Ag08 S01W 103.65(12) . . ?
S01W Ag08 Ag01 115.55(9) . . ?
S01W Ag08 Ag02 85.70(8) . . ?
S01W Ag08 Ag05 141.21(9) . . ?
S01W Ag08 Ag0G 62.28(9) . . ?
S01W Ag08 Br1K 110.37(9) . . ?
Ag19 Ag09 Ag0E 61.54(4) . . ?
Ag19 Ag09 Ag1F 84.56(5) . . ?
Ag1F Ag09 Ag0E 131.32(5) . . ?
S01N Ag09 Ag0E 125.18(9) . . ?
S01N Ag09 Ag19 90.19(9) . . ?
S01N Ag09 Ag1F 85.51(9) . . ?
S01S Ag09 Ag0E 47.26(9) . . ?
S01S Ag09 Ag19 97.00(9) . . ?
S01S Ag09 Ag1F 111.76(9) . . ?
S01S Ag09 S01N 161.77(13) . . ?
Ag0R Ag0A Ag0F 122.17(4) . . ?
Ag0R Ag0A Ag19 131.10(5) . . ?
Ag19 Ag0A Ag0F 55.11(4) . . ?
Ag1C Ag0A Ag0F 125.43(5) . . ?
Ag1C Ag0A Ag0R 61.17(4) . . ?
Ag1C Ag0A Ag19 81.95(4) . . ?
S01N Ag0A Ag0F 117.53(9) . . ?
S01N Ag0A Ag0R 120.26(9) . . ?
S01N Ag0A Ag19 85.41(9) . . ?
S01N Ag0A Ag1C 86.65(9) . . ?
S01P Ag0A Ag0F 47.26(8) . . ?
S01P Ag0A Ag0R 75.87(9) . . ?
S01P Ag0A Ag19 91.57(9) . . ?
S01P Ag0A Ag1C 112.21(9) . . ?
S01P Ag0A S01N 160.33(13) . . ?
Ag01 Ag0B Ag03 58.74(3) . . ?
Ag01 Ag0B Ag19 91.41(4) . . ?
Ag03 Ag0B Ag19 58.51(4) . . ?
Ag07 Ag0B Ag01 90.91(4) . . ?
Ag07 Ag0B Ag03 144.03(5) . . ?
Ag07 Ag0B Ag0C 62.16(4) . . ?
Ag07 Ag0B Ag0H 59.79(4) . . ?
Ag07 Ag0B Ag19 108.34(5) . . ?
Ag07 Ag0B Ag1E 71.99(5) . . ?
Ag0C Ag0B Ag01 59.12(4) . . ?
Ag0C Ag0B Ag03 109.11(5) . . ?
Ag0C Ag0B Ag19 147.18(5) . . ?
Ag0H Ag0B Ag01 60.94(4) . . ?
Ag0H Ag0B Ag03 86.91(4) . . ?
Ag0H Ag0B Ag0C 90.84(4) . . ?
Ag0H Ag0B Ag19 60.01(4) . . ?
Ag0H Ag0B Ag1E 106.14(5) . . ?
Ag1E Ag0B Ag01 162.65(5) . . ?
Ag1E Ag0B Ag03 135.73(5) . . ?
Ag1E Ag0B Ag0C 112.68(5) . . ?
Ag1E Ag0B Ag19 91.26(5) . . ?
Br1L Ag0B Ag01 95.36(5) . . ?
Br1L Ag0B Ag03 56.63(4) . . ?
Br1L Ag0B Ag07 154.34(6) . . ?
Br1L Ag0B Ag0C 100.22(6) . . ?
Br1L Ag0B Ag0H 143.54(6) . . ?
Br1L Ag0B Ag19 96.38(5) . . ?
Br1L Ag0B Ag1E 101.37(6) . . ?
Ag01 Ag0C Ag07 88.64(4) . . ?
Ag01 Ag0C Ag0B 60.74(4) . . ?
Ag01 Ag0C Ag0L 59.67(4) . . ?
Ag0B Ag0C Ag07 56.60(4) . . ?
Ag0L Ag0C Ag07 60.31(4) . . ?
Ag0L Ag0C Ag0B 89.03(4) . . ?
Br1G Ag0C Ag01 61.57(4) . . ?
Br1G Ag0C Ag07 149.81(5) . . ?
Br1G Ag0C Ag0B 100.72(5) . . ?
Br1G Ag0C Ag0L 103.82(5) . . ?
S01V Ag0C Ag01 138.67(10) . . ?
S01V Ag0C Ag07 89.38(9) . . ?
S01V Ag0C Ag0B 84.20(9) . . ?
S01V Ag0C Ag0L 146.83(10) . . ?
S01V Ag0C Br1G 109.35(10) . . ?
S01V Ag0C S020 105.66(12) . . ?
S020 Ag0C Ag01 115.46(10) . . ?
S020 Ag0C Ag07 87.17(9) . . ?
S020 Ag0C Ag0B 142.74(10) . . ?
S020 Ag0C Ag0L 62.87(9) . . ?
S020 Ag0C Br1G 109.10(10) . . ?
Ag1E Ag0D Ag0K 67.95(4) . . ?
Ag1E Ag0D Br1L 88.66(5) . . ?
Br1L Ag0D Ag0K 132.68(5) . . ?
S01U Ag0D Ag0K 129.93(10) . . ?
S01U Ag0D Ag1E 96.87(10) . . ?
S01U Ag0D Br1L 91.88(9) . . ?
S01U Ag0D S01V 162.83(13) . . ?
S01V Ag0D Ag0K 49.02(9) . . ?
S01V Ag0D Ag1E 97.41(10) . . ?
S01V Ag0D Br1L 97.94(10) . . ?
Ag15 Ag0E Ag09 120.19(5) . . ?
Ag19 Ag0E Ag09 55.64(4) . . ?
Ag19 Ag0E Ag15 129.02(5) . . ?
Ag1B Ag0E Ag09 124.58(5) . . ?
Ag1B Ag0E Ag15 61.56(4) . . ?
Ag1B Ag0E Ag19 80.56(4) . . ?
S01Q Ag0E Ag09 118.74(9) . . ?
S01Q Ag0E Ag15 121.04(9) . . ?
S01Q Ag0E Ag19 86.67(9) . . ?
S01Q Ag0E Ag1B 86.77(9) . . ?
S01S Ag0E Ag09 47.32(9) . . ?
S01S Ag0E Ag15 74.10(9) . . ?
S01S Ag0E Ag19 92.07(9) . . ?
S01S Ag0E Ag1B 112.03(9) . . ?
S01S Ag0E S01Q 160.71(13) . . ?
Ag19 Ag0F Ag0A 61.65(4) . . ?
Ag19 Ag0F Ag1E 86.28(5) . . ?
Ag1E Ag0F Ag0A 131.63(5) . . ?
S01P Ag0F Ag0A 46.88(8) . . ?
S01P Ag0F Ag19 96.82(9) . . ?
S01P Ag0F Ag1E 110.48(9) . . ?
S01P Ag0F S01Q 160.78(13) . . ?
S01Q Ag0F Ag0A 125.78(10) . . ?
S01Q Ag0F Ag19 91.56(9) . . ?
S01Q Ag0F Ag1E 87.24(9) . . ?
Ag01 Ag0G Ag02 89.19(4) . . ?
Ag01 Ag0G Ag03 60.62(4) . . ?
Ag01 Ag0G Ag08 59.91(4) . . ?
Ag01 Ag0G S01W 110.70(8) . . ?
Ag02 Ag0G S01W 83.45(8) . . ?
Ag03 Ag0G Ag02 57.69(4) . . ?
Ag03 Ag0G S01W 138.94(9) . . ?
Ag08 Ag0G Ag02 61.01(4) . . ?
Ag08 Ag0G Ag03 90.14(4) . . ?
Ag08 Ag0G S01W 56.69(8) . . ?
Br1G Ag0G Ag01 60.58(4) . . ?
Br1G Ag0G Ag02 149.75(6) . . ?
Br1G Ag0G Ag03 102.02(5) . . ?
Br1G Ag0G Ag08 100.39(5) . . ?
Br1G Ag0G S01W 106.93(9) . . ?
S01O Ag0G Ag01 144.14(9) . . ?
S01O Ag0G Ag02 91.20(8) . . ?
S01O Ag0G Ag03 89.79(9) . . ?
S01O Ag0G Ag08 146.45(9) . . ?
S01O Ag0G Br1G 112.41(9) . . ?
S01O Ag0G S01W 104.96(11) . . ?
Ag01 Ag0H Ag05 58.99(3) . . ?
Ag01 Ag0H Ag0N 130.88(5) . . ?
Ag01 Ag0H Ag19 94.77(5) . . ?
Ag05 Ag0H Ag0N 117.70(4) . . ?
Ag05 Ag0H Ag19 63.32(4) . . ?
Ag07 Ag0H Ag01 90.69(4) . . ?
Ag07 Ag0H Ag05 147.37(5) . . ?
Ag07 Ag0H Ag0B 59.11(4) . . ?
Ag07 Ag0H Ag0L 61.97(4) . . ?
Ag07 Ag0H Ag0N 90.58(4) . . ?
Ag07 Ag0H Ag19 112.29(5) . . ?
Ag07 Ag0H Ag1B 65.26(4) . . ?
Ag0B Ag0H Ag01 61.22(4) . . ?
Ag0B Ag0H Ag05 93.02(4) . . ?
Ag0B Ag0H Ag0L 90.66(5) . . ?
Ag0B Ag0H Ag0N 149.11(5) . . ?
Ag0B Ag0H Ag19 65.60(4) . . ?
Ag0B Ag0H Ag1B 101.28(5) . . ?
Ag0L Ag0H Ag01 59.22(4) . . ?
Ag0L Ag0H Ag05 105.63(5) . . ?
Ag0L Ag0H Ag0N 78.64(4) . . ?
Ag0L Ag0H Ag19 151.93(5) . . ?
Ag19 Ag0H Ag0N 129.42(5) . . ?
Ag1B Ag0H Ag01 155.79(5) . . ?
Ag1B Ag0H Ag05 143.34(6) . . ?
Ag1B Ag0H Ag0L 107.75(5) . . ?
Ag1B Ag0H Ag0N 56.25(4) . . ?
Ag1B Ag0H Ag19 92.16(5) . . ?
Br1M Ag0H Ag01 95.32(5) . . ?
Br1M Ag0H Ag05 55.77(5) . . ?
Br1M Ag0H Ag07 147.86(6) . . ?
Br1M Ag0H Ag0B 148.59(6) . . ?
Br1M Ag0H Ag0L 94.47(6) . . ?
Br1M Ag0H Ag0N 61.94(5) . . ?
Br1M Ag0H Ag19 98.66(6) . . ?
Br1M Ag0H Ag1B 106.53(6) . . ?
Ag1F Ag0I Ag1C 84.77(5) . . ?
S01N Ag0I Ag1C 87.47(9) . . ?
S01N Ag0I Ag1F 91.60(9) . . ?
S01Y Ag0I Ag1C 103.28(11) . . ?
S01Y Ag0I Ag1F 99.92(10) . . ?
S01Y Ag0I S01N 164.84(12) . . ?
Ag0M Ag0J Ag0P 117.83(5) . . ?
S01R Ag0J Ag0M 50.45(9) . . ?
S01R Ag0J Ag0P 68.35(9) . . ?
S023 Ag0J Ag0M 118.10(11) . . ?
S023 Ag0J Ag0P 123.92(11) . . ?
S023 Ag0J S01R 166.77(14) . . ?
Ag0D Ag0K Ag1J 128.82(5) . . ?
S01V Ag0K Ag0D 50.34(9) . . ?
S01V Ag0K Ag1J 105.54(10) . . ?
S01V Ag0K S022 161.71(14) . . ?
S022 Ag0K Ag0D 114.07(10) . . ?
S022 Ag0K Ag1J 91.98(11) . . ?
Ag01 Ag0L Ag07 88.73(4) . . ?
Ag01 Ag0L Ag0C 59.76(4) . . ?
Ag01 Ag0L Ag0H 60.66(4) . . ?
Ag01 Ag0L S020 109.62(9) . . ?
Ag01 Ag0L Ag3A 157.6(2) . . ?
Ag07 Ag0L S020 83.65(9) . . ?
Ag07 Ag0L Ag3A 79.3(2) . . ?
Ag0C Ag0L Ag07 60.38(4) . . ?
Ag0C Ag0L Ag0H 89.47(4) . . ?
Ag0C Ag0L S020 56.14(8) . . ?
Ag0C Ag0L Ag3A 97.88(19) . . ?
Ag0H Ag0L Ag07 57.12(4) . . ?
Ag0H Ag0L S020 138.33(9) . . ?
Ag0H Ag0L Ag3A 124.4(2) . . ?
Br1K Ag0L Ag01 62.22(4) . . ?
Br1K Ag0L Ag07 150.93(5) . . ?
Br1K Ag0L Ag0C 101.79(5) . . ?
Br1K Ag0L Ag0H 103.36(5) . . ?
Br1K Ag0L S020 106.03(9) . . ?
Br1K Ag0L Ag3A 128.2(2) . . ?
S01X Ag0L Ag01 147.38(10) . . ?
S01X Ag0L Ag07 90.28(9) . . ?
S01X Ag0L Ag0C 143.47(10) . . ?
S01X Ag0L Ag0H 91.90(10) . . ?
S01X Ag0L Br1K 113.33(10) . . ?
S01X Ag0L S020 102.66(12) . . ?
S01X Ag0L Ag3A 52.5(2) . . ?
S020 Ag0L Ag3A 50.7(2) . . ?
Ag1F Ag0M Ag0J 67.83(4) . . ?
Ag1F Ag0M Br1M 87.06(5) . . ?
Br1M Ag0M Ag0J 134.87(6) . . ?
S01R Ag0M Ag0J 49.44(9) . . ?
S01R Ag0M Ag1F 94.92(9) . . ?
S01R Ag0M Br1M 99.53(9) . . ?
S025 Ag0M Ag0J 128.26(11) . . ?
S025 Ag0M Ag1F 92.67(11) . . ?
S025 Ag0M Br1M 87.97(11) . . ?
S025 Ag0M S01R 169.58(14) . . ?
Ag1B Ag0N Ag0H 52.19(4) . . ?
S01X Ag0N Ag0H 82.75(9) . . ?
S01X Ag0N Ag1B 102.78(10) . . ?
S01X Ag0N S028 155.56(14) . . ?
S028 Ag0N Ag0H 115.29(10) . . ?
S028 Ag0N Ag1B 101.43(11) . . ?
Ag1E Ag0O Ag1B 83.45(5) . . ?
S01Q Ag0O Ag1B 88.63(9) . . ?
S01Q Ag0O Ag1E 89.12(10) . . ?
S021 Ag0O Ag1B 105.90(11) . . ?
S021 Ag0O Ag1E 98.06(11) . . ?
S021 Ag0O S01Q 164.38(14) . . ?
Ag0V Ag0P Ag0J 127.98(5) . . ?
Ag0V Ag0P Ag1I 61.61(5) . . ?
Ag1I Ag0P Ag0J 66.83(5) . . ?
S01W Ag0P Ag0J 124.54(10) . . ?
S01W Ag0P Ag0V 51.70(9) . . ?
S01W Ag0P Ag1I 90.37(9) . . ?
S02D Ag0P Ag0J 77.31(11) . . ?
S02D Ag0P Ag0V 117.61(11) . . ?
S02D Ag0P Ag1I 100.34(10) . . ?
S02D Ag0P S01W 158.14(14) . . ?
S01U Ag0Q Ag0Z 126.13(10) . . ?
S01U Ag0Q S01Z 169.58(14) . . ?
S01Z Ag0Q Ag0Z 52.11(10) . . ?
Ag0A Ag0R Ag06 95.23(4) . . ?
Ag0A Ag0R Ag1C 57.98(4) . . ?
Ag17 Ag0R Ag06 77.98(4) . . ?
Ag17 Ag0R Ag0A 106.28(5) . . ?
Ag17 Ag0R Ag1C 61.07(4) . . ?
Ag1C Ag0R Ag06 53.22(4) . . ?
S01T Ag0R Ag06 46.13(9) . . ?
S01T Ag0R Ag0A 109.87(9) . . ?
S01T Ag0R Ag17 114.18(10) . . ?
S01T Ag0R Ag1C 96.35(9) . . ?
S02C Ag0R Ag06 126.75(12) . . ?
S02C Ag0R Ag0A 83.19(11) . . ?
S02C Ag0R Ag17 52.34(11) . . ?
S02C Ag0R Ag1C 83.42(11) . . ?
S02C Ag0R S01T 164.54(15) . . ?
S01S Ag0S Br1M 97.98(9) . . ?
S025 Ag0S Br1M 91.89(11) . . ?
S025 Ag0S S01S 106.17(13) . . ?
S025 Ag0S S028 152.48(15) . . ?
S028 Ag0S Br1M 88.86(11) . . ?
S028 Ag0S S01S 100.96(14) . . ?
Ag0X Ag0T Ag1I 82.22(5) . . ?
Ag13 Ag0T Ag0X 102.35(5) . . ?
Ag13 Ag0T Ag1I 60.16(4) . . ?
S024 Ag0T Ag0X 51.45(10) . . ?
S024 Ag0T Ag13 55.98(10) . . ?
S024 Ag0T Ag1I 78.90(10) . . ?
S02D Ag0T Ag0X 128.26(11) . . ?
S02D Ag0T Ag13 119.79(12) . . ?
S02D Ag0T Ag1I 93.31(11) . . ?
S02D Ag0T S024 172.20(15) . . ?
Ag11 Ag0U Ag1F 63.89(4) . . ?
S025 Ag0U Ag11 126.54(11) . . ?
S025 Ag0U Ag1F 91.15(11) . . ?
S025 Ag0U S02F 169.54(16) . . ?
S02F Ag0U Ag11 51.62(12) . . ?
S02F Ag0U Ag1F 96.07(13) . . ?
Ag0P Ag0V Ag1I 60.31(4) . . ?
Ag0W Ag0V Ag0P 132.91(5) . . ?
Ag0W Ag0V Ag1I 72.81(5) . . ?
S01W Ag0V Ag0P 53.91(10) . . ?
S01W Ag0V Ag0W 126.99(10) . . ?
S01W Ag0V Ag1I 90.83(10) . . ?
S026 Ag0V Ag0P 129.06(12) . . ?
S026 Ag0V Ag0W 55.48(10) . . ?
S026 Ag0V Ag1I 94.63(11) . . ?
S026 Ag0V S01W 174.53(14) . . ?
S01O Ag0W Ag0V 85.40(9) . . ?
S01O Ag0W S026 130.97(12) . . ?
S01O Ag0W S029 113.81(14) . . ?
S026 Ag0W Ag0V 51.19(9) . . ?
S026 Ag0W S029 113.58(14) . . ?
S029 Ag0W Ag0V 135.87(12) . . ?
S024 Ag0X Ag0T 49.80(10) . . ?
S026 Ag0X Ag0T 108.60(10) . . ?
S026 Ag0X S024 126.31(13) . . ?
Ag10 Ag0Y Ag16 109.02(5) . . ?
Ag10 Ag0Y Ag1J 68.40(5) . . ?
Ag16 Ag0Y Ag1J 56.33(5) . . ?
S021 Ag0Y Ag10 154.98(10) . . ?
S021 Ag0Y Ag16 48.35(9) . . ?
S021 Ag0Y Ag1J 87.61(9) . . ?
S022 Ag0Y Ag10 103.63(11) . . ?
S022 Ag0Y Ag16 120.90(10) . . ?
S022 Ag0Y Ag1J 95.05(10) . . ?
S022 Ag0Y S021 84.81(13) . . ?
S022 Ag0Y S027 151.97(16) . . ?
S027 Ag0Y Ag10 51.90(11) . . ?
S027 Ag0Y Ag16 83.78(11) . . ?
S027 Ag0Y Ag1J 88.07(10) . . ?
S027 Ag0Y S021 123.18(14) . . ?
Ag0Q Ag0Z Ag1E 71.12(5) . . ?
S01Z Ag0Z Ag0Q 50.14(10) . . ?
S01Z Ag0Z Ag1E 99.07(11) . . ?
S01Z Ag0Z S021 120.31(14) . . ?
S01Z Ag0Z S022 153.81(15) . . ?
S021 Ag0Z Ag0Q 152.16(9) . . ?
S021 Ag0Z Ag1E 87.04(9) . . ?
S022 Ag0Z Ag0Q 116.06(11) . . ?
S022 Ag0Z Ag1E 95.24(10) . . ?
S022 Ag0Z S021 82.09(12) . . ?
Ag0Y Ag10 Ag18 100.74(6) . . ?
S027 Ag10 Ag0Y 53.47(10) . . ?
S027 Ag10 Ag18 54.46(10) . . ?
S02B Ag10 Ag0Y 121.49(12) . . ?
S02B Ag10 Ag18 128.82(12) . . ?
S02B Ag10 S027 174.82(15) . . ?
Ag0U Ag11 Ag1F 60.04(4) . . ?
S023 Ag11 Ag0U 123.45(10) . . ?
S023 Ag11 Ag1F 95.83(10) . . ?
S02F Ag11 Ag0U 51.49(11) . . ?
S02F Ag11 Ag1F 93.10(13) . . ?
S02F Ag11 S023 164.10(16) . . ?
Ag1A Ag12 Ag1J 62.86(5) . . ?
S020 Ag12 Ag1A 53.33(10) . . ?
S020 Ag12 Ag1J 91.51(10) . . ?
S02B Ag12 Ag1A 122.23(12) . . ?
S02B Ag12 Ag1J 100.59(12) . . ?
S02B Ag12 S020 162.80(15) . . ?
Ag0T Ag13 Ag1D 105.37(5) . . ?
Ag0T Ag13 Ag1I 67.89(5) . . ?
Ag1I Ag13 Ag1D 56.45(4) . . ?
S01Y Ag13 Ag0T 151.37(11) . . ?
S01Y Ag13 Ag1D 48.92(10) . . ?
S01Y Ag13 Ag1I 84.99(9) . . ?
S023 Ag13 Ag0T 95.91(11) . . ?
S023 Ag13 Ag1D 133.63(11) . . ?
S023 Ag13 Ag1I 97.14(10) . . ?
S023 Ag13 S01Y 96.42(14) . . ?
S023 Ag13 S024 147.30(15) . . ?
S024 Ag13 Ag0T 53.35(10) . . ?
S024 Ag13 Ag1D 72.61(10) . . ?
S024 Ag13 Ag1I 82.19(10) . . ?
S024 Ag13 S01Y 115.97(14) . . ?
Ag15 Ag14 Ag16 141.84(6) . . ?
Ag15 Ag14 Ag1B 67.33(5) . . ?
Ag16 Ag14 Ag1B 74.54(5) . . ?
S02A Ag14 Ag15 53.03(12) . . ?
S02A Ag14 Ag16 127.12(12) . . ?
S02A Ag14 Ag1B 89.59(11) . . ?
S02E Ag14 Ag15 130.59(13) . . ?
S02E Ag14 Ag16 53.87(12) . . ?
S02E Ag14 Ag1B 96.05(11) . . ?
S02E Ag14 S02A 174.23(16) . . ?
Ag0E Ag15 Ag1B 57.21(4) . . ?
Ag14 Ag15 Ag0E 102.53(5) . . ?
Ag14 Ag15 Ag1B 59.24(4) . . ?
S028 Ag15 Ag0E 111.17(11) . . ?
S028 Ag15 Ag14 111.93(11) . . ?
S028 Ag15 Ag1B 93.25(11) . . ?
S028 Ag15 S02A 163.98(15) . . ?
S02A Ag15 Ag0E 81.04(10) . . ?
S02A Ag15 Ag14 53.65(11) . . ?
S02A Ag15 Ag1B 84.70(11) . . ?
Ag14 Ag16 Ag0Y 165.79(6) . . ?
Ag1J Ag16 Ag0Y 61.93(5) . . ?
Ag1J Ag16 Ag14 128.31(6) . . ?
S021 Ag16 Ag0Y 60.76(10) . . ?
S021 Ag16 Ag14 105.62(11) . . ?
S021 Ag16 Ag1J 100.05(11) . . ?
S021 Ag16 S02E 156.47(16) . . ?
S02E Ag16 Ag0Y 139.93(12) . . ?
S02E Ag16 Ag14 52.54(11) . . ?
S02E Ag16 Ag1J 101.25(11) . . ?
Ag0R Ag17 Ag1C 64.43(4) . . ?
Ag1D Ag17 Ag0R 142.96(6) . . ?
Ag1D Ag17 Ag1C 78.67(5) . . ?
S029 Ag17 Ag0R 130.47(12) . . ?
S029 Ag17 Ag1C 96.22(10) . . ?
S029 Ag17 Ag1D 53.75(12) . . ?
S02C Ag17 Ag0R 52.27(11) . . ?
S02C Ag17 Ag1C 85.54(11) . . ?
S02C Ag17 Ag1D 124.75(12) . . ?
S02C Ag17 S029 177.22(16) . . ?
Ag10 Ag18 Ag1 101.75(19) . . ?
S027 Ag18 Ag10 51.22(11) . . ?
S027 Ag18 Ag1 94.3(2) . . ?
S02G Ag18 Ag10 103.72(12) . . ?
S02G Ag18 S027 125.55(14) . . ?
S02G Ag18 Ag1 37.9(2) . . ?
Ag03 Ag19 Ag05 54.50(4) . . ?
Ag03 Ag19 Ag09 119.38(5) . . ?
Ag03 Ag19 Ag0A 83.22(4) . . ?
Ag03 Ag19 Ag0B 58.28(4) . . ?
Ag03 Ag19 Ag0E 168.44(6) . . ?
Ag03 Ag19 Ag0F 113.33(5) . . ?
Ag05 Ag19 Ag0A 116.06(5) . . ?
Ag05 Ag19 Ag0B 83.84(4) . . ?
Ag05 Ag19 Ag0E 116.17(5) . . ?
Ag09 Ag19 Ag05 85.71(5) . . ?
Ag09 Ag19 Ag0A 75.73(4) . . ?
Ag09 Ag19 Ag0B 167.85(6) . . ?
Ag09 Ag19 Ag0E 62.82(4) . . ?
Ag0B Ag19 Ag0A 114.57(5) . . ?
Ag0B Ag19 Ag0E 116.87(5) . . ?
Ag0E Ag19 Ag0A 108.04(5) . . ?
Ag0F Ag19 Ag05 166.79(6) . . ?
Ag0F Ag19 Ag09 106.28(5) . . ?
Ag0F Ag19 Ag0A 63.24(4) . . ?
Ag0F Ag19 Ag0B 84.78(5) . . ?
Ag0F Ag19 Ag0E 75.15(4) . . ?
Ag0H Ag19 Ag03 83.56(4) . . ?
Ag0H Ag19 Ag05 57.96(4) . . ?
Ag0H Ag19 Ag09 114.37(5) . . ?
Ag0H Ag19 Ag0A 166.25(6) . . ?
Ag0H Ag19 Ag0B 54.39(4) . . ?
Ag0H Ag19 Ag0E 85.35(4) . . ?
Ag0H Ag19 Ag0F 119.33(5) . . ?
Ag12 Ag1A Ag1J 62.31(5) . . ?
Ag12 Ag1A Ag1 120.78(19) . . ?
S020 Ag1A Ag12 54.80(11) . . ?
S020 Ag1A Ag1J 92.00(10) . . ?
S020 Ag1A Ag1 148.9(2) . . ?
S02G Ag1A Ag12 119.68(13) . . ?
S02G Ag1A Ag1J 89.97(12) . . ?
S02G Ag1A S020 171.73(17) . . ?
S02G Ag1A Ag1 38.0(2) . . ?
Ag1 Ag1A Ag1J 64.43(18) . . ?
Ag07 Ag1B Ag0E 130.44(5) . . ?
Ag07 Ag1B Ag0O 92.47(5) . . ?
Ag07 Ag1B Ag14 125.17(6) . . ?
Ag07 Ag1B Ag15 161.94(6) . . ?
Ag0E Ag1B Ag15 61.23(4) . . ?
Ag0H Ag1B Ag07 56.51(4) . . ?
Ag0H Ag1B Ag0E 90.04(5) . . ?
Ag0H Ag1B Ag0N 71.56(5) . . ?
Ag0H Ag1B Ag0O 123.66(6) . . ?
Ag0H Ag1B Ag14 153.89(6) . . ?
Ag0H Ag1B Ag15 115.67(6) . . ?
Ag0N Ag1B Ag07 94.57(5) . . ?
Ag0N Ag1B Ag0E 109.16(5) . . ?
Ag0N Ag1B Ag0O 164.45(6) . . ?
Ag0N Ag1B Ag14 82.46(5) . . ?
Ag0N Ag1B Ag15 67.44(4) . . ?
Ag0O Ag1B Ag0E 76.12(4) . . ?
Ag0O Ag1B Ag15 104.60(5) . . ?
Ag14 Ag1B Ag0E 101.21(5) . . ?
Ag14 Ag1B Ag0O 82.16(5) . . ?
Ag14 Ag1B Ag15 53.42(4) . . ?
Ag02 Ag1C Ag06 99.01(5) . . ?
Ag02 Ag1C Ag0A 128.92(5) . . ?
Ag02 Ag1C Ag0I 88.64(5) . . ?
Ag02 Ag1C Ag0R 164.70(6) . . ?
Ag02 Ag1C Ag17 124.13(6) . . ?
Ag03 Ag1C Ag02 57.16(4) . . ?
Ag03 Ag1C Ag06 72.97(5) . . ?
Ag03 Ag1C Ag0A 88.86(5) . . ?
Ag03 Ag1C Ag0I 121.09(6) . . ?
Ag03 Ag1C Ag0R 116.30(5) . . ?
Ag03 Ag1C Ag17 153.73(6) . . ?
Ag06 Ag1C Ag0A 106.22(5) . . ?
Ag06 Ag1C Ag0I 165.84(6) . . ?
Ag06 Ag1C Ag0R 65.78(4) . . ?
Ag06 Ag1C Ag17 81.26(5) . . ?
Ag0A Ag1C Ag0R 60.84(4) . . ?
Ag0A Ag1C Ag17 103.38(5) . . ?
Ag0I Ag1C Ag0A 77.38(4) . . ?
Ag0I Ag1C Ag0R 105.90(5) . . ?
Ag0I Ag1C Ag17 84.58(5) . . ?
Ag17 Ag1C Ag0R 54.50(4) . . ?
Ag17 Ag1D Ag13 158.93(7) . . ?
Ag17 Ag1D Ag1I 124.34(7) . . ?
Ag1I Ag1D Ag13 61.61(5) . . ?
S01Y Ag1D Ag13 54.39(10) . . ?
S01Y Ag1D Ag17 104.57(11) . . ?
S01Y Ag1D Ag1I 92.13(10) . . ?
S029 Ag1D Ag13 148.03(12) . . ?
S029 Ag1D Ag17 52.96(11) . . ?
S029 Ag1D Ag1I 100.33(11) . . ?
S029 Ag1D S01Y 157.50(16) . . ?
Ag0B Ag1E Ag07 52.77(4) . . ?
Ag0B Ag1E Ag0D 72.20(5) . . ?
Ag0B Ag1E Ag0F 88.10(5) . . ?
Ag0B Ag1E Ag0O 121.13(6) . . ?
Ag0B Ag1E Ag0Z 164.02(7) . . ?
Ag0D Ag1E Ag07 96.90(5) . . ?
Ag0D Ag1E Ag0F 112.29(5) . . ?
Ag0D Ag1E Ag0O 165.04(6) . . ?
Ag0D Ag1E Ag0Z 98.41(5) . . ?
Ag0F Ag1E Ag07 120.89(5) . . ?
Ag0O Ag1E Ag07 87.68(5) . . ?
Ag0O Ag1E Ag0F 76.80(4) . . ?
Ag0O Ag1E Ag0Z 67.00(5) . . ?
Ag0Z Ag1E Ag07 117.76(5) . . ?
Ag0Z Ag1E Ag0F 107.62(5) . . ?
Ag02 Ag1F Ag09 121.20(5) . . ?
Ag02 Ag1F Ag0U 167.77(6) . . ?
Ag02 Ag1F Ag11 119.01(5) . . ?
Ag05 Ag1F Ag02 54.73(4) . . ?
Ag05 Ag1F Ag09 87.00(5) . . ?
Ag05 Ag1F Ag0I 121.62(6) . . ?
Ag05 Ag1F Ag0M 73.15(5) . . ?
Ag05 Ag1F Ag0U 126.49(6) . . ?
Ag05 Ag1F Ag11 164.35(7) . . ?
Ag0I Ag1F Ag02 87.82(5) . . ?
Ag0I Ag1F Ag09 76.05(4) . . ?
Ag0I Ag1F Ag0M 164.78(6) . . ?
Ag0I Ag1F Ag0U 99.62(5) . . ?
Ag0I Ag1F Ag11 69.42(4) . . ?
Ag0M Ag1F Ag02 99.57(5) . . ?
Ag0M Ag1F Ag09 110.50(5) . . ?
Ag0M Ag1F Ag0U 71.01(4) . . ?
Ag0M Ag1F Ag11 95.38(5) . . ?
Ag0U Ag1F Ag09 70.36(4) . . ?
Ag0U Ag1F Ag11 56.06(4) . . ?
Ag11 Ag1F Ag09 107.31(5) . . ?
Ag0C Br1G Ag01 60.70(4) . . ?
Ag0C Br1G Ag0G 116.03(6) . . ?
Ag0G Br1G Ag01 59.73(4) . . ?
S01X Ag1H S02E 119.09(15) . . ?
S01X Ag1H S02G 121.87(15) . . ?
S01X Ag1H Ag3A 59.8(2) . . ?
S02E Ag1H S02G 116.54(16) . . ?
Ag3A Ag1H S02E 144.8(3) . . ?
Ag3A Ag1H S02G 65.5(2) . . ?
Ag02 Ag1I Ag0P 90.71(5) . . ?
Ag02 Ag1I Ag0T 151.78(7) . . ?
Ag02 Ag1I Ag0V 96.57(6) . . ?
Ag02 Ag1I Ag13 125.05(7) . . ?
Ag02 Ag1I Ag1D 103.69(6) . . ?
Ag0P Ag1I Ag0T 67.68(4) . . ?
Ag0P Ag1I Ag0V 58.08(4) . . ?
Ag0P Ag1I Ag13 107.56(6) . . ?
Ag0V Ag1I Ag0T 87.34(5) . . ?
Ag0V Ag1I Ag13 137.34(6) . . ?
Ag13 Ag1I Ag0T 51.95(4) . . ?
Ag1D Ag1I Ag0P 165.35(7) . . ?
Ag1D Ag1I Ag0T 97.81(6) . . ?
Ag1D Ag1I Ag0V 121.55(6) . . ?
Ag1D Ag1I Ag13 61.94(5) . . ?
Ag07 Ag1J Ag0K 77.21(5) . . ?
Ag07 Ag1J Ag0Y 128.18(7) . . ?
Ag07 Ag1J Ag12 94.02(6) . . ?
Ag07 Ag1J Ag16 99.00(6) . . ?
Ag07 Ag1J Ag1A 92.96(6) . . ?
Ag07 Ag1J Ag1 111.75(18) . . ?
Ag07 Ag1J Ag3A 80.27(18) . . ?
Ag0K Ag1J Ag1 170.15(18) . . ?
Ag0Y Ag1J Ag0K 71.44(5) . . ?
Ag0Y Ag1J Ag12 109.28(6) . . ?
Ag0Y Ag1J Ag1A 138.41(6) . . ?
Ag0Y Ag1J Ag1 104.31(18) . . ?
Ag0Y Ag1J Ag3A 151.24(19) . . ?
Ag12 Ag1J Ag0K 66.57(5) . . ?
Ag12 Ag1J Ag1A 54.83(5) . . ?
Ag12 Ag1J Ag1 107.68(18) . . ?
Ag12 Ag1J Ag3A 67.34(19) . . ?
Ag16 Ag1J Ag0K 115.78(6) . . ?
Ag16 Ag1J Ag0Y 61.75(5) . . ?
Ag16 Ag1J Ag12 166.97(7) . . ?
Ag16 Ag1J Ag1A 124.52(7) . . ?
Ag16 Ag1J Ag1 67.93(18) . . ?
Ag16 Ag1J Ag3A 115.4(2) . . ?
Ag1A Ag1J Ag0K 119.70(6) . . ?
Ag1A Ag1J Ag1 57.38(18) . . ?
Ag3A Ag1J Ag0K 126.4(2) . . ?
Ag08 Br1K Ag01 60.11(4) . . ?
Ag08 Br1K Ag0L 114.65(6) . . ?
Ag0L Br1K Ag01 59.19(4) . . ?
Ag03 Br1L Ag04 122.36(7) . . ?
Ag03 Br1L Ag0D 140.32(7) . . ?
Ag04 Br1L Ag0D 75.52(5) . . ?
Ag0B Br1L Ag03 67.82(5) . . ?
Ag0B Br1L Ag04 120.09(7) . . ?
Ag0B Br1L Ag0D 72.64(5) . . ?
Ag05 Br1M Ag0H 67.19(5) . . ?
Ag05 Br1M Ag0M 74.57(5) . . ?
Ag05 Br1M Ag0S 121.66(7) . . ?
Ag0H Br1M Ag0M 141.74(7) . . ?
Ag0H Br1M Ag0S 120.76(7) . . ?
Ag0S Br1M Ag0M 78.33(5) . . ?
Ag09 S01N Ag0I 104.93(13) . . ?
Ag0A S01N Ag09 105.61(12) . . ?
Ag0A S01N Ag0I 105.77(14) . . ?
C02X S01N Ag09 111.3(5) . . ?
C02X S01N Ag0A 113.8(5) . . ?
C02X S01N Ag0I 114.7(5) . . ?
Ag06 S01O Ag0G 109.03(13) . . ?
Ag06 S01O Ag0W 104.15(13) . . ?
Ag0W S01O Ag0G 121.14(14) . . ?
C030 S01O Ag06 105.5(5) . . ?
C030 S01O Ag0G 107.7(5) . . ?
C030 S01O Ag0W 108.3(5) . . ?
C030 S01O Ag2A 119.3(7) . . ?
Ag2A S01O Ag06 83.7(5) . . ?
Ag2A S01O Ag0G 125.9(4) . . ?
Ag0A S01P Ag04 126.42(14) . . ?
Ag0A S01P Ag0F 85.87(11) . . ?
Ag0F S01P Ag04 116.72(13) . . ?
C02Y S01P Ag04 106.7(7) . . ?
C02Y S01P Ag0A 111.5(7) . . ?
C02Y S01P Ag0F 107.4(7) . . ?
Ag0F S01Q Ag0E 103.85(13) . . ?
Ag0O S01Q Ag0E 104.83(13) . . ?
Ag0O S01Q Ag0F 105.68(14) . . ?
C02P S01Q Ag0E 112.3(5) . . ?
C02P S01Q Ag0F 114.0(5) . . ?
C02P S01Q Ag0O 115.1(5) . . ?
Ag0J S01R Ag08 116.03(13) . . ?
Ag0J S01R Ag0M 80.11(11) . . ?
Ag0M S01R Ag08 112.08(13) . . ?
C02N S01R Ag08 123.2(6) . . ?
C02N S01R Ag0J 111.9(6) . . ?
C02N S01R Ag0M 104.3(6) . . ?
Ag09 S01S Ag0S 117.14(14) . . ?
Ag0E S01S Ag09 85.42(12) . . ?
Ag0E S01S Ag0S 123.50(14) . . ?
C02M S01S Ag09 108.0(5) . . ?
C02M S01S Ag0E 109.2(6) . . ?
C02M S01S Ag0S 110.7(5) . . ?
Ag06 S01T Ag04 105.09(13) . . ?
Ag0R S01T Ag04 108.28(14) . . ?
Ag0R S01T Ag06 88.84(13) . . ?
C02W S01T Ag04 126.2(6) . . ?
C02W S01T Ag06 110.8(6) . . ?
C02W S01T Ag0R 111.1(6) . . ?
Ag0D S01U Ag04 96.31(13) . . ?
Ag0Q S01U Ag04 116.39(15) . . ?
Ag0Q S01U Ag0D 99.09(13) . . ?
C036 S01U Ag04 111.7(5) . . ?
C036 S01U Ag0D 112.3(6) . . ?
C036 S01U Ag0Q 118.0(6) . . ?
Ag0D S01V Ag0C 114.01(14) . . ?
Ag0K S01V Ag0C 113.55(14) . . ?
Ag0K S01V Ag0D 80.64(12) . . ?
C03T S01V Ag0C 120.0(6) . . ?
C03T S01V Ag0D 107.5(6) . . ?
C03T S01V Ag0K 114.3(6) . . ?
Ag08 S01W Ag0G 61.03(8) . . ?
Ag0P S01W Ag08 86.23(12) . . ?
Ag0P S01W Ag0G 123.76(14) . . ?
Ag0V S01W Ag08 131.02(15) . . ?
Ag0V S01W Ag0G 93.33(12) . . ?
Ag0V S01W Ag0P 74.39(11) . . ?
C02T S01W Ag08 119.3(6) . . ?
C02T S01W Ag0G 121.0(5) . . ?
C02T S01W Ag0P 114.7(5) . . ?
C02T S01W Ag0V 109.7(6) . . ?
Ag0N S01X Ag0L 105.32(13) . . ?
Ag0N S01X Ag1H 97.55(14) . . ?
Ag0N S01X Ag3A 145.6(3) . . ?
Ag1H S01X Ag0L 125.52(15) . . ?
C02Z S01X Ag0L 107.7(6) . . ?
C02Z S01X Ag0N 105.7(6) . . ?
C02Z S01X Ag1H 112.5(5) . . ?
C02Z S01X Ag3A 107.1(6) . . ?
Ag3A S01X Ag0L 74.0(3) . . ?
Ag3A S01X Ag1H 60.2(3) . . ?
Ag0I S01Y Ag13 138.18(15) . . ?
Ag0I S01Y Ag1D 104.06(16) . . ?
Ag1D S01Y Ag13 76.69(11) . . ?
C02O S01Y Ag0I 110.4(5) . . ?
C02O S01Y Ag13 107.5(5) . . ?
C02O S01Y Ag1D 112.2(6) . . ?
Ag0Q S01Z Ag0Z 77.75(13) . . ?
C03I S01Z Ag0Q 109.4(5) . . ?
C03I S01Z Ag0Z 105.8(5) . . ?
Ag0C S020 Ag0L 60.98(8) . . ?
Ag12 S020 Ag0C 92.06(13) . . ?
Ag12 S020 Ag0L 126.69(15) . . ?
Ag12 S020 Ag3A 89.2(3) . . ?
Ag1A S020 Ag0C 127.37(16) . . ?
Ag1A S020 Ag0L 88.75(13) . . ?
Ag1A S020 Ag12 71.87(11) . . ?
C044 S020 Ag0C 121.5(7) . . ?
C044 S020 Ag0L 123.1(6) . . ?
C044 S020 Ag12 110.3(6) . . ?
C044 S020 Ag1A 111.0(7) . . ?
C044 S020 Ag3A 117.9(7) . . ?
Ag3A S020 Ag0C 115.6(3) . . ?
Ag3A S020 Ag0L 67.6(2) . . ?
Ag0O S021 Ag0Y 138.73(16) . . ?
Ag0O S021 Ag0Z 78.12(11) . . ?
Ag0O S021 Ag16 96.88(15) . . ?
Ag0Y S021 Ag0Z 85.83(11) . . ?
Ag16 S021 Ag0Y 70.89(11) . . ?
Ag16 S021 Ag0Z 138.43(16) . . ?
C03D S021 Ag0O 110.7(8) . . ?
C03D S021 Ag0Y 110.4(8) . . ?
C03D S021 Ag0Z 109.5(8) . . ?
C03D S021 Ag16 110.8(8) . . ?
Ag0K S022 Ag0Y 99.10(15) . . ?
Ag0K S022 Ag0Z 102.77(14) . . ?
Ag0Y S022 Ag0Z 106.82(16) . . ?
C02Q S022 Ag0K 107.2(6) . . ?
C02Q S022 Ag0Y 121.3(6) . . ?
C02Q S022 Ag0Z 116.6(6) . . ?
Ag0J S023 Ag11 101.96(15) . . ?
Ag0J S023 Ag13 102.13(15) . . ?
Ag11 S023 Ag13 99.28(15) . . ?
C03Y S023 Ag0J 111.0(7) . . ?
C03Y S023 Ag11 112.0(7) . . ?
C03Y S023 Ag13 127.2(7) . . ?
Ag0T S024 Ag0X 78.75(12) . . ?
Ag0T S024 Ag13 70.67(11) . . ?
Ag0X S024 Ag13 137.62(16) . . ?
C04X S024 Ag0T 115.4(6) . . ?
C04X S024 Ag0X 110.4(6) . . ?
C04X S024 Ag13 109.0(6) . . ?
Ag0M S025 Ag0S 101.77(15) . . ?
Ag0U S025 Ag0M 96.24(15) . . ?
Ag0U S025 Ag0S 111.94(16) . . ?
C03L S025 Ag0M 121.4(7) . . ?
C03L S025 Ag0S 111.8(7) . . ?
C03L S025 Ag0U 112.4(7) . . ?
Ag0V S026 Ag0W 73.32(11) . . ?
Ag0V S026 Ag0X 112.78(17) . . ?
Ag0X S026 Ag0W 116.52(16) . . ?
C035 S026 Ag0V 107.4(6) . . ?
C035 S026 Ag0W 126.3(6) . . ?
C035 S026 Ag0X 112.1(6) . . ?
Ag0Y S027 Ag18 133.18(17) . . ?
Ag10 S027 Ag0Y 74.64(12) . . ?
Ag10 S027 Ag18 74.32(13) . . ?
C03S S027 Ag0Y 107.4(7) . . ?
C03S S027 Ag10 109.8(8) . . ?
C03S S027 Ag18 115.7(7) . . ?
Ag0N S028 Ag0S 106.72(16) . . ?
Ag15 S028 Ag0N 92.44(16) . . ?
Ag15 S028 Ag0S 103.23(16) . . ?
C07P S028 Ag0N 108.4(7) . . ?
C07P S028 Ag0S 127.0(7) . . ?
C07P S028 Ag15 113.4(7) . . ?
Ag17 S029 Ag0W 131.82(17) . . ?
Ag17 S029 Ag1D 73.29(13) . . ?
Ag1D S029 Ag0W 103.49(16) . . ?
C047 S029 Ag0W 115.1(6) . . ?
C047 S029 Ag17 108.8(6) . . ?
C047 S029 Ag1D 115.3(6) . . ?
C047 S029 Ag2A 128.9(8) . . ?
Ag2A S029 Ag17 113.4(5) . . ?
Ag2A S029 Ag1D 103.6(4) . . ?
Ag15 S02A Ag14 73.32(13) . . ?
C04I S02A Ag14 107.2(5) . . ?
C04I S02A Ag15 107.2(5) . . ?
Ag10 S02B Ag12 94.04(17) . . ?
C03P S02B Ag10 107.8(7) . . ?
C03P S02B Ag12 104.5(6) . . ?
Ag0R S02C Ag17 75.40(13) . . ?
C06F S02C Ag0R 107.5(7) . . ?
C06F S02C Ag17 110.0(7) . . ?
Ag0T S02D Ag0P 94.12(15) . . ?
C04C S02D Ag0P 106.1(6) . . ?
C04C S02D Ag0T 105.1(6) . . ?
Ag14 S02E Ag16 73.59(13) . . ?
Ag14 S02E Ag1H 130.53(19) . . ?
Ag14 S02E Ag1 151.6(3) . . ?
Ag16 S02E Ag1H 102.06(16) . . ?
C04M S02E Ag14 106.5(8) . . ?
C04M S02E Ag16 111.1(8) . . ?
C04M S02E Ag1H 120.1(8) . . ?
C04M S02E Ag1 101.4(8) . . ?
Ag1 S02E Ag16 91.5(3) . . ?
Ag0U S02F Ag11 76.88(14) . . ?
C04P S02F Ag0U 105.7(8) . . ?
C04P S02F Ag11 108.6(9) . . ?
Ag18 S02G Ag1H 117.32(19) . . ?
Ag18 S02G Ag3A 134.1(3) . . ?
Ag1A S02G Ag18 121.7(2) . . ?
Ag1H S02G Ag3A 56.7(2) . . ?
C07U S02G Ag18 112.2(5) . . ?
C07U S02G Ag1A 108.1(6) . . ?
C07U S02G Ag1H 117.9(6) . . ?
C07U S02G Ag1 132.6(7) . . ?
C07U S02G Ag3A 108.2(6) . . ?
Ag1 S02G Ag18 90.6(3) . . ?
Ag1 S02G Ag1A 91.6(3) . . ?
C02V C02M S01S 112.3(12) . . ?
C02V C02M C037 108.8(14) . . ?
C02V C02M C04H 109.1(13) . . ?
C037 C02M S01S 109.9(11) . . ?
C04H C02M S01S 109.6(11) . . ?
C04H C02M C037 107.0(14) . . ?
C04D C02N S01R 109.1(12) . . ?
C04D C02N C05J 111.2(15) . . ?
C04N C02N S01R 108.6(12) . . ?
C04N C02N C04D 111.0(15) . . ?
C04N C02N C05J 106.3(15) . . ?
C05J C02N S01R 110.6(12) . . ?
C03A C02O S01Y 108.0(11) . . ?
C04T C02O S01Y 111.1(11) . . ?
C04T C02O C03A 109.9(13) . . ?
C04T C02O C067 111.0(14) . . ?
C067 C02O S01Y 107.6(11) . . ?
C067 C02O C03A 109.2(14) . . ?
C03B C02P S01Q 109.1(11) . . ?
C03B C02P C04G 109.3(14) . . ?
C04G C02P S01Q 109.7(11) . . ?
C054 C02P S01Q 108.9(11) . . ?
C054 C02P C03B 108.5(13) . . ?
C054 C02P C04G 111.3(14) . . ?
C03C C02Q S022 108.9(12) . . ?
C03H C02Q S022 108.1(13) . . ?
C03H C02Q C03C 108.8(15) . . ?
C04A C02Q S022 110.1(12) . . ?
C04A C02Q C03C 110.1(16) . . ?
C04A C02Q C03H 110.7(16) . . ?
C02Z C02R C045 110.4(14) . . ?
C039 C02S C030 109.9(13) . . ?
C04K C02T S01W 109.3(12) . . ?
C04Y C02T S01W 110.8(11) . . ?
C04Y C02T C04K 107.5(14) . . ?
C065 C02T S01W 109.0(11) . . ?
C065 C02T C04K 109.9(14) . . ?
C065 C02T C04Y 110.3(15) . . ?
C02M C02V C055 108.6(13) . . ?
C03Q C02W S01T 107.9(11) . . ?
C046 C02W S01T 108.7(13) . . ?
C046 C02W C03Q 111.5(15) . . ?
C046 C02W C07Q 110.9(14) . . ?
C07Q C02W S01T 106.3(12) . . ?
C07Q C02W C03Q 111.2(16) . . ?
C03N C02X S01N 109.0(11) . . ?
C03N C02X C03X 109.0(13) . . ?
C03N C02X C052 109.7(14) . . ?
C03X C02X S01N 109.9(11) . . ?
C03X C02X C052 110.1(14) . . ?
C052 C02X S01N 109.2(11) . . ?
C059 C02Y S01P 110.7(13) . . ?
C059 C02Y C06M 111.1(18) . . ?
C059 C02Y C080 109.9(17) . . ?
C06M C02Y S01P 109.7(14) . . ?
C06M C02Y C080 108.2(17) . . ?
C080 C02Y S01P 107.1(13) . . ?
C02R C02Z S01X 107.9(11) . . ?
C02R C02Z C05R 110.2(14) . . ?
C03F C02Z S01X 108.8(12) . . ?
C03F C02Z C02R 110.3(14) . . ?
C03F C02Z C05R 108.9(14) . . ?
C05R C02Z S01X 110.6(11) . . ?
C02S C030 S01O 109.6(11) . . ?
C031 C030 S01O 108.7(11) . . ?
C031 C030 C02S 108.2(13) . . ?
C05I C030 S01O 111.9(11) . . ?
C05I C030 C02S 109.2(13) . . ?
C05I C030 C031 109.1(14) . . ?
C030 C031 C03E 110.9(14) . . ?
C042 C033 C038 111.2(14) . . ?
C035 C034 C04R 110.5(16) . . ?
C034 C035 S026 107.8(13) . . ?
C034 C035 C03K 110.9(16) . . ?
C034 C035 C05U 111.7(16) . . ?
C03K C035 S026 107.3(13) . . ?
C03K C035 C05U 108.4(15) . . ?
C05U C035 S026 110.5(13) . . ?
C04Q C036 S01U 108.1(11) . . ?
C04Q C036 C05D 108.7(15) . . ?
C057 C036 S01U 110.5(12) . . ?
C057 C036 C04Q 112.1(15) . . ?
C057 C036 C05D 109.5(14) . . ?
C05D C036 S01U 107.9(11) . . ?
C04S C037 C02M 111.3(13) . . ?
C033 C038 C03N 106.7(14) . . ?
C033 C038 C06A 109.8(15) . . ?
C06A C038 C03N 108.5(14) . . ?
C02S C039 C03J 109.3(14) . . ?
C04V C039 C02S 110.3(14) . . ?
C04V C039 C03J 110.0(15) . . ?
C02O C03A C053 107.9(14) . . ?
C02P C03B C05A 109.4(13) . . ?
C05P C03C C02Q 108.8(15) . . ?
C06S C03D S021 111.4(17) . . ?
C06S C03D C07Z 111.2(19) . . ?
C06S C03D C09A 111(2) . . ?
C07Z C03D S021 109.7(16) . . ?
C09A C03D S021 111.4(16) . . ?
C09A C03D C07Z 101(2) . . ?
C03J C03E C031 108.9(14) . . ?
C06Y C03E C031 108.0(14) . . ?
C06Y C03E C03J 110.0(15) . . ?
C02Z C03F C04E 108.6(15) . . ?
C04O C03G C05Q 109.2(15) . . ?
C02Q C03H C048 107.9(15) . . ?
C0B9 C03I S01Z 108.5(9) . . ?
C0B9 C03I C0BN 110.2(7) . . ?
C0BK C03I S01Z 107.0(9) . . ?
C0BK C03I C0B9 107.3(7) . . ?
C0BK C03I C0BN 110.6(6) . . ?
C0BN C03I S01Z 113.1(9) . . ?
C03E C03J C039 110.2(14) . . ?
C035 C03K C08B 106.6(15) . . ?
C05L C03L S025 111.0(13) . . ?
C064 C03L S025 112.3(14) . . ?
C064 C03L C05L 107.6(17) . . ?
C064 C03L C07W 110.1(16) . . ?
C07W C03L S025 109.3(14) . . ?
C07W C03L C05L 106.4(16) . . ?
C03U C03M C03X 109.7(14) . . ?
C03U C03M C06A 111.9(14) . . ?
C06A C03M C03X 105.3(14) . . ?
C02X C03N C038 111.3(14) . . ?
C040 C03P S02B 107.7(14) . . ?
C040 C03P C05B 110.9(17) . . ?
C040 C03P C06N 110.5(17) . . ?
C05B C03P S02B 111.9(14) . . ?
C06N C03P S02B 106.5(14) . . ?
C06N C03P C05B 109.2(17) . . ?
C02W C03Q C07D 106.3(14) . . ?
C041 C03R C04G 107.9(14) . . ?
C041 C03R C05V 108.8(14) . . ?
C04G C03R C05V 108.2(15) . . ?
C08C C03S S027 112.1(16) . . ?
C08C C03S C08W 109(2) . . ?
C08C C03S C09I 114(2) . . ?
C08W C03S S027 112.5(16) . . ?
C08W C03S C09I 104(2) . . ?
C09I C03S S027 104.0(15) . . ?
C04Z C03T S01V 112.6(13) . . ?
C04Z C03T C05H 108.3(16) . . ?
C04Z C03T C07H 110.4(16) . . ?
C05H C03T S01V 109.4(13) . . ?
C07H C03T S01V 107.7(13) . . ?
C07H C03T C05H 108.4(16) . . ?
C03M C03U C042 110.8(15) . . ?
C043 C03V C055 111.3(14) . . ?
C06R C03W C059 110.6(17) . . ?
C06R C03W C07Y 107.3(18) . . ?
C07Y C03W C059 107.5(17) . . ?
C02X C03X C03M 109.7(13) . . ?
C05K C03Y S023 108.2(14) . . ?
C05K C03Y C06I 109.3(17) . . ?
C05K C03Y C06P 109.5(18) . . ?
C06I C03Y S023 110.6(14) . . ?
C06P C03Y S023 111.5(14) . . ?
C06P C03Y C06I 107.8(16) . . ?
C06I C03Z C06L 111.2(18) . . ?
C06I C03Z C07F 109.6(18) . . ?
C06L C03Z C07F 105.4(18) . . ?
C03P C040 C06D 109.1(17) . . ?
C05A C041 C03R 111.1(15) . . ?
C033 C042 C052 109.3(14) . . ?
C03U C042 C033 110.7(15) . . ?
C03U C042 C052 108.9(14) . . ?
C03V C043 C04H 107.4(14) . . ?
C05Y C043 C03V 109.7(15) . . ?
C05Y C043 C04H 110.1(14) . . ?
C086 C044 S020 109.0(14) . . ?
C08Y C044 S020 109.4(15) . . ?
C08Y C044 C086 110.5(18) . . ?
C092 C044 S020 110.9(15) . . ?
C092 C044 C086 107.4(19) . . ?
C092 C044 C08Y 109.6(18) . . ?
C02R C045 C04F 106.7(14) . . ?
C056 C045 C02R 110.8(14) . . ?
C056 C045 C04F 105.3(14) . . ?
C02W C046 C05T 107.5(16) . . ?
C09K C047 S029 109.8(13) . . ?
C09K C047 C0B1 106(2) . . ?
C09K C047 C0B5 108(2) . . ?
C0B1 C047 S029 108.6(14) . . ?
C0B1 C047 C0B5 112(2) . . ?
C0B5 C047 S029 112.3(14) . . ?
C03H C048 C073 109.8(15) . . ?
C071 C048 C03H 110.0(15) . . ?
C071 C048 C073 111.2(16) . . ?
C04U C049 C04T 109.6(14) . . ?
C04U C049 C06E 114.1(15) . . ?
C06E C049 C04T 106.3(13) . . ?
C02Q C04A C06B 114.1(16) . . ?
C07X C04B C053 111.2(14) . . ?
C04J C04C S02D 111.7(11) . . ?
C04J C04C C05S 106.6(15) . . ?
C04W C04C S02D 108.9(12) . . ?
C04W C04C C04J 112.2(15) . . ?
C04W C04C C05S 107.2(14) . . ?
C05S C04C S02D 110.1(12) . . ?
C02N C04D C082 108.0(14) . . ?
C04F C04E C03F 110.4(15) . . ?
C06Z C04E C03F 109.1(14) . . ?
C06Z C04E C04F 109.5(15) . . ?
C04E C04F C045 112.6(14) . . ?
C02P C04G C03R 109.2(13) . . ?
C043 C04H C02M 111.3(14) . . ?
C0B2 C04I S02A 110.5(9) . . ?
C0B2 C04I C40 109.7(6) . . ?
C20 C04I S02A 108.1(9) . . ?
C20 C04I C0B2 108.9(7) . . ?
C20 C04I C40 110.7(6) . . ?
C40 C04I S02A 108.9(9) . . ?
C04C C04J C05Z 110.9(14) . . ?
C02T C04K C081 110.1(15) . . ?
C05P C04L C06B 108.2(16) . . ?
C08J C04M S02E 112.3(18) . . ?
C09Y C04M S02E 112.2(17) . . ?
C09Y C04M C08J 108(2) . . ?
C09Y C04M C0AV 105(2) . . ?
C0AV C04M S02E 107.4(17) . . ?
C0AV C04M C08J 111(2) . . ?
C02N C04N C07G 111.6(16) . . ?
C03G C04O C04Q 109.6(15) . . ?
C03G C04O C05N 110.8(16) . . ?
C05N C04O C04Q 107.9(15) . . ?
C093 C04P S02F 113.8(18) . . ?
C0AA C04P S02F 113.8(17) . . ?
C0AA C04P C093 106(2) . . ?
C0AA C04P C0AL 104(2) . . ?
C0AL C04P S02F 113.6(18) . . ?
C0AL C04P C093 104(2) . . ?
C036 C04Q C04O 109.3(15) . . ?
C06T C04R C034 110.6(16) . . ?
C06T C04R C08Q 112.7(17) . . ?
C08Q C04R C034 104.3(16) . . ?
C037 C04S C05C 107.9(14) . . ?
C05Y C04S C037 109.1(14) . . ?
C05Y C04S C05C 108.5(14) . . ?
C02O C04T C049 108.5(14) . . ?
C049 C04U C053 109.5(14) . . ?
C039 C04V C06O 108.0(15) . . ?
C04C C04W C06H 111.2(15) . . ?
C05M C04X S024 107.6(12) . . ?
C05M C04X C07S 107.2(16) . . ?
C07M C04X S024 112.6(13) . . ?
C07M C04X C05M 111.1(16) . . ?
C07M C04X C07S 108.6(15) . . ?
C07S C04X S024 109.7(13) . . ?
C07J C04Y C02T 111.5(14) . . ?
C05G C04Z C03T 112.3(16) . . ?
C02X C052 C042 107.7(13) . . ?
C04B C053 C03A 109.3(13) . . ?
C04B C053 C04U 109.7(14) . . ?
C04U C053 C03A 107.6(14) . . ?
C02P C054 C077 108.3(14) . . ?
C03V C055 C02V 110.0(14) . . ?
C03V C055 C05C 108.8(14) . . ?
C05C C055 C02V 109.5(13) . . ?
C045 C056 C05E 109.6(14) . . ?
C036 C057 C05F 108.5(14) . . ?
C075 C058 C065 106.6(15) . . ?
C08P C058 C065 105.9(15) . . ?
C08P C058 C075 112.8(16) . . ?
C02Y C059 C03W 110.1(17) . . ?
C041 C05A C03B 107.0(13) . . ?
C041 C05A C06J 110.6(15) . . ?
C06J C05A C03B 109.0(14) . . ?
C03P C05B C07B 109.6(17) . . ?
C055 C05C C04S 110.0(14) . . ?
C036 C05D C05Q 108.2(14) . . ?
C05R C05E C056 109.7(14) . . ?
C05R C05E C06Z 110.4(14) . . ?
C06Z C05E C056 110.6(14) . . ?
C057 C05F C06K 110.8(14) . . ?
C05N C05F C057 109.2(15) . . ?
C05N C05F C06K 108.4(15) . . ?
C04Z C05G C061 107.5(17) . . ?
C04Z C05G C06U 111.8(17) . . ?
C06U C05G C061 107.4(16) . . ?
C07I C05H C03T 108.2(16) . . ?
C030 C05I C06O 110.5(13) . . ?
C072 C05J C02N 108.6(14) . . ?
C03Y C05K C079 109.8(17) . . ?
C08G C05L C03L 110.6(17) . . ?
C04X C05M C07V 109.8(16) . . ?
C05F C05N C04O 111.8(15) . . ?
C076 C05O C06W 110.8(17) . . ?
C03C C05P C04L 111.5(15) . . ?
C03C C05P C071 110.6(16) . . ?
C04L C05P C071 109.4(16) . . ?
C05D C05Q C03G 108.7(14) . . ?
C06K C05Q C03G 109.8(15) . . ?
C06K C05Q C05D 109.9(15) . . ?
C05E C05R C02Z 108.7(13) . . ?
C070 C05S C04C 110.4(14) . . ?
C063 C05T C046 111.2(16) . . ?
C063 C05T C074 106.5(17) . . ?
C074 C05T C046 109.9(15) . . ?
C06Q C05U C035 108.4(15) . . ?
C077 C05V C03R 111.9(15) . . ?
C07P C05X C06W 111.3(17) . . ?
C043 C05Y C04S 112.0(15) . . ?
C04J C05Z C066 107.3(15) . . ?
C06V C05Z C04J 110.0(15) . . ?
C06V C05Z C066 108.4(15) . . ?
C07V C060 C08K 107.1(16) . . ?
C05G C061 C07I 112.2(17) . . ?
C06D C062 C07B 111.1(18) . . ?
C07A C063 C05T 110.5(17) . . ?
C03L C064 C07E 108.5(17) . . ?
C02T C065 C058 109.5(14) . . ?
C06H C066 C05Z 112.0(15) . . ?
C02O C067 C07X 109.2(14) . . ?
C091 C068 C09C 108(2) . . ?
C07U C069 C08T 109.6(16) . . ?
C038 C06A C03M 109.9(14) . . ?
C04A C06B C04L 110.8(15) . . ?
C04A C06B C073 107.5(16) . . ?
C04L C06B C073 105.8(15) . . ?
C062 C06D C040 110.7(18) . . ?
C062 C06D C0AE 109.2(18) . . ?
C0AE C06D C040 109.5(18) . . ?
C07X C06E C049 109.2(15) . . ?
C09B C06F S02C 107.5(16) . . ?
C09B C06F C0AG 109(2) . . ?
C09Q C06F S02C 113.1(16) . . ?
C09Q C06F C09B 106(2) . . ?
C09Q C06F C0AG 112(2) . . ?
C0AG C06F S02C 109.5(16) . . ?
C07N C06G C08K 110.4(16) . . ?
C066 C06H C04W 108.9(15) . . ?
C066 C06H C07R 109.4(16) . . ?
C07R C06H C04W 105.7(14) . . ?
C03Z C06I C03Y 111.8(18) . . ?
C077 C06J C05A 108.8(13) . . ?
C05Q C06K C05F 108.0(14) . . ?
C03Z C06L C07K 111.9(17) . . ?
C02Y C06M C085 110.6(17) . . ?
C03P C06N C08H 108.5(17) . . ?
C05I C06O C04V 109.1(14) . . ?
C06Y C06O C04V 110.7(14) . . ?
C06Y C06O C05I 108.1(14) . . ?
C07K C06P C03Y 114.8(18) . . ?
C05U C06Q C06T 110.6(15) . . ?
C05U C06Q C08A 110.9(16) . . ?
C08A C06Q C06T 106.5(16) . . ?
C09N C06R C03W 113.0(18) . . ?
C03D C06S C09C 111(2) . . ?
C04R C06T C06Q 107.7(16) . . ?
C05G C06U C083 109.3(17) . . ?
C05Z C06V C070 110.1(15) . . ?
C05O C06W C05X 108.2(17) . . ?
C078 C06W C05O 110.9(18) . . ?
C078 C06W C05X 111.1(17) . . ?
C076 C06X C087 108.5(17) . . ?
C03E C06Y C06O 109.9(15) . . ?
C04E C06Z C05E 108.3(14) . . ?
C06V C070 C05S 108.1(14) . . ?
C07R C070 C05S 107.8(15) . . ?
C07R C070 C06V 110.3(15) . . ?
C048 C071 C05P 107.0(15) . . ?
C08F C072 C05J 106.1(15) . . ?
C08V C072 C05J 110.2(15) . . ?
C08V C072 C08F 112.3(16) . . ?
C048 C073 C06B 107.7(15) . . ?
C05T C074 C07D 110.8(16) . . ?
C081 C075 C058 110.6(15) . . ?
C05O C076 C06X 110.4(17) . . ?
C05O C076 C088 108.8(17) . . ?
C088 C076 C06X 108.0(17) . . ?
C05V C077 C054 110.5(14) . . ?
C05V C077 C06J 111.2(15) . . ?
C06J C077 C054 109.0(14) . . ?
C06W C078 C087 107.6(17) . . ?
C07F C079 C05K 110.4(18) . . ?
C07F C079 C08I 109.3(18) . . ?
C08I C079 C05K 106.3(17) . . ?
C063 C07A C07L 113.3(17) . . ?
C063 C07A C07Q 109.6(16) . . ?
C07L C07A C07Q 109.4(16) . . ?
C05B C07B C062 107.9(17) . . ?
C084 C07B C05B 109.8(17) . . ?
C084 C07B C062 105.2(17) . . ?
C081 C07C C07J 112.4(15) . . ?
C03Q C07D C074 110.0(16) . . ?
C07L C07D C03Q 112.7(16) . . ?
C07L C07D C074 105.0(15) . . ?
C089 C07E C064 108.7(16) . . ?
C08E C07E C064 109.9(17) . . ?
C08E C07E C089 106.3(17) . . ?
C079 C07F C03Z 109.3(17) . . ?
C08F C07G C04N 105.7(15) . . ?
C08F C07G C08M 111.4(17) . . ?
C08M C07G C04N 107.7(16) . . ?
C03T C07H C083 108.7(17) . . ?
C061 C07I C05H 107.6(16) . . ?
C08D C07I C05H 109.4(17) . . ?
C08D C07I C061 109.8(17) . . ?
C04Y C07J C07C 110.2(15) . . ?
C04Y C07J C08P 107.1(15) . . ?
C07C C07J C08P 105.0(14) . . ?
C06P C07K C06L 105.5(18) . . ?
C06P C07K C08I 110.3(19) . . ?
C08I C07K C06L 104.0(17) . . ?
C07A C07L C07D 108.4(17) . . ?
C04X C07M C07N 110.6(16) . . ?
C06G C07N C07M 109.3(16) . . ?
C06G C07N C09J 106.5(16) . . ?
C07M C07N C09J 107.3(15) . . ?
C08E C07O C07W 110.9(17) . . ?
C097 C07O C07W 109.1(17) . . ?
C097 C07O C08E 109.9(19) . . ?
C05X C07P S028 113.5(14) . . ?
C05X C07P C088 108.6(16) . . ?
C05X C07P C08S 110.3(17) . . ?
C088 C07P S028 109.9(14) . . ?
C088 C07P C08S 104.6(16) . . ?
C08S C07P S028 109.5(13) . . ?
C02W C07Q C07A 105.4(15) . . ?
C070 C07R C06H 113.6(15) . . ?
C04X C07S C08K 109.4(16) . . ?
C069 C07U S02G 110.9(12) . . ?
C069 C07U C0A6 109.4(17) . . ?
C0A6 C07U S02G 106.1(12) . . ?
C0AM C07U S02G 111.2(12) . . ?
C0AM C07U C069 109.4(17) . . ?
C0AM C07U C0A6 109.9(17) . . ?
C060 C07V C05M 109.6(16) . . ?
C09J C07V C05M 110.3(17) . . ?
C09J C07V C060 111.2(17) . . ?
C07O C07W C03L 109.0(17) . . ?
C04B C07X C067 107.5(14) . . ?
C04B C07X C06E 110.9(14) . . ?
C06E C07X C067 109.7(15) . . ?
C085 C07Y C03W 111.3(19) . . ?
C091 C07Z C03D 110(2) . . ?
C02Y C080 C09N 108.3(17) . . ?
C075 C081 C04K 108.6(15) . . ?
C075 C081 C07C 111.0(16) . . ?
C07C C081 C04K 107.9(14) . . ?
C08M C082 C04D 105.9(15) . . ?
C08V C082 C04D 109.0(15) . . ?
C08V C082 C08M 110.9(16) . . ?
C07H C083 C06U 108.7(16) . . ?
C08D C083 C06U 110.0(17) . . ?
C08D C083 C07H 112.2(18) . . ?
C08H C084 C07B 114.4(18) . . ?
C07Y C085 C06M 111.5(18) . . ?
C07Y C085 C098 109.2(18) . . ?
C098 C085 C06M 105.8(18) . . ?
C044 C086 C09L 110.8(18) . . ?
C06X C087 C078 109.6(16) . . ?
C08S C087 C06X 109.9(17) . . ?
C08S C087 C078 108.8(17) . . ?
C076 C088 C07P 112.2(17) . . ?
C08G C089 C07E 111.9(18) . . ?
C08B C08A C06Q 110.9(16) . . ?
C08A C08B C03K 108.0(16) . . ?
C08Q C08B C03K 107.5(16) . . ?
C08Q C08B C08A 113.3(17) . . ?
C03S C08C C08R 110(2) . . ?
C083 C08D C07I 108.2(17) . . ?
C07O C08E C07E 111.5(17) . . ?
C07G C08F C072 110.8(16) . . ?
C05L C08G C097 110.3(18) . . ?
C089 C08G C05L 109.9(18) . . ?
C089 C08G C097 107.5(18) . . ?
C084 C08H C06N 108.4(17) . . ?
C084 C08H C0AE 108.5(18) . . ?
C0AE C08H C06N 108.3(17) . . ?
C07K C08I C079 113.8(19) . . ?
C04M C08J C08O 110(2) . . ?
C060 C08K C06G 111.6(16) . . ?
C060 C08K C07S 110.3(16) . . ?
C06G C08K C07S 107.7(16) . . ?
C08Z C08L C0BK 110.1(6) . . ?
C090 C08L C08Z 110.7(7) . . ?
C090 C08L C0BK 107.1(7) . . ?
C07G C08M C082 112.2(16) . . ?
C091 C08N C0B6 113(2) . . ?
C09H C08O C08J 112(2) . . ?
C09H C08O C09X 109(2) . . ?
C09X C08O C08J 104(2) . . ?
C058 C08P C07J 113.0(16) . . ?
C08B C08Q C04R 110.3(17) . . ?
C08X C08R C08C 103(2) . . ?
C0A9 C08R C08C 105(2) . . ?
C0A9 C08R C08X 116(2) . . ?
C087 C08S C07P 110.8(16) . . ?
C09V C08T C069 107.9(17) . . ?
C0BA C08T C069 109.6(17) . . ?
C0BA C08T C09V 108.9(17) . . ?
C0A9 C08U C08W 105(2) . . ?
C0AD C08U C08W 104(2) . . ?
C0AD C08U C0A9 111(2) . . ?
C072 C08V C082 110.9(17) . . ?
C03S C08W C08U 112(2) . . ?
C099 C08X C08R 114(2) . . ?
C044 C08Y C0AF 107.9(18) . . ?
C08L C08Z C0AH 109.1(5) . . ?
C08L C090 C0A1 110.7(5) . . ?
C068 C091 C07Z 111(2) . . ?
C08N C091 C068 112(2) . . ?
C08N C091 C07Z 107(2) . . ?
C044 C092 C0AT 112.6(19) . . ?
C0AX C093 C04P 118(2) . . ?
C0AX C094 C09Z 113(2) . . ?
C0A7 C096 C09R 112(2) . . ?
C07O C097 C08G 112.2(18) . . ?
C085 C098 C09N 111.1(18) . . ?
C08X C099 C09I 109(2) . . ?
C08X C099 C0AD 115(2) . . ?
C0AD C099 C09I 98(2) . . ?
C0B6 C09A C03D 113(2) . . ?
C06F C09B C0AN 111(2) . . ?
C068 C09C C06S 110(2) . . ?
C068 C09C C0A3 108(2) . . ?
C06S C09C C0A3 107(2) . . ?
C09T C09D C0AL 110(2) . . ?
C09T C09D C0B3 117(2) . . ?
C0B3 C09D C0AL 95(2) . . ?
C0AT C09E C09L 114(2) . . ?
C0AK C09F C09Q 107(2) . . ?
C0B8 C09F C09Q 107(2) . . ?
C0B8 C09F C0AK 113(2) . . ?
C0A6 C09G C09V 109.5(17) . . ?
C0AJ C09G C09V 109.3(18) . . ?
C0AJ C09G C0A6 105.4(17) . . ?
C08O C09H C0AU 113(2) . . ?
C03S C09I C099 104.3(19) . . ?
C07V C09J C07N 112.1(17) . . ?
C047 C09K C0A7 112(2) . . ?
C09E C09L C086 104.1(18) . . ?
C0AP C09L C086 106.6(19) . . ?
C0AP C09L C09E 108.0(19) . . ?
C09X C09M C09Y 102(2) . . ?
C0BH C09M C09X 112(2) . . ?
C0BH C09M C09Y 108(2) . . ?
C06R C09N C080 111.5(18) . . ?
C06R C09N C098 108.1(19) . . ?
C098 C09N C080 104.7(17) . . ?
C09U C09P C112 109.4(4) . . ?
C06F C09Q C09F 112(2) . . ?
C096 C09R C0B5 106(2) . . ?
C0B4 C09R C096 112(2) . . ?
C0B4 C09R C0B5 110(2) . . ?
C09Z C09T C09D 114(3) . . ?
C09P C09U C0B2 109.7(5) . . ?
C09P C09U C65 110.1(5) . . ?
C65 C09U C0B2 108.6(6) . . ?
C08T C09V C09G 113.3(18) . . ?
C08O C09X C09M 112(2) . . ?
C04M C09Y C09M 112(2) . . ?
C094 C09Z C0AA 105(2) . . ?
C09T C09Z C094 114(2) . . ?
C09T C09Z C0AA 109(2) . . ?
C14 C0A0 C20 108.4(6) . . ?
C65 C0A0 C14 110.2(5) . . ?
C65 C0A0 C20 108.8(6) . . ?
C090 C0A1 C0AC 109.6(6) . . ?
C090 C0A1 C0B9 107.6(6) . . ?
C0AC C0A1 C0B9 107.8(6) . . ?
C0B6 C0A3 C09C 113(2) . . ?
C0AT C0A5 C0AF 113.9(19) . . ?
C09G C0A6 C07U 110.8(17) . . ?
C096 C0A7 C09K 107.3(19) . . ?
C92 C0A7 C096 110(2) . . ?
C92 C0A7 C09K 105(2) . . ?
C08R C0A9 C08U 116(2) . . ?
C04P C0AA C09Z 113(2) . . ?
C0AH C0AC C0A1 110.8(5) . . ?
C08U C0AD C099 114(2) . . ?
C06D C0AE C08H 109.3(17) . . ?
C0A5 C0AF C08Y 105.2(19) . . ?
C0AP C0AF C08Y 105.9(19) . . ?
C0AP C0AF C0A5 111(2) . . ?
C124 C0AG C06F 108(2) . . ?
C08Z C0AH C0BN 109.1(6) . . ?
C0AC C0AH C08Z 110.6(8) . . ?
C0AC C0AH C0BN 109.4(8) . . ?
C09G C0AJ C0AO 108.8(18) . . ?
C124 C0AK C09F 106(2) . . ?
C04P C0AL C09D 112(2) . . ?
C07U C0AM C0AO 107.5(17) . . ?
C09B C0AN C0B8 109(2) . . ?
C50 C0AN C09B 109(2) . . ?
C50 C0AN C0B8 105(2) . . ?
C0AJ C0AO C0AM 109.0(17) . . ?
C0AJ C0AO C0BA 116.8(18) . . ?
C0BA C0AO C0AM 106.9(17) . . ?
C0AF C0AP C09L 118(2) . . ?
C09E C0AT C092 106.4(19) . . ?
C09E C0AT C0A5 114(2) . . ?
C0A5 C0AT C092 103.5(19) . . ?
C09H C0AU C0AV 108(2) . . ?
C0BH C0AU C09H 110(2) . . ?
C0BH C0AU C0AV 107(2) . . ?
C04M C0AV C0AU 111(2) . . ?
C093 C0AX C094 107(2) . . ?
C093 C0AX C0B3 105(2) . . ?
C094 C0AX C0B3 109(2) . . ?
C047 C0B1 C181 112(2) . . ?
C04I C0B2 C09U 109.5(4) . . ?
C09D C0B3 C0AX 112(2) . . ?
C09R C0B4 C181 112(2) . . ?
C047 C0B5 C09R 109.1(19) . . ?
C08N C0B6 C09A 111(2) . . ?
C08N C0B6 C0A3 106(2) . . ?
C09A C0B6 C0A3 105(2) . . ?
C09F C0B8 C0AN 113(2) . . ?
C03I C0B9 C0A1 110.3(5) . . ?
C08T C0BA C0AO 107.4(18) . . ?
C09M C0BH C0AU 115(3) . . ?
C03I C0BK C08L 110.5(5) . . ?
C03I C0BN C0AH 108.9(5) . . ?
C112 C14 C0A0 109.8(4) . . ?
C04I C20 C0A0 109.9(4) . . ?
C04I C40 C112 108.1(4) . . ?
C0AN C50 C124 112(2) . . ?
C0A7 C92 C181 113(2) . . ?
C0B4 C181 C0B1 105(2) . . ?
C92 C181 C0B1 105(2) . . ?
C92 C181 C0B4 112(2) . . ?
C0A0 C65 C09U 109.4(4) . . ?
C09P C112 C40 109.1(6) . . ?
C14 C112 C09P 110.4(5) . . ?
C14 C112 C40 109.8(6) . . ?
Ag18 Ag1 Ag1J 84.1(2) . . ?
Ag1A Ag1 Ag18 85.4(3) . . ?
Ag1A Ag1 Ag1J 58.19(18) . . ?
S02E Ag1 Ag18 121.0(4) . . ?
S02E Ag1 Ag1A 138.7(4) . . ?
S02E Ag1 Ag1J 91.2(3) . . ?
S02G Ag1 Ag18 51.5(3) . . ?
S02G Ag1 Ag1A 50.4(3) . . ?
S02G Ag1 Ag1J 93.7(4) . . ?
S02G Ag1 S02E 170.3(6) . . ?
C0AG C124 C50 104(2) . . ?
C0AK C124 C0AG 112(2) . . ?
C0AK C124 C50 115(2) . . ?
S01O Ag2A Ag06 50.1(3) . . ?
S029 Ag2A Ag06 103.9(7) . . ?
S029 Ag2A S01O 153.7(9) . . ?
Ag0L Ag3A Ag1J 90.4(3) . . ?
Ag1H Ag3A Ag0L 107.5(3) . . ?
Ag1H Ag3A Ag1J 75.4(3) . . ?
Ag1H Ag3A S020 160.0(4) . . ?
Ag1H Ag3A S02G 57.8(3) . . ?
S01X Ag3A Ag0L 53.5(2) . . ?
S01X Ag3A Ag1H 60.0(2) . . ?
S01X Ag3A Ag1J 100.2(3) . . ?
S01X Ag3A S020 114.7(4) . . ?
S01X Ag3A S02G 114.7(4) . . ?
S020 Ag3A Ag0L 61.8(2) . . ?
S020 Ag3A Ag1J 87.3(3) . . ?
S020 Ag3A S02G 130.5(4) . . ?
S02G Ag3A Ag0L 164.6(4) . . ?
S02G Ag3A Ag1J 81.8(3) . . ?

loop_
_geom_bond_atom_site_label_1
_geom_bond_atom_site_label_2
_geom_bond_distance
_geom_bond_site_symmetry_2
_geom_bond_publ_flag
Ag01 Ag03 2.8495(14) . ?
Ag01 Ag05 2.8415(14) . ?
Ag01 Ag08 2.8162(14) . ?
Ag01 Ag0B 2.8597(14) . ?
Ag01 Ag0C 2.8133(14) . ?
Ag01 Ag0G 2.8132(14) . ?
Ag01 Ag0H 2.8520(15) . ?
Ag01 Ag0L 2.8108(14) . ?
Ag01 Br1G 2.8370(18) . ?
Ag01 Br1K 2.8956(18) . ?
Ag02 Ag03 2.7386(14) . ?
Ag02 Ag05 2.7013(14) . ?
Ag02 Ag08 2.8788(14) . ?
Ag02 Ag0G 2.8441(15) . ?
Ag02 Ag1C 2.9487(17) . ?
Ag02 Ag1F 3.0803(19) . ?
Ag02 Ag1I 2.5637(17) . ?
Ag03 Ag05 2.7634(15) . ?
Ag03 Ag0B 2.9480(14) . ?
Ag03 Ag0G 2.8327(16) . ?
Ag03 Ag19 2.9552(18) . ?
Ag03 Ag1C 2.7661(16) . ?
Ag03 Br1L 2.6589(19) . ?
Ag04 Br1L 2.8808(19) . ?
Ag04 S01P 2.610(4) . ?
Ag04 S01T 2.477(4) . ?
Ag04 S01U 2.448(4) . ?
Ag05 Ag08 2.8272(15) . ?
Ag05 Ag0H 2.9184(14) . ?
Ag05 Ag19 3.0760(18) . ?
Ag05 Ag1F 2.7647(17) . ?
Ag05 Br1M 2.6175(19) . ?
Ag06 Ag0R 3.3591(16) . ?
Ag06 Ag1C 2.9500(18) . ?
Ag06 S01O 2.418(3) . ?
Ag06 S01T 2.422(4) . ?
Ag06 Ag2A 3.131(16) . ?
Ag07 Ag0B 2.7072(14) . ?
Ag07 Ag0C 2.8674(15) . ?
Ag07 Ag0H 2.7260(14) . ?
Ag07 Ag0L 2.8652(16) . ?
Ag07 Ag1B 2.9687(18) . ?
Ag07 Ag1E 3.2336(19) . ?
Ag07 Ag1J 2.5594(17) . ?
Ag08 Ag0G 2.8268(15) . ?
Ag08 Br1K 2.7192(17) . ?
Ag08 S01R 2.595(3) . ?
Ag08 S01W 2.701(4) . ?
Ag09 Ag0E 3.2755(16) . ?
Ag09 Ag19 3.0395(18) . ?
Ag09 Ag1F 3.2555(19) . ?
Ag09 S01N 2.427(3) . ?
Ag09 S01S 2.416(4) . ?
Ag0A Ag0F 3.2975(16) . ?
Ag0A Ag0R 3.2112(17) . ?
Ag0A Ag19 3.2500(17) . ?
Ag0A Ag1C 3.1178(18) . ?
Ag0A S01N 2.424(4) . ?
Ag0A S01P 2.413(4) . ?
Ag0B Ag0C 2.8428(16) . ?
Ag0B Ag0H 2.7618(15) . ?
Ag0B Ag19 3.0939(18) . ?
Ag0B Ag1E 2.7937(18) . ?
Ag0B Br1L 2.6253(18) . ?
Ag0C Ag0L 2.8364(16) . ?
Ag0C Br1G 2.7280(18) . ?
Ag0C S01V 2.565(4) . ?
Ag0C S020 2.693(4) . ?
Ag0D Ag0K 3.1259(16) . ?
Ag0D Ag1E 2.9445(18) . ?
Ag0D Br1L 3.0560(19) . ?
Ag0D S01U 2.436(4) . ?
Ag0D S01V 2.439(4) . ?
Ag0E Ag15 3.2734(18) . ?
Ag0E Ag19 3.2369(18) . ?
Ag0E Ag1B 3.1394(18) . ?
Ag0E S01Q 2.430(4) . ?
Ag0E S01S 2.413(4) . ?
Ag0F Ag19 3.0289(18) . ?
Ag0F Ag1E 3.1331(19) . ?
Ag0F S01P 2.428(3) . ?
Ag0F S01Q 2.428(4) . ?
Ag0G Br1G 2.8118(18) . ?
Ag0G S01O 2.543(3) . ?
Ag0G S01W 2.860(4) . ?
Ag0H Ag0L 2.8364(16) . ?
Ag0H Ag0N 3.3375(16) . ?
Ag0H Ag19 2.9423(17) . ?
Ag0H Ag1B 2.7793(17) . ?
Ag0H Br1M 2.656(2) . ?
Ag0I Ag1C 3.0759(18) . ?
Ag0I Ag1F 2.9893(18) . ?
Ag0I S01N 2.431(4) . ?
Ag0I S01Y 2.417(4) . ?
Ag0J Ag0M 3.1036(17) . ?
Ag0J Ag0P 3.2111(18) . ?
Ag0J S01R 2.393(4) . ?
Ag0J S023 2.376(4) . ?
Ag0K Ag1J 3.231(2) . ?
Ag0K S01V 2.392(4) . ?
Ag0K S022 2.394(4) . ?
Ag0L Br1K 2.7932(19) . ?
Ag0L S01X 2.531(4) . ?
Ag0L S020 2.887(4) . ?
Ag0L Ag3A 3.028(10) . ?
Ag0M Ag1F 3.0245(18) . ?
Ag0M Br1M 3.058(2) . ?
Ag0M S01R 2.429(4) . ?
Ag0M S025 2.406(4) . ?
Ag0N Ag1B 2.9251(18) . ?
Ag0N S01X 2.412(4) . ?
Ag0N S028 2.426(4) . ?
Ag0O Ag1B 3.0770(18) . ?
Ag0O Ag1E 3.0685(19) . ?
Ag0O S01Q 2.406(4) . ?
Ag0O S021 2.400(4) . ?
Ag0P Ag0V 2.9575(18) . ?
Ag0P Ag1I 3.0269(19) . ?
Ag0P S01W 2.481(4) . ?
Ag0P S02D 2.448(4) . ?
Ag0Q Ag0Z 3.0285(17) . ?
Ag0Q S01U 2.374(4) . ?
Ag0Q S01Z 2.379(4) . ?
Ag0R Ag17 2.9073(19) . ?
Ag0R Ag1C 3.2214(18) . ?
Ag0R S01T 2.377(4) . ?
Ag0R S02C 2.376(4) . ?
Ag0S Br1M 2.875(2) . ?
Ag0S S01S 2.631(4) . ?
Ag0S S025 2.427(4) . ?
Ag0S S028 2.433(4) . ?
Ag0T Ag0X 3.0934(18) . ?
Ag0T Ag13 2.8335(17) . ?
Ag0T Ag1I 3.3336(19) . ?
Ag0T S024 2.409(4) . ?
Ag0T S02D 2.403(4) . ?
Ag0U Ag11 2.9762(18) . ?
Ag0U Ag1F 3.108(2) . ?
Ag0U S025 2.379(4) . ?
Ag0U S02F 2.391(5) . ?
Ag0V Ag0W 2.9443(18) . ?
Ag0V Ag1I 3.065(2) . ?
Ag0V S01W 2.410(4) . ?
Ag0V S026 2.395(4) . ?
Ag0W S01O 2.486(3) . ?
Ag0W S026 2.533(4) . ?
Ag0W S029 2.537(4) . ?
Ag0X S024 2.467(4) . ?
Ag0X S026 2.448(4) . ?
Ag0Y Ag10 2.9453(18) . ?
Ag0Y Ag16 3.064(2) . ?
Ag0Y Ag1J 3.070(2) . ?
Ag0Y S021 2.830(4) . ?
Ag0Y S022 2.442(4) . ?
Ag0Y S027 2.454(4) . ?
Ag0Z Ag1E 3.0825(19) . ?
Ag0Z S01Z 2.446(4) . ?
Ag0Z S021 2.946(4) . ?
Ag0Z S022 2.457(4) . ?
Ag10 Ag18 2.9685(19) . ?
Ag10 S027 2.404(5) . ?
Ag10 S02B 2.363(5) . ?
Ag11 Ag1F 3.2213(19) . ?
Ag11 S023 2.400(4) . ?
Ag11 S02F 2.396(5) . ?
Ag12 Ag1A 2.861(2) . ?
Ag12 Ag1J 3.099(2) . ?
Ag12 S020 2.460(4) . ?
Ag12 S02B 2.415(5) . ?
Ag13 Ag1D 3.131(2) . ?
Ag13 Ag1I 3.121(2) . ?
Ag13 S01Y 2.616(4) . ?
Ag13 S023 2.438(4) . ?
Ag13 S024 2.489(4) . ?
Ag14 Ag15 2.8578(19) . ?
Ag14 Ag16 2.900(2) . ?
Ag14 Ag1B 3.0582(19) . ?
Ag14 S02A 2.403(4) . ?
Ag14 S02E 2.399(4) . ?
Ag15 Ag1B 3.2839(19) . ?
Ag15 S028 2.365(5) . ?
Ag15 S02A 2.384(5) . ?
Ag16 Ag1J 2.895(2) . ?
Ag16 S021 2.423(4) . ?
Ag16 S02E 2.441(5) . ?
Ag17 Ag1C 3.1256(19) . ?
Ag17 Ag1D 2.864(2) . ?
Ag17 S029 2.387(4) . ?
Ag17 S02C 2.378(4) . ?
Ag18 S027 2.509(4) . ?
Ag18 S02G 2.420(5) . ?
Ag18 Ag1 3.092(10) . ?
Ag1A Ag1J 3.115(2) . ?
Ag1A S020 2.415(4) . ?
Ag1A S02G 2.380(5) . ?
Ag1A Ag1 3.087(11) . ?
Ag1D Ag1I 2.957(2) . ?
Ag1D S01Y 2.425(4) . ?
Ag1D S029 2.412(5) . ?
Ag1H S01X 2.502(4) . ?
Ag1H S02E 2.520(4) . ?
Ag1H S02G 2.538(5) . ?
Ag1H Ag3A 2.508(11) . ?
Ag1J Ag1 3.306(10) . ?
Ag1J Ag3A 3.225(10) . ?
S01N C02X 1.865(16) . ?
S01O C030 1.816(16) . ?
S01O Ag2A 2.273(12) . ?
S01P C02Y 1.835(18) . ?
S01Q C02P 1.840(16) . ?
S01R C02N 1.852(16) . ?
S01S C02M 1.821(17) . ?
S01T C02W 1.857(18) . ?
S01U C036 1.859(17) . ?
S01V C03T 1.849(19) . ?
S01W C02T 1.862(17) . ?
S01X C02Z 1.853(16) . ?
S01X Ag3A 2.497(10) . ?
S01Y C02O 1.852(15) . ?
S01Z C03I 1.851(11) . ?
S020 C044 1.86(2) . ?
S020 Ag3A 2.534(12) . ?
S021 C03D 1.84(2) . ?
S022 C02Q 1.865(18) . ?
S023 C03Y 1.821(19) . ?
S024 C04X 1.842(18) . ?
S025 C03L 1.81(2) . ?
S026 C035 1.830(19) . ?
S027 C03S 1.86(2) . ?
S028 C07P 1.80(2) . ?
S029 C047 1.85(2) . ?
S029 Ag2A 2.048(14) . ?
S02A C04I 1.827(11) . ?
S02B C03P 1.88(2) . ?
S02C C06F 1.82(3) . ?
S02D C04C 1.819(17) . ?
S02E C04M 1.83(3) . ?
S02E Ag1 2.417(11) . ?
S02F C04P 1.78(3) . ?
S02G C07U 1.83(2) . ?
S02G Ag1 1.900(11) . ?
S02G Ag3A 2.731(11) . ?
C02M C02V 1.51(2) . ?
C02M C037 1.57(2) . ?
C02M C04H 1.56(2) . ?
C02N C04D 1.51(2) . ?
C02N C04N 1.49(3) . ?
C02N C05J 1.55(3) . ?
C02O C03A 1.55(2) . ?
C02O C04T 1.51(2) . ?
C02O C067 1.52(2) . ?
C02P C03B 1.53(2) . ?
C02P C04G 1.53(2) . ?
C02P C054 1.52(2) . ?
C02Q C03C 1.54(2) . ?
C02Q C03H 1.51(2) . ?
C02Q C04A 1.45(3) . ?
C02R C02Z 1.54(2) . ?
C02R C045 1.57(2) . ?
C02S C030 1.56(2) . ?
C02S C039 1.53(2) . ?
C02T C04K 1.54(2) . ?
C02T C04Y 1.51(2) . ?
C02T C065 1.50(2) . ?
C02V C055 1.59(2) . ?
C02W C03Q 1.54(2) . ?
C02W C046 1.52(3) . ?
C02W C07Q 1.52(3) . ?
C02X C03N 1.50(2) . ?
C02X C03X 1.51(2) . ?
C02X C052 1.52(2) . ?
C02Y C059 1.46(3) . ?
C02Y C06M 1.49(3) . ?
C02Y C080 1.55(3) . ?
C02Z C03F 1.53(2) . ?
C02Z C05R 1.56(2) . ?
C030 C031 1.52(2) . ?
C030 C05I 1.51(2) . ?
C031 C03E 1.55(2) . ?
C033 C038 1.51(3) . ?
C033 C042 1.50(2) . ?
C034 C035 1.45(3) . ?
C034 C04R 1.58(3) . ?
C035 C03K 1.53(3) . ?
C035 C05U 1.55(3) . ?
C036 C04Q 1.53(3) . ?
C036 C057 1.49(2) . ?
C036 C05D 1.54(2) . ?
C037 C04S 1.54(2) . ?
C038 C03N 1.53(2) . ?
C038 C06A 1.52(2) . ?
C039 C03J 1.53(2) . ?
C039 C04V 1.53(2) . ?
C03A C053 1.56(2) . ?
C03B C05A 1.57(2) . ?
C03C C05P 1.51(3) . ?
C03D C06S 1.46(3) . ?
C03D C07Z 1.60(3) . ?
C03D C09A 1.53(3) . ?
C03E C03J 1.53(2) . ?
C03E C06Y 1.52(2) . ?
C03F C04E 1.56(2) . ?
C03G C04O 1.46(2) . ?
C03G C05Q 1.59(3) . ?
C03H C048 1.56(2) . ?
C03I C0B9 1.535(8) . ?
C03I C0BK 1.530(8) . ?
C03I C0BN 1.545(8) . ?
C03K C08B 1.62(3) . ?
C03L C05L 1.59(3) . ?
C03L C064 1.54(3) . ?
C03L C07W 1.57(3) . ?
C03M C03U 1.47(2) . ?
C03M C03X 1.56(2) . ?
C03M C06A 1.54(2) . ?
C03P C040 1.50(3) . ?
C03P C05B 1.53(3) . ?
C03P C06N 1.51(3) . ?
C03Q C07D 1.55(3) . ?
C03R C041 1.53(2) . ?
C03R C04G 1.54(2) . ?
C03R C05V 1.55(3) . ?
C03S C08C 1.48(3) . ?
C03S C08W 1.52(3) . ?
C03S C09I 1.54(3) . ?
C03T C04Z 1.49(3) . ?
C03T C05H 1.57(3) . ?
C03T C07H 1.51(3) . ?
C03U C042 1.49(2) . ?
C03V C043 1.51(2) . ?
C03V C055 1.51(2) . ?
C03W C059 1.59(3) . ?
C03W C06R 1.49(3) . ?
C03W C07Y 1.50(3) . ?
C03Y C05K 1.50(3) . ?
C03Y C06I 1.54(3) . ?
C03Y C06P 1.54(3) . ?
C03Z C06I 1.49(3) . ?
C03Z C06L 1.51(3) . ?
C03Z C07F 1.58(3) . ?
C040 C06D 1.55(3) . ?
C041 C05A 1.51(2) . ?
C042 C052 1.55(2) . ?
C043 C04H 1.54(2) . ?
C043 C05Y 1.47(2) . ?
C044 C086 1.54(3) . ?
C044 C08Y 1.50(3) . ?
C044 C092 1.48(3) . ?
C045 C04F 1.58(3) . ?
C045 C056 1.54(2) . ?
C046 C05T 1.55(3) . ?
C047 C09K 1.532(10) . ?
C047 C0B1 1.537(10) . ?
C047 C0B5 1.537(10) . ?
C048 C071 1.52(3) . ?
C048 C073 1.57(3) . ?
C049 C04T 1.58(2) . ?
C049 C04U 1.46(2) . ?
C049 C06E 1.54(3) . ?
C04A C06B 1.51(3) . ?
C04B C053 1.53(2) . ?
C04B C07X 1.50(2) . ?
C04C C04J 1.52(3) . ?
C04C C04W 1.50(2) . ?
C04C C05S 1.57(2) . ?
C04D C082 1.59(2) . ?
C04E C04F 1.52(2) . ?
C04E C06Z 1.52(2) . ?
C04I C0B2 1.535(8) . ?
C04I C20 1.530(8) . ?
C04I C40 1.551(8) . ?
C04J C05Z 1.55(2) . ?
C04K C081 1.54(2) . ?
C04L C05P 1.54(3) . ?
C04L C06B 1.58(2) . ?
C04M C08J 1.52(3) . ?
C04M C09Y 1.45(3) . ?
C04M C0AV 1.50(3) . ?
C04N C07G 1.55(2) . ?
C04O C04Q 1.55(2) . ?
C04O C05N 1.52(3) . ?
C04P C093 1.57(3) . ?
C04P C0AA 1.51(3) . ?
C04P C0AL 1.52(3) . ?
C04R C06T 1.50(3) . ?
C04R C08Q 1.53(3) . ?
C04S C05C 1.55(2) . ?
C04S C05Y 1.52(2) . ?
C04U C053 1.56(2) . ?
C04V C06O 1.56(2) . ?
C04W C06H 1.59(2) . ?
C04X C05M 1.51(3) . ?
C04X C07M 1.51(3) . ?
C04X C07S 1.53(3) . ?
C04Y C07J 1.50(2) . ?
C04Z C05G 1.48(3) . ?
C054 C077 1.56(2) . ?
C055 C05C 1.51(2) . ?
C056 C05E 1.58(2) . ?
C057 C05F 1.55(2) . ?
C058 C065 1.59(2) . ?
C058 C075 1.53(2) . ?
C058 C08P 1.46(3) . ?
C05A C06J 1.54(2) . ?
C05B C07B 1.53(3) . ?
C05D C05Q 1.58(2) . ?
C05E C05R 1.52(2) . ?
C05E C06Z 1.54(2) . ?
C05F C05N 1.49(3) . ?
C05F C06K 1.57(2) . ?
C05G C061 1.49(3) . ?
C05G C06U 1.48(3) . ?
C05H C07I 1.55(3) . ?
C05I C06O 1.55(2) . ?
C05J C072 1.54(2) . ?
C05K C079 1.57(3) . ?
C05L C08G 1.46(3) . ?
C05M C07V 1.52(3) . ?
C05O C06W 1.52(3) . ?
C05O C076 1.51(3) . ?
C05P C071 1.55(3) . ?
C05Q C06K 1.49(2) . ?
C05S C070 1.56(2) . ?
C05T C063 1.48(3) . ?
C05T C074 1.52(3) . ?
C05U C06Q 1.52(3) . ?
C05V C077 1.43(3) . ?
C05X C06W 1.55(3) . ?
C05X C07P 1.48(3) . ?
C05Z C066 1.60(3) . ?
C05Z C06V 1.51(2) . ?
C060 C07V 1.51(3) . ?
C060 C08K 1.51(3) . ?
C061 C07I 1.54(3) . ?
C062 C06D 1.47(3) . ?
C062 C07B 1.59(3) . ?
C063 C07A 1.45(3) . ?
C064 C07E 1.55(3) . ?
C066 C06H 1.46(3) . ?
C067 C07X 1.56(2) . ?
C068 C091 1.51(3) . ?
C068 C09C 1.54(3) . ?
C069 C07U 1.537(10) . ?
C069 C08T 1.546(10) . ?
C06B C073 1.58(3) . ?
C06D C0AE 1.50(3) . ?
C06E C07X 1.50(2) . ?
C06F C09B 1.538(10) . ?
C06F C09Q 1.537(10) . ?
C06F C0AG 1.545(10) . ?
C06G C07N 1.52(3) . ?
C06G C08K 1.52(3) . ?
C06H C07R 1.51(2) . ?
C06J C077 1.51(2) . ?
C06L C07K 1.66(3) . ?
C06M C085 1.55(3) . ?
C06N C08H 1.57(3) . ?
C06O C06Y 1.53(3) . ?
C06P C07K 1.46(3) . ?
C06Q C06T 1.59(3) . ?
C06Q C08A 1.53(3) . ?
C06R C09N 1.44(3) . ?
C06S C09C 1.54(3) . ?
C06U C083 1.55(3) . ?
C06V C070 1.53(3) . ?
C06W C078 1.50(3) . ?
C06X C076 1.54(3) . ?
C06X C087 1.55(3) . ?
C070 C07R 1.49(3) . ?
C072 C08F 1.53(3) . ?
C072 C08V 1.48(3) . ?
C074 C07D 1.55(3) . ?
C075 C081 1.48(3) . ?
C076 C088 1.54(3) . ?
C078 C087 1.60(3) . ?
C079 C07F 1.54(3) . ?
C079 C08I 1.56(3) . ?
C07A C07L 1.48(3) . ?
C07A C07Q 1.61(3) . ?
C07B C084 1.48(3) . ?
C07C C07J 1.52(2) . ?
C07C C081 1.50(3) . ?
C07D C07L 1.53(3) . ?
C07E C089 1.54(3) . ?
C07E C08E 1.53(3) . ?
C07G C08F 1.48(3) . ?
C07G C08M 1.49(3) . ?
C07H C083 1.53(3) . ?
C07I C08D 1.51(3) . ?
C07J C08P 1.58(2) . ?
C07K C08I 1.49(3) . ?
C07M C07N 1.53(3) . ?
C07N C09J 1.56(3) . ?
C07O C07W 1.54(3) . ?
C07O C08E 1.46(3) . ?
C07O C097 1.41(3) . ?
C07P C088 1.55(3) . ?
C07P C08S 1.58(3) . ?
C07S C08K 1.54(2) . ?
C07U C0A6 1.540(10) . ?
C07U C0AM 1.533(10) . ?
C07V C09J 1.45(3) . ?
C07Y C085 1.47(3) . ?
C07Z C091 1.53(3) . ?
C080 C09N 1.61(3) . ?
C082 C08M 1.53(3) . ?
C082 C08V 1.49(3) . ?
C083 C08D 1.49(3) . ?
C084 C08H 1.47(3) . ?
C085 C098 1.52(3) . ?
C086 C09L 1.58(3) . ?
C087 C08S 1.52(3) . ?
C089 C08G 1.45(3) . ?
C08A C08B 1.49(3) . ?
C08B C08Q 1.47(3) . ?
C08C C08R 1.63(3) . ?
C08G C097 1.55(3) . ?
C08H C0AE 1.56(3) . ?
C08J C08O 1.62(3) . ?
C08L C08Z 1.541(8) . ?
C08L C090 1.528(8) . ?
C08L C0BK 1.543(8) . ?
C08N C091 1.45(3) . ?
C08N C0B6 1.47(3) . ?
C08O C09H 1.44(3) . ?
C08O C09X 1.48(4) . ?
C08R C08X 1.45(3) . ?
C08R C0A9 1.38(3) . ?
C08T C09V 1.534(10) . ?
C08T C0BA 1.533(10) . ?
C08U C08W 1.55(3) . ?
C08U C0A9 1.50(3) . ?
C08U C0AD 1.44(3) . ?
C08X C099 1.42(3) . ?
C08Y C0AF 1.65(3) . ?
C08Z C0AH 1.543(9) . ?
C090 C0A1 1.544(8) . ?
C092 C0AT 1.59(3) . ?
C093 C0AX 1.42(4) . ?
C094 C09Z 1.55(3) . ?
C094 C0AX 1.48(4) . ?
C096 C09R 1.531(10) . ?
C096 C0A7 1.531(10) . ?
C098 C09N 1.54(3) . ?
C099 C09I 1.73(3) . ?
C099 C0AD 1.52(3) . ?
C09A C0B6 1.50(3) . ?
C09B C0AN 1.540(10) . ?
C09C C0A3 1.56(3) . ?
C09D C09T 1.42(4) . ?
C09D C0AL 1.67(4) . ?
C09D C0B3 1.53(4) . ?
C09E C09L 1.55(3) . ?
C09E C0AT 1.43(3) . ?
C09F C09Q 1.545(10) . ?
C09F C0AK 1.540(10) . ?
C09F C0B8 1.534(10) . ?
C09G C09V 1.538(10) . ?
C09G C0A6 1.533(10) . ?
C09G C0AJ 1.527(10) . ?
C09H C0AU 1.49(3) . ?
C09K C0A7 1.541(10) . ?
C09L C0AP 1.48(3) . ?
C09M C09X 1.53(3) . ?
C09M C09Y 1.65(3) . ?
C09M C0BH 1.37(4) . ?
C09P C09U 1.536(8) . ?
C09P C112 1.538(8) . ?
C09R C0B4 1.530(10) . ?
C09R C0B5 1.540(10) . ?
C09T C09Z 1.35(3) . ?
C09U C0B2 1.551(8) . ?
C09U C65 1.545(8) . ?
C09Z C0AA 1.58(3) . ?
C0A0 C14 1.544(8) . ?
C0A0 C20 1.555(8) . ?
C0A0 C65 1.540(8) . ?
C0A1 C0AC 1.549(8) . ?
C0A1 C0B9 1.562(8) . ?
C0A3 C0B6 1.52(3) . ?
C0A5 C0AF 1.48(3) . ?
C0A5 C0AT 1.48(3) . ?
C0A7 C92 1.526(10) . ?
C0AC C0AH 1.525(9) . ?
C0AF C0AP 1.43(3) . ?
C0AG C124 1.543(10) . ?
C0AH C0BN 1.548(9) . ?
C0AJ C0AO 1.527(10) . ?
C0AK C124 1.534(10) . ?
C0AM C0AO 1.548(10) . ?
C0AN C0B8 1.541(10) . ?
C0AN C50 1.537(10) . ?
C0AO C0BA 1.542(10) . ?
C0AU C0AV 1.63(3) . ?
C0AU C0BH 1.41(4) . ?
C0AX C0B3 1.56(3) . ?
C0B1 C181 1.542(10) . ?
C0B4 C181 1.537(10) . ?
C14 C112 1.536(8) . ?
C40 C112 1.556(8) . ?
C50 C124 1.545(10) . ?
C92 C181 1.536(10) . ?

loop_
_geom_torsion_atom_site_label_1
_geom_torsion_atom_site_label_2
_geom_torsion_atom_site_label_3
_geom_torsion_atom_site_label_4
_geom_torsion
_geom_torsion_site_symmetry_1
_geom_torsion_site_symmetry_2
_geom_torsion_site_symmetry_3
_geom_torsion_site_symmetry_4
_geom_torsion_publ_flag
Ag04 S01P C02Y C059 -174.5(13) . . . . ?
Ag04 S01P C02Y C06M 62.5(15) . . . . ?
Ag04 S01P C02Y C080 -54.7(15) . . . . ?
Ag04 S01T C02W C03Q -171.6(10) . . . . ?
Ag04 S01T C02W C046 67.3(14) . . . . ?
Ag04 S01T C02W C07Q -52.2(14) . . . . ?
Ag04 S01U C036 C04Q 69.6(12) . . . . ?
Ag04 S01U C036 C057 -167.3(11) . . . . ?
Ag04 S01U C036 C05D -47.7(13) . . . . ?
Ag06 S01O C030 C02S -43.3(12) . . . . ?
Ag06 S01O C030 C031 -161.4(10) . . . . ?
Ag06 S01O C030 C05I 78.0(12) . . . . ?
Ag06 S01T C02W C03Q -43.0(14) . . . . ?
Ag06 S01T C02W C046 -164.2(10) . . . . ?
Ag06 S01T C02W C07Q 76.4(12) . . . . ?
Ag08 S01R C02N C04D -81.6(14) . . . . ?
Ag08 S01R C02N C04N 39.4(14) . . . . ?
Ag08 S01R C02N C05J 155.8(10) . . . . ?
Ag08 S01W C02T C04K -49.9(13) . . . . ?
Ag08 S01W C02T C04Y -168.2(10) . . . . ?
Ag08 S01W C02T C065 70.2(13) . . . . ?
Ag09 S01N C02X C03N 172.3(10) . . . . ?
Ag09 S01N C02X C03X -68.3(11) . . . . ?
Ag09 S01N C02X C052 52.5(12) . . . . ?
Ag09 S01S C02M C02V 54.9(13) . . . . ?
Ag09 S01S C02M C037 176.1(10) . . . . ?
Ag09 S01S C02M C04H -66.6(12) . . . . ?
Ag0A S01N C02X C03N -68.6(12) . . . . ?
Ag0A S01N C02X C03X 50.8(12) . . . . ?
Ag0A S01N C02X C052 171.7(9) . . . . ?
Ag0A S01P C02Y C059 -32.8(16) . . . . ?
Ag0A S01P C02Y C06M -155.8(13) . . . . ?
Ag0A S01P C02Y C080 87.0(14) . . . . ?
Ag0C S01V C03T C04Z -69.4(15) . . . . ?
Ag0C S01V C03T C05H 170.1(10) . . . . ?
Ag0C S01V C03T C07H 52.6(15) . . . . ?
Ag0C S020 C044 C086 73.4(16) . . . . ?
Ag0C S020 C044 C08Y -165.7(12) . . . . ?
Ag0C S020 C044 C092 -44.6(17) . . . . ?
Ag0D S01U C036 C04Q -37.2(12) . . . . ?
Ag0D S01U C036 C057 85.8(13) . . . . ?
Ag0D S01U C036 C05D -154.6(10) . . . . ?
Ag0D S01V C03T C04Z 63.1(14) . . . . ?
Ag0D S01V C03T C05H -57.4(13) . . . . ?
Ag0D S01V C03T C07H -175.0(12) . . . . ?
Ag0E S01Q C02P C03B 58.4(12) . . . . ?
Ag0E S01Q C02P C04G -61.4(12) . . . . ?
Ag0E S01Q C02P C054 176.6(9) . . . . ?
Ag0E S01S C02M C02V -36.5(13) . . . . ?
Ag0E S01S C02M C037 84.8(12) . . . . ?
Ag0E S01S C02M C04H -158.0(10) . . . . ?
Ag0F S01P C02Y C059 59.6(16) . . . . ?
Ag0F S01P C02Y C06M -63.4(15) . . . . ?
Ag0F S01P C02Y C080 179.4(12) . . . . ?
Ag0F S01Q C02P C03B -59.4(12) . . . . ?
Ag0F S01Q C02P C04G -179.1(9) . . . . ?
Ag0F S01Q C02P C054 58.9(12) . . . . ?
Ag0G S01O C030 C02S 73.0(11) . . . . ?
Ag0G S01O C030 C031 -45.1(12) . . . . ?
Ag0G S01O C030 C05I -165.7(10) . . . . ?
Ag0G S01W C02T C04K -121.8(10) . . . . ?
Ag0G S01W C02T C04Y 119.9(11) . . . . ?
Ag0G S01W C02T C065 -1.6(14) . . . . ?
Ag0I S01N C02X C03N 53.4(12) . . . . ?
Ag0I S01N C02X C03X 172.8(9) . . . . ?
Ag0I S01N C02X C052 -66.4(12) . . . . ?
Ag0I S01Y C02O C03A -132.5(10) . . . . ?
Ag0I S01Y C02O C04T -12.0(13) . . . . ?
Ag0I S01Y C02O C067 109.7(11) . . . . ?
Ag0J S01R C02N C04D 132.4(12) . . . . ?
Ag0J S01R C02N C04N -106.6(12) . . . . ?
Ag0J S01R C02N C05J 9.8(14) . . . . ?
Ag0J S023 C03Y C05K -173.8(12) . . . . ?
Ag0J S023 C03Y C06I 66.6(15) . . . . ?
Ag0J S023 C03Y C06P -53.3(16) . . . . ?
Ag0K S01V C03T C04Z 150.5(12) . . . . ?
Ag0K S01V C03T C05H 30.0(14) . . . . ?
Ag0K S01V C03T C07H -87.5(14) . . . . ?
Ag0K S022 C02Q C03C 59.8(13) . . . . ?
Ag0K S022 C02Q C03H 177.9(10) . . . . ?
Ag0K S022 C02Q C04A -61.1(13) . . . . ?
Ag0L S01X C02Z C02R -168.3(10) . . . . ?
Ag0L S01X C02Z C03F -48.6(12) . . . . ?
Ag0L S01X C02Z C05R 71.1(12) . . . . ?
Ag0L S020 C044 C086 -0.3(18) . . . . ?
Ag0L S020 C044 C08Y 120.6(14) . . . . ?
Ag0L S020 C044 C092 -118.4(13) . . . . ?
Ag0M S01R C02N C04D 47.5(14) . . . . ?
Ag0M S01R C02N C04N 168.5(11) . . . . ?
Ag0M S01R C02N C05J -75.1(13) . . . . ?
Ag0M S025 C03L C05L 173.4(10) . . . . ?
Ag0M S025 C03L C064 52.9(16) . . . . ?
Ag0M S025 C03L C07W -69.5(15) . . . . ?
Ag0N S01X C02Z C02R 79.5(12) . . . . ?
Ag0N S01X C02Z C03F -160.8(10) . . . . ?
Ag0N S01X C02Z C05R -41.1(13) . . . . ?
Ag0N S028 C07P C05X -52.1(16) . . . . ?
Ag0N S028 C07P C088 69.7(14) . . . . ?
Ag0N S028 C07P C08S -175.9(12) . . . . ?
Ag0O S01Q C02P C03B 178.2(9) . . . . ?
Ag0O S01Q C02P C04G 58.5(12) . . . . ?
Ag0O S01Q C02P C054 -63.5(12) . . . . ?
Ag0O S021 C03D C06S 160.7(15) . . . . ?
Ag0O S021 C03D C07Z 37.1(17) . . . . ?
Ag0O S021 C03D C09A -74.1(18) . . . . ?
Ag0P S01W C02T C04K 50.1(12) . . . . ?
Ag0P S01W C02T C04Y -68.1(12) . . . . ?
Ag0P S01W C02T C065 170.3(10) . . . . ?
Ag0P S02D C04C C04J 81.8(12) . . . . ?
Ag0P S02D C04C C04W -153.8(10) . . . . ?
Ag0P S02D C04C C05S -36.6(13) . . . . ?
Ag0Q S01U C036 C04Q -151.5(9) . . . . ?
Ag0Q S01U C036 C057 -28.5(14) . . . . ?
Ag0Q S01U C036 C05D 91.1(12) . . . . ?
Ag0Q S01Z C03I C0B9 136.6(7) . . . . ?
Ag0Q S01Z C03I C0BK -108.0(7) . . . . ?
Ag0Q S01Z C03I C0BN 14.0(9) . . . . ?
Ag0R S01T C02W C03Q 54.0(13) . . . . ?
Ag0R S01T C02W C046 -67.1(12) . . . . ?
Ag0R S01T C02W C07Q 173.4(10) . . . . ?
Ag0R S02C C06F C09B -158.0(16) . . . . ?
Ag0R S02C C06F C09Q -42(2) . . . . ?
Ag0R S02C C06F C0AG 84.1(18) . . . . ?
Ag0S S01S C02M C02V -175.7(10) . . . . ?
Ag0S S01S C02M C037 -54.4(12) . . . . ?
Ag0S S01S C02M C04H 62.9(12) . . . . ?
Ag0S S025 C03L C05L -66.5(14) . . . . ?
Ag0S S025 C03L C064 173.0(12) . . . . ?
Ag0S S025 C03L C07W 50.6(15) . . . . ?
Ag0S S028 C07P C05X 178.7(11) . . . . ?
Ag0S S028 C07P C088 -59.4(16) . . . . ?
Ag0S S028 C07P C08S 55.0(16) . . . . ?
Ag0T S024 C04X C05M 164.0(11) . . . . ?
Ag0T S024 C04X C07M 41.4(16) . . . . ?
Ag0T S024 C04X C07S -79.7(13) . . . . ?
Ag0T S02D C04C C04J -17.2(13) . . . . ?
Ag0T S02D C04C C04W 107.2(11) . . . . ?
Ag0T S02D C04C C05S -135.5(11) . . . . ?
Ag0U S025 C03L C05L 60.4(14) . . . . ?
Ag0U S025 C03L C064 -60.1(15) . . . . ?
Ag0U S025 C03L C07W 177.5(11) . . . . ?
Ag0U S02F C04P C093 -86.1(18) . . . . ?
Ag0U S02F C04P C0AA 36(2) . . . . ?
Ag0U S02F C04P C0AL 155.1(17) . . . . ?
Ag0V S01W C02T C04K 131.5(10) . . . . ?
Ag0V S01W C02T C04Y 13.2(13) . . . . ?
Ag0V S01W C02T C065 -108.3(11) . . . . ?
Ag0V S026 C035 C034 -70.2(13) . . . . ?
Ag0V S026 C035 C03K 170.3(11) . . . . ?
Ag0V S026 C035 C05U 52.2(14) . . . . ?
Ag0W S01O C030 C02S -154.3(9) . . . . ?
Ag0W S01O C030 C031 87.6(11) . . . . ?
Ag0W S01O C030 C05I -33.0(13) . . . . ?
Ag0W S026 C035 C034 -152.0(10) . . . . ?
Ag0W S026 C035 C03K 88.5(13) . . . . ?
Ag0W S026 C035 C05U -29.6(16) . . . . ?
Ag0W S029 C047 C09K -55.4(17) . . . . ?
Ag0W S029 C047 C0B1 60.1(16) . . . . ?
Ag0W S029 C047 C0B5 -175.5(15) . . . . ?
Ag0X S024 C04X C05M 77.2(13) . . . . ?
Ag0X S024 C04X C07M -45.5(15) . . . . ?
Ag0X S024 C04X C07S -166.6(11) . . . . ?
Ag0X S026 C035 C034 54.3(14) . . . . ?
Ag0X S026 C035 C03K -65.3(14) . . . . ?
Ag0X S026 C035 C05U 176.7(11) . . . . ?
Ag0Y S021 C03D C06S -16.4(19) . . . . ?
Ag0Y S021 C03D C07Z -140.0(14) . . . . ?
Ag0Y S021 C03D C09A 108.8(16) . . . . ?
Ag0Y S022 C02Q C03C -52.6(14) . . . . ?
Ag0Y S022 C02Q C03H 65.4(13) . . . . ?
Ag0Y S022 C02Q C04A -173.5(10) . . . . ?
Ag0Y S027 C03S C08C 16.8(19) . . . . ?
Ag0Y S027 C03S C08W 140.6(16) . . . . ?
Ag0Y S027 C03S C09I -107.0(15) . . . . ?
Ag0Z S01Z C03I C0B9 54.3(8) . . . . ?
Ag0Z S01Z C03I C0BK 169.8(7) . . . . ?
Ag0Z S01Z C03I C0BN -68.3(8) . . . . ?
Ag0Z S021 C03D C06S 76.4(18) . . . . ?
Ag0Z S021 C03D C07Z -47.2(17) . . . . ?
Ag0Z S021 C03D C09A -158.4(15) . . . . ?
Ag0Z S022 C02Q C03C 174.2(10) . . . . ?
Ag0Z S022 C02Q C03H -67.7(13) . . . . ?
Ag0Z S022 C02Q C04A 53.4(14) . . . . ?
Ag10 S027 C03S C08C -62.7(18) . . . . ?
Ag10 S027 C03S C08W 61.1(18) . . . . ?
Ag10 S027 C03S C09I 173.5(13) . . . . ?
Ag10 S02B C03P C040 -162.6(12) . . . . ?
Ag10 S02B C03P C05B -40.5(15) . . . . ?
Ag10 S02B C03P C06N 78.8(14) . . . . ?
Ag11 S023 C03Y C05K -60.5(15) . . . . ?
Ag11 S023 C03Y C06I 179.9(12) . . . . ?
Ag11 S023 C03Y C06P 59.9(16) . . . . ?
Ag11 S02F C04P C093 -167.2(15) . . . . ?
Ag11 S02F C04P C0AA -45(2) . . . . ?
Ag11 S02F C04P C0AL 74(2) . . . . ?
Ag12 S020 C044 C086 179.2(13) . . . . ?
Ag12 S020 C044 C08Y -59.9(16) . . . . ?
Ag12 S020 C044 C092 61.1(16) . . . . ?
Ag12 S02B C03P C040 -63.4(14) . . . . ?
Ag12 S02B C03P C05B 58.7(15) . . . . ?
Ag12 S02B C03P C06N 178.0(13) . . . . ?
Ag13 S01Y C02O C03A 65.5(12) . . . . ?
Ag13 S01Y C02O C04T -174.0(11) . . . . ?
Ag13 S01Y C02O C067 -52.3(12) . . . . ?
Ag13 S023 C03Y C05K 61.1(17) . . . . ?
Ag13 S023 C03Y C06I -58.5(16) . . . . ?
Ag13 S023 C03Y C06P -178.4(11) . . . . ?
Ag13 S024 C04X C05M -118.9(12) . . . . ?
Ag13 S024 C04X C07M 118.4(13) . . . . ?
Ag13 S024 C04X C07S -2.7(14) . . . . ?
Ag14 S02A C04I C0B2 64.1(8) . . . . ?
Ag14 S02A C04I C20 -176.8(7) . . . . ?
Ag14 S02A C04I C40 -56.4(8) . . . . ?
Ag14 S02E C04M C08J 169.4(16) . . . . ?
Ag14 S02E C04M C09Y 48(2) . . . . ?
Ag14 S02E C04M C0AV -67.9(17) . . . . ?
Ag15 S028 C07P C05X 49.0(17) . . . . ?
Ag15 S028 C07P C088 170.9(11) . . . . ?
Ag15 S028 C07P C08S -74.7(14) . . . . ?
Ag15 S02A C04I C0B2 -13.2(9) . . . . ?
Ag15 S02A C04I C20 105.8(7) . . . . ?
Ag15 S02A C04I C40 -133.8(7) . . . . ?
Ag16 S021 C03D C06S -93.0(17) . . . . ?
Ag16 S021 C03D C07Z 143.4(14) . . . . ?
Ag16 S021 C03D C09A 32.2(19) . . . . ?
Ag16 S02E C04M C08J 91.0(18) . . . . ?
Ag16 S02E C04M C09Y -31(2) . . . . ?
Ag16 S02E C04M C0AV -146.3(15) . . . . ?
Ag17 S029 C047 C09K 144.9(14) . . . . ?
Ag17 S029 C047 C0B1 -99.5(15) . . . . ?
Ag17 S029 C047 C0B5 24.8(18) . . . . ?
Ag17 S02C C06F C09B -77.6(18) . . . . ?
Ag17 S02C C06F C09Q 39(2) . . . . ?
Ag17 S02C C06F C0AG 164.5(16) . . . . ?
Ag18 S027 C03S C08C -144.3(15) . . . . ?
Ag18 S027 C03S C08W -20(2) . . . . ?
Ag18 S027 C03S C09I 91.9(15) . . . . ?
Ag18 S02G C07U C069 167.9(12) . . . . ?
Ag18 S02G C07U C0A6 -73.4(13) . . . . ?
Ag18 S02G C07U C0AM 46.0(15) . . . . ?
Ag18 S02G Ag1 Ag1A -121.8(2) . . . . ?
Ag18 S02G Ag1 Ag1J -79.5(2) . . . . ?
Ag1A S020 C044 C086 -103.2(14) . . . . ?
Ag1A S020 C044 C08Y 17.7(16) . . . . ?
Ag1A S020 C044 C092 138.8(13) . . . . ?
Ag1A S02G C07U C069 30.9(14) . . . . ?
Ag1A S02G C07U C0A6 149.6(12) . . . . ?
Ag1A S02G C07U C0AM -91.1(13) . . . . ?
Ag1A S02G Ag1 Ag18 121.8(2) . . . . ?
Ag1A S02G Ag1 Ag1J 42.3(2) . . . . ?
Ag1D S01Y C02O C03A -16.9(13) . . . . ?
Ag1D S01Y C02O C04T 103.6(12) . . . . ?
Ag1D S01Y C02O C067 -134.7(10) . . . . ?
Ag1D S029 C047 C09K 65.0(16) . . . . ?
Ag1D S029 C047 C0B1 -179.5(14) . . . . ?
Ag1D S029 C047 C0B5 -55.1(18) . . . . ?
Ag1H S01X C02Z C02R -25.8(13) . . . . ?
Ag1H S01X C02Z C03F 93.9(11) . . . . ?
Ag1H S01X C02Z C05R -146.4(10) . . . . ?
Ag1H S02E C04M C08J -28(2) . . . . ?
Ag1H S02E C04M C09Y -149.7(16) . . . . ?
Ag1H S02E C04M C0AV 94.9(17) . . . . ?
Ag1H S02G C07U C069 -51.1(15) . . . . ?
Ag1H S02G C07U C0A6 67.5(13) . . . . ?
Ag1H S02G C07U C0AM -173.1(12) . . . . ?
S01N C02X C03N C038 178.8(12) . . . . ?
S01N C02X C03X C03M 178.7(11) . . . . ?
S01N C02X C052 C042 178.8(11) . . . . ?
S01O C030 C031 C03E 178.4(11) . . . . ?
S01O C030 C05I C06O 179.6(12) . . . . ?
S01P C02Y C059 C03W 178.4(14) . . . . ?
S01P C02Y C06M C085 179.3(14) . . . . ?
S01P C02Y C080 C09N -179.3(14) . . . . ?
S01Q C02P C03B C05A 179.6(11) . . . . ?
S01Q C02P C04G C03R -179.7(11) . . . . ?
S01Q C02P C054 C077 178.8(11) . . . . ?
S01R C02N C04D C082 180.0(13) . . . . ?
S01R C02N C04N C07G -178.6(12) . . . . ?
S01R C02N C05J C072 179.6(13) . . . . ?
S01S C02M C02V C055 -179.2(11) . . . . ?
S01S C02M C037 C04S 176.2(12) . . . . ?
S01S C02M C04H C043 -176.0(11) . . . . ?
S01T C02W C03Q C07D 177.2(13) . . . . ?
S01T C02W C046 C05T -177.4(12) . . . . ?
S01T C02W C07Q C07A 179.5(12) . . . . ?
S01U C036 C04Q C04O -179.3(11) . . . . ?
S01U C036 C057 C05F -179.4(12) . . . . ?
S01U C036 C05D C05Q 177.4(12) . . . . ?
S01V C03T C04Z C05G 176.9(14) . . . . ?
S01V C03T C05H C07I -177.9(13) . . . . ?
S01V C03T C07H C083 177.6(14) . . . . ?
S01W C02T C04K C081 178.1(11) . . . . ?
S01W C02T C04Y C07J 179.3(12) . . . . ?
S01W C02T C065 C058 -178.2(11) . . . . ?
S01X C02Z C03F C04E -179.0(11) . . . . ?
S01X C02Z C05R C05E -179.4(12) . . . . ?
S01Y C02O C03A C053 -177.3(11) . . . . ?
S01Y C02O C04T C049 -179.2(11) . . . . ?
S01Y C02O C067 C07X -179.9(12) . . . . ?
S01Z C03I C0B9 C0A1 176.2(9) . . . . ?
S01Z C03I C0BK C08L -179.1(10) . . . . ?
S01Z C03I C0BN C0AH -179.0(10) . . . . ?
S020 C044 C086 C09L 179.5(15) . . . . ?
S020 C044 C08Y C0AF -179.7(14) . . . . ?
S020 C044 C092 C0AT 177.6(14) . . . . ?
S021 C03D C06S C09C -178.2(17) . . . . ?
S021 C03D C07Z C091 177.3(16) . . . . ?
S021 C03D C09A C0B6 176.6(18) . . . . ?
S022 C02Q C03C C05P 179.6(13) . . . . ?
S022 C02Q C03H C048 -179.9(12) . . . . ?
S022 C02Q C04A C06B 178.1(13) . . . . ?
S023 C03Y C05K C079 -179.6(14) . . . . ?
S023 C03Y C06I C03Z -179.6(14) . . . . ?
S023 C03Y C06P C07K -176.0(16) . . . . ?
S024 C04X C05M C07V 179.1(13) . . . . ?
S024 C04X C07M C07N 178.9(13) . . . . ?
S024 C04X C07S C08K -175.5(12) . . . . ?
S025 C03L C05L C08G 176.5(14) . . . . ?
S025 C03L C064 C07E -179.9(14) . . . . ?
S025 C03L C07W C07O -178.6(14) . . . . ?
S026 C035 C03K C08B 176.8(12) . . . . ?
S026 C035 C05U C06Q -179.6(13) . . . . ?
S027 C03S C08C C08R -178.6(15) . . . . ?
S027 C03S C08W C08U 178.2(17) . . . . ?
S027 C03S C09I C099 174.3(15) . . . . ?
S028 C07P C088 C076 178.7(14) . . . . ?
S028 C07P C08S C087 -177.5(14) . . . . ?
S029 C047 C09K C0A7 178.1(16) . . . . ?
S029 C047 C0B1 C181 -178.4(16) . . . . ?
S029 C047 C0B5 C09R -175.9(16) . . . . ?
S02A C04I C0B2 C09U 179.8(10) . . . . ?
S02A C04I C20 C0A0 179.2(10) . . . . ?
S02A C04I C40 C112 -177.8(10) . . . . ?
S02B C03P C040 C06D -177.4(14) . . . . ?
S02B C03P C05B C07B 178.4(13) . . . . ?
S02B C03P C06N C08H 177.6(14) . . . . ?
S02C C06F C09B C0AN -176.9(18) . . . . ?
S02C C06F C09Q C09F 178.8(19) . . . . ?
S02C C06F C0AG C124 -177.2(18) . . . . ?
S02D C04C C04J C05Z -180.0(12) . . . . ?
S02D C04C C04W C06H -179.6(11) . . . . ?
S02D C04C C05S C070 -178.1(12) . . . . ?
S02E C04M C08J C08O 174.7(17) . . . . ?
S02E C04M C09Y C09M -174.6(17) . . . . ?
S02E C04M C0AV C0AU 179.6(16) . . . . ?
S02F C04P C093 C0AX -180(2) . . . . ?
S02F C04P C0AA C09Z -178.4(18) . . . . ?
S02F C04P C0AL C09D -175.6(17) . . . . ?
S02G C07U C0A6 C09G -179.2(14) . . . . ?
S02G C07U C0AM C0AO -174.7(13) . . . . ?
C02M C02V C055 C03V 58.3(17) . . . . ?
C02M C02V C055 C05C -61.2(18) . . . . ?
C02M C037 C04S C05C 59.3(18) . . . . ?
C02M C037 C04S C05Y -58.3(18) . . . . ?
C02N C04D C082 C08M -60.7(19) . . . . ?
C02N C04D C082 C08V 59(2) . . . . ?
C02N C04N C07G C08F -62(2) . . . . ?
C02N C04N C07G C08M 57(2) . . . . ?
C02N C05J C072 C08F 63.1(19) . . . . ?
C02N C05J C072 C08V -59(2) . . . . ?
C02O C03A C053 C04B 58.2(18) . . . . ?
C02O C03A C053 C04U -60.8(17) . . . . ?
C02O C067 C07X C04B -62.5(18) . . . . ?
C02O C067 C07X C06E 58.2(19) . . . . ?
C02P C03B C05A C041 60.2(18) . . . . ?
C02P C03B C05A C06J -59.4(18) . . . . ?
C02P C054 C077 C05V -58.7(19) . . . . ?
C02P C054 C077 C06J 63.9(18) . . . . ?
C02Q C03C C05P C04L 61(2) . . . . ?
C02Q C03C C05P C071 -61(2) . . . . ?
C02Q C03H C048 C071 62.9(19) . . . . ?
C02Q C03H C048 C073 -59.7(19) . . . . ?
C02Q C04A C06B C04L -55(2) . . . . ?
C02Q C04A C06B C073 60(2) . . . . ?
C02R C02Z C03F C04E -60.7(18) . . . . ?
C02R C02Z C05R C05E 61.4(18) . . . . ?
C02R C045 C04F C04E 56.9(19) . . . . ?
C02R C045 C056 C05E -56.2(19) . . . . ?
C02S C030 C031 C03E 59.5(17) . . . . ?
C02S C030 C05I C06O -58.8(18) . . . . ?
C02S C039 C03J C03E -60.3(18) . . . . ?
C02S C039 C04V C06O 61.0(18) . . . . ?
C02T C04K C081 C075 -60.0(19) . . . . ?
C02T C04K C081 C07C 60.4(18) . . . . ?
C02T C04Y C07J C07C -57.2(19) . . . . ?
C02T C04Y C07J C08P 56.5(19) . . . . ?
C02V C02M C037 C04S -60.4(18) . . . . ?
C02V C02M C04H C043 60.7(18) . . . . ?
C02V C055 C05C C04S 61.5(18) . . . . ?
C02W C03Q C07D C074 59(2) . . . . ?
C02W C03Q C07D C07L -58(2) . . . . ?
C02W C046 C05T C063 58(2) . . . . ?
C02W C046 C05T C074 -59(2) . . . . ?
C02Y C06M C085 C07Y -55(2) . . . . ?
C02Y C06M C085 C098 64(2) . . . . ?
C02Y C080 C09N C06R 56(2) . . . . ?
C02Y C080 C09N C098 -61(2) . . . . ?
C02Z C02R C045 C04F -58.1(18) . . . . ?
C02Z C02R C045 C056 56(2) . . . . ?
C02Z C03F C04E C04F 58.1(19) . . . . ?
C02Z C03F C04E C06Z -62.3(19) . . . . ?
C030 C02S C039 C03J 60.4(17) . . . . ?
C030 C02S C039 C04V -60.7(18) . . . . ?
C030 C031 C03E C03J -59.5(18) . . . . ?
C030 C031 C03E C06Y 59.8(18) . . . . ?
C030 C05I C06O C04V 60.2(19) . . . . ?
C030 C05I C06O C06Y -60.2(18) . . . . ?
C031 C030 C05I C06O 59.3(18) . . . . ?
C031 C03E C03J C039 58.9(18) . . . . ?
C031 C03E C06Y C06O -60.8(18) . . . . ?
C033 C038 C03N C02X 60.0(18) . . . . ?
C033 C038 C06A C03M -55.0(18) . . . . ?
C033 C042 C052 C02X -59.4(18) . . . . ?
C034 C035 C03K C08B 59(2) . . . . ?
C034 C035 C05U C06Q -60(2) . . . . ?
C034 C04R C06T C06Q 57(2) . . . . ?
C034 C04R C08Q C08B -65(2) . . . . ?
C035 C034 C04R C06T -59(2) . . . . ?
C035 C034 C04R C08Q 62(2) . . . . ?
C035 C03K C08B C08A 63(2) . . . . ?
C035 C03K C08B C08Q -60(2) . . . . ?
C035 C05U C06Q C06T 59(2) . . . . ?
C035 C05U C06Q C08A -59(2) . . . . ?
C036 C057 C05F C05N 59.0(19) . . . . ?
C036 C057 C05F C06K -60.2(19) . . . . ?
C036 C05D C05Q C03G -58.5(18) . . . . ?
C036 C05D C05Q C06K 61.8(19) . . . . ?
C037 C02M C02V C055 58.9(17) . . . . ?
C037 C02M C04H C043 -56.9(17) . . . . ?
C037 C04S C05C C055 -60.4(18) . . . . ?
C037 C04S C05Y C043 59.2(19) . . . . ?
C038 C033 C042 C03U -58.2(19) . . . . ?
C038 C033 C042 C052 61.7(18) . . . . ?
C039 C02S C030 S01O -178.4(11) . . . . ?
C039 C02S C030 C031 -60.0(17) . . . . ?
C039 C02S C030 C05I 58.7(17) . . . . ?
C039 C04V C06O C05I -60.0(18) . . . . ?
C039 C04V C06O C06Y 58.9(18) . . . . ?
C03A C02O C04T C049 -59.8(18) . . . . ?
C03A C02O C067 C07X 63.1(17) . . . . ?
C03B C02P C04G C03R 60.7(17) . . . . ?
C03B C02P C054 C077 -62.6(17) . . . . ?
C03B C05A C06J C077 59.9(18) . . . . ?
C03C C02Q C03H C048 -61.7(19) . . . . ?
C03C C02Q C04A C06B 58(2) . . . . ?
C03C C05P C071 C048 61(2) . . . . ?
C03D C06S C09C C068 60(3) . . . . ?
C03D C06S C09C C0A3 -57(3) . . . . ?
C03D C07Z C091 C068 -56(3) . . . . ?
C03D C07Z C091 C08N 66(3) . . . . ?
C03D C09A C0B6 C08N -57(3) . . . . ?
C03D C09A C0B6 C0A3 58(3) . . . . ?
C03F C02Z C05R C05E -59.8(18) . . . . ?
C03F C04E C04F C045 -58(2) . . . . ?
C03F C04E C06Z C05E 61.8(18) . . . . ?
C03G C04O C04Q C036 64.1(19) . . . . ?
C03G C04O C05N C05F -60(2) . . . . ?
C03G C05Q C06K C05F 60.3(18) . . . . ?
C03H C02Q C03C C05P 62(2) . . . . ?
C03H C02Q C04A C06B -62(2) . . . . ?
C03H C048 C071 C05P -61(2) . . . . ?
C03H C048 C073 C06B 59.3(19) . . . . ?
C03J C039 C04V C06O -59.6(18) . . . . ?
C03J C03E C06Y C06O 57.9(18) . . . . ?
C03K C035 C05U C06Q 63(2) . . . . ?
C03K C08B C08Q C04R 66(2) . . . . ?
C03L C05L C08G C089 62(2) . . . . ?
C03L C05L C08G C097 -57(2) . . . . ?
C03L C064 C07E C089 -58(2) . . . . ?
C03L C064 C07E C08E 58(2) . . . . ?
C03M C03U C042 C033 57.7(19) . . . . ?
C03M C03U C042 C052 -62.5(18) . . . . ?
C03N C02X C03X C03M -62.0(17) . . . . ?
C03N C02X C052 C042 59.4(17) . . . . ?
C03N C038 C06A C03M 61.3(19) . . . . ?
C03P C040 C06D C062 -59(2) . . . . ?
C03P C040 C06D C0AE 61(2) . . . . ?
C03P C05B C07B C062 58(2) . . . . ?
C03P C05B C07B C084 -57(2) . . . . ?
C03P C06N C08H C084 59(2) . . . . ?
C03P C06N C08H C0AE -59(2) . . . . ?
C03Q C02W C046 C05T 63.7(19) . . . . ?
C03Q C02W C07Q C07A -63.3(18) . . . . ?
C03Q C07D C07L C07A 61(2) . . . . ?
C03R C041 C05A C03B -62.0(18) . . . . ?
C03R C041 C05A C06J 56.6(18) . . . . ?
C03R C05V C077 C054 60.7(19) . . . . ?
C03R C05V C077 C06J -60.5(19) . . . . ?
C03S C08C C08R C08X 62(3) . . . . ?
C03S C08C C08R C0A9 -60(3) . . . . ?
C03T C04Z C05G C061 62(2) . . . . ?
C03T C04Z C05G C06U -56(2) . . . . ?
C03T C05H C07I C061 -58(2) . . . . ?
C03T C05H C07I C08D 61(2) . . . . ?
C03T C07H C083 C06U 61(2) . . . . ?
C03T C07H C083 C08D -61(2) . . . . ?
C03U C03M C03X C02X -57.0(18) . . . . ?
C03U C03M C06A C038 56.0(19) . . . . ?
C03U C042 C052 C02X 61.6(17) . . . . ?
C03V C043 C04H C02M -60.3(18) . . . . ?
C03V C043 C05Y C04S 58.6(19) . . . . ?
C03V C055 C05C C04S -58.7(18) . . . . ?
C03W C06R C09N C080 -55(2) . . . . ?
C03W C06R C09N C098 59(2) . . . . ?
C03W C07Y C085 C06M 58(2) . . . . ?
C03W C07Y C085 C098 -59(2) . . . . ?
C03X C02X C03N C038 58.9(18) . . . . ?
C03X C02X C052 C042 -60.5(16) . . . . ?
C03X C03M C03U C042 59.5(18) . . . . ?
C03X C03M C06A C038 -63.2(17) . . . . ?
C03Y C05K C079 C07F 59(2) . . . . ?
C03Y C05K C079 C08I -59(2) . . . . ?
C03Y C06P C07K C06L -59(2) . . . . ?
C03Y C06P C07K C08I 53(3) . . . . ?
C03Z C06L C07K C06P 54(2) . . . . ?
C03Z C06L C07K C08I -62(2) . . . . ?
C040 C03P C05B C07B -61(2) . . . . ?
C040 C03P C06N C08H 61(2) . . . . ?
C040 C06D C0AE C08H -61(2) . . . . ?
C041 C03R C04G C02P -60.5(18) . . . . ?
C041 C03R C05V C077 56.8(19) . . . . ?
C041 C05A C06J C077 -57.5(18) . . . . ?
C042 C033 C038 C03N -60.2(18) . . . . ?
C042 C033 C038 C06A 57.2(18) . . . . ?
C043 C03V C055 C02V -60.6(18) . . . . ?
C043 C03V C055 C05C 59.4(18) . . . . ?
C044 C086 C09L C09E 60(2) . . . . ?
C044 C086 C09L C0AP -54(2) . . . . ?
C044 C08Y C0AF C0A5 -59(2) . . . . ?
C044 C08Y C0AF C0AP 59(2) . . . . ?
C044 C092 C0AT C09E -60(2) . . . . ?
C044 C092 C0AT C0A5 60(2) . . . . ?
C045 C02R C02Z S01X -178.5(12) . . . . ?
C045 C02R C02Z C03F 62.7(19) . . . . ?
C045 C02R C02Z C05R -57.7(18) . . . . ?
C045 C056 C05E C05R 60.3(18) . . . . ?
C045 C056 C05E C06Z -61.8(18) . . . . ?
C046 C02W C03Q C07D -63(2) . . . . ?
C046 C02W C07Q C07A 61.4(19) . . . . ?
C046 C05T C063 C07A -61(2) . . . . ?
C046 C05T C074 C07D 58(2) . . . . ?
C047 C09K C0A7 C096 56(3) . . . . ?
C047 C09K C0A7 C92 -61(3) . . . . ?
C047 C0B1 C181 C0B4 -59(3) . . . . ?
C047 C0B1 C181 C92 60(3) . . . . ?
C049 C04U C053 C03A 63.4(18) . . . . ?
C049 C04U C053 C04B -55.3(18) . . . . ?
C049 C06E C07X C04B 56.0(18) . . . . ?
C049 C06E C07X C067 -62.6(18) . . . . ?
C04A C02Q C03C C05P -59(2) . . . . ?
C04A C02Q C03H C048 59.4(19) . . . . ?
C04A C06B C073 C048 -57.1(19) . . . . ?
C04C C04J C05Z C066 -56.8(19) . . . . ?
C04C C04J C05Z C06V 61(2) . . . . ?
C04C C04W C06H C066 56.5(19) . . . . ?
C04C C04W C06H C07R -60.9(19) . . . . ?
C04C C05S C070 C06V -60.8(19) . . . . ?
C04C C05S C070 C07R 58.5(19) . . . . ?
C04D C02N C04N C07G -59(2) . . . . ?
C04D C02N C05J C072 58(2) . . . . ?
C04D C082 C08M C07G 63(2) . . . . ?
C04D C082 C08V C072 -62(2) . . . . ?
C04F C045 C056 C05E 58.8(16) . . . . ?
C04F C04E C06Z C05E -59.2(17) . . . . ?
C04G C02P C03B C05A -60.5(17) . . . . ?
C04G C02P C054 C077 57.7(17) . . . . ?
C04G C03R C041 C05A 63.0(18) . . . . ?
C04G C03R C05V C077 -60.2(19) . . . . ?
C04H C02M C02V C055 -57.5(17) . . . . ?
C04H C02M C037 C04S 57.3(18) . . . . ?
C04H C043 C05Y C04S -59.4(19) . . . . ?
C04I C40 C112 C09P -61.5(7) . . . . ?
C04I C40 C112 C14 59.6(7) . . . . ?
C04J C04C C04W C06H -55.4(19) . . . . ?
C04J C04C C05S C070 60.5(18) . . . . ?
C04J C05Z C066 C06H 60.5(19) . . . . ?
C04J C05Z C06V C070 -60(2) . . . . ?
C04K C02T C04Y C07J 60.0(18) . . . . ?
C04K C02T C065 C058 -58.4(19) . . . . ?
C04L C05P C071 C048 -62.6(19) . . . . ?
C04L C06B C073 C048 61.3(18) . . . . ?
C04M C08J C08O C09H -54(3) . . . . ?
C04M C08J C08O C09X 63(3) . . . . ?
C04N C02N C04D C082 60(2) . . . . ?
C04N C02N C05J C072 -62.7(18) . . . . ?
C04N C07G C08F C072 62.7(19) . . . . ?
C04N C07G C08M C082 -61(2) . . . . ?
C04O C03G C05Q C05D 60.2(18) . . . . ?
C04O C03G C05Q C06K -60.1(18) . . . . ?
C04P C093 C0AX C094 -58(3) . . . . ?
C04P C093 C0AX C0B3 58(3) . . . . ?
C04Q C036 C057 C05F -58.7(19) . . . . ?
C04Q C036 C05D C05Q 60.4(17) . . . . ?
C04Q C04O C05N C05F 60.4(19) . . . . ?
C04R C034 C035 S026 179.9(12) . . . . ?
C04R C034 C035 C03K -63(2) . . . . ?
C04R C034 C035 C05U 58(2) . . . . ?
C04T C02O C03A C053 61.5(18) . . . . ?
C04T C02O C067 C07X -58.2(18) . . . . ?
C04T C049 C04U C053 -62.6(19) . . . . ?
C04T C049 C06E C07X 63.8(17) . . . . ?
C04U C049 C04T C02O 61.2(19) . . . . ?
C04U C049 C06E C07X -57.0(18) . . . . ?
C04V C039 C03J C03E 61.0(18) . . . . ?
C04V C06O C06Y C03E -58.3(18) . . . . ?
C04W C04C C04J C05Z 57.5(19) . . . . ?
C04W C04C C05S C070 -59.9(19) . . . . ?
C04W C06H C07R C070 61(2) . . . . ?
C04X C05M C07V C060 -64(2) . . . . ?
C04X C05M C07V C09J 58(2) . . . . ?
C04X C07M C07N C06G 59(2) . . . . ?
C04X C07M C07N C09J -56(2) . . . . ?
C04X C07S C08K C060 60(2) . . . . ?
C04X C07S C08K C06G -62(2) . . . . ?
C04Y C02T C04K C081 -61.7(18) . . . . ?
C04Y C02T C065 C058 60.0(18) . . . . ?
C04Y C07J C08P C058 -61(2) . . . . ?
C04Z C03T C05H C07I 59.1(19) . . . . ?
C04Z C03T C07H C083 -59(2) . . . . ?
C04Z C05G C061 C07I -61(2) . . . . ?
C04Z C05G C06U C083 57(2) . . . . ?
C052 C02X C03N C038 -61.7(18) . . . . ?
C052 C02X C03X C03M 58.3(17) . . . . ?
C053 C04B C07X C067 61.3(18) . . . . ?
C053 C04B C07X C06E -58.6(18) . . . . ?
C054 C02P C03B C05A 61.1(18) . . . . ?
C054 C02P C04G C03R -59.1(18) . . . . ?
C055 C03V C043 C04H 60.6(18) . . . . ?
C055 C03V C043 C05Y -59.0(19) . . . . ?
C056 C045 C04F C04E -60.9(18) . . . . ?
C056 C05E C05R C02Z -61.8(18) . . . . ?
C056 C05E C06Z C04E 59.7(17) . . . . ?
C057 C036 C04Q C04O 58.7(18) . . . . ?
C057 C036 C05D C05Q -62.3(19) . . . . ?
C057 C05F C05N C04O -61.7(19) . . . . ?
C057 C05F C06K C05Q 59(2) . . . . ?
C058 C075 C081 C04K 63.9(19) . . . . ?
C058 C075 C081 C07C -55(2) . . . . ?
C059 C02Y C06M C085 56(2) . . . . ?
C059 C02Y C080 C09N -59(2) . . . . ?
C059 C03W C06R C09N 55(2) . . . . ?
C059 C03W C07Y C085 -58(2) . . . . ?
C05A C06J C077 C054 -62.1(18) . . . . ?
C05A C06J C077 C05V 60.0(19) . . . . ?
C05B C03P C040 C06D 60(2) . . . . ?
C05B C03P C06N C08H -61(2) . . . . ?
C05B C07B C084 C08H 57(2) . . . . ?
C05C C04S C05Y C043 -58.1(18) . . . . ?
C05D C036 C04Q C04O -62.4(17) . . . . ?
C05D C036 C057 C05F 62.0(19) . . . . ?
C05D C05Q C06K C05F -59.2(19) . . . . ?
C05G C061 C07I C05H 61(2) . . . . ?
C05G C061 C07I C08D -58(2) . . . . ?
C05G C06U C083 C07H -60(2) . . . . ?
C05G C06U C083 C08D 64(2) . . . . ?
C05H C03T C04Z C05G -62(2) . . . . ?
C05H C03T C07H C083 59(2) . . . . ?
C05H C07I C08D C083 -61(2) . . . . ?
C05I C030 C031 C03E -59.3(17) . . . . ?
C05I C06O C06Y C03E 61.1(17) . . . . ?
C05J C02N C04D C082 -58(2) . . . . ?
C05J C02N C04N C07G 62.3(18) . . . . ?
C05J C072 C08F C07G -65.2(19) . . . . ?
C05J C072 C08V C082 62(2) . . . . ?
C05K C03Y C06I C03Z 61(2) . . . . ?
C05K C03Y C06P C07K -56(2) . . . . ?
C05K C079 C07F C03Z -56(2) . . . . ?
C05K C079 C08I C07K 58(2) . . . . ?
C05L C03L C064 C07E 58(2) . . . . ?
C05L C03L C07W C07O -59(2) . . . . ?
C05L C08G C097 C07O 60(2) . . . . ?
C05M C04X C07M C07N 58(2) . . . . ?
C05M C04X C07S C08K -59.0(19) . . . . ?
C05M C07V C09J C07N -60(2) . . . . ?
C05N C04O C04Q C036 -56.7(19) . . . . ?
C05N C05F C06K C05Q -60.6(18) . . . . ?
C05O C06W C078 C087 60(2) . . . . ?
C05O C076 C088 C07P 56(2) . . . . ?
C05P C04L C06B C04A 52(2) . . . . ?
C05P C04L C06B C073 -64.2(19) . . . . ?
C05Q C03G C04O C04Q -62.0(19) . . . . ?
C05Q C03G C04O C05N 56.9(19) . . . . ?
C05R C02Z C03F C04E 60.4(17) . . . . ?
C05R C05E C06Z C04E -62.0(17) . . . . ?
C05S C04C C04J C05Z -59.6(18) . . . . ?
C05S C04C C04W C06H 61.3(18) . . . . ?
C05S C070 C07R C06H -61(2) . . . . ?
C05T C063 C07A C07L -61(2) . . . . ?
C05T C063 C07A C07Q 62(2) . . . . ?
C05T C074 C07D C03Q -58(2) . . . . ?
C05T C074 C07D C07L 63(2) . . . . ?
C05U C035 C03K C08B -63.8(19) . . . . ?
C05U C06Q C06T C04R -60(2) . . . . ?
C05U C06Q C08A C08B 60(2) . . . . ?
C05V C03R C041 C05A -54.2(19) . . . . ?
C05V C03R C04G C02P 57.1(18) . . . . ?
C05X C06W C078 C087 -60(2) . . . . ?
C05X C07P C088 C076 -57(2) . . . . ?
C05X C07P C08S C087 57(2) . . . . ?
C05Y C043 C04H C02M 59.1(19) . . . . ?
C05Y C04S C05C C055 57.7(18) . . . . ?
C05Z C066 C06H C04W -59.2(19) . . . . ?
C05Z C066 C06H C07R 56(2) . . . . ?
C05Z C06V C070 C05S 59.9(19) . . . . ?
C05Z C06V C070 C07R -57.8(19) . . . . ?
C060 C07V C09J C07N 62(2) . . . . ?
C061 C05G C06U C083 -61(2) . . . . ?
C061 C07I C08D C083 57(2) . . . . ?
C062 C06D C0AE C08H 60(2) . . . . ?
C062 C07B C084 C08H -59(2) . . . . ?
C063 C05T C074 C07D -63(2) . . . . ?
C063 C07A C07L C07D 61(2) . . . . ?
C063 C07A C07Q C02W -61.2(19) . . . . ?
C064 C03L C05L C08G -60(2) . . . . ?
C064 C03L C07W C07O 58(2) . . . . ?
C064 C07E C089 C08G 60(2) . . . . ?
C064 C07E C08E C07O -60(2) . . . . ?
C065 C02T C04K C081 58.5(18) . . . . ?
C065 C02T C04Y C07J -59.9(18) . . . . ?
C065 C058 C075 C081 -63.0(19) . . . . ?
C065 C058 C08P C07J 61.3(19) . . . . ?
C066 C05Z C06V C070 57.0(19) . . . . ?
C066 C06H C07R C070 -56(2) . . . . ?
C067 C02O C03A C053 -60.5(17) . . . . ?
C067 C02O C04T C049 61.1(17) . . . . ?
C068 C09C C0A3 C0B6 -57(3) . . . . ?
C069 C07U C0A6 C09G -60(2) . . . . ?
C069 C07U C0AM C0AO 63(2) . . . . ?
C069 C08T C09V C09G 58(2) . . . . ?
C069 C08T C0BA C0AO -62(2) . . . . ?
C06A C038 C03N C02X -58.2(19) . . . . ?
C06A C03M C03U C042 -57.0(19) . . . . ?
C06A C03M C03X C02X 63.5(17) . . . . ?
C06B C04L C05P C03C -57(2) . . . . ?
C06B C04L C05P C071 65.7(19) . . . . ?
C06D C062 C07B C05B -58(2) . . . . ?
C06D C062 C07B C084 59(2) . . . . ?
C06E C049 C04T C02O -62.6(18) . . . . ?
C06E C049 C04U C053 56.4(19) . . . . ?
C06F C09B C0AN C0B8 -60(3) . . . . ?
C06F C09B C0AN C50 54(3) . . . . ?
C06F C0AG C124 C0AK 58(3) . . . . ?
C06F C0AG C124 C50 -66(3) . . . . ?
C06G C07N C09J C07V -58(2) . . . . ?
C06I C03Y C05K C079 -59(2) . . . . ?
C06I C03Y C06P C07K 62(2) . . . . ?
C06I C03Z C06L C07K -55(2) . . . . ?
C06I C03Z C07F C079 57(2) . . . . ?
C06K C05F C05N C04O 59.1(18) . . . . ?
C06L C03Z C06I C03Y 57(2) . . . . ?
C06L C03Z C07F C079 -63(2) . . . . ?
C06L C07K C08I C079 58(2) . . . . ?
C06M C02Y C059 C03W -59(2) . . . . ?
C06M C02Y C080 C09N 62(2) . . . . ?
C06M C085 C098 C09N -64(2) . . . . ?
C06N C03P C040 C06D -61(2) . . . . ?
C06N C03P C05B C07B 61(2) . . . . ?
C06N C08H C0AE C06D 60(2) . . . . ?
C06P C03Y C05K C079 59(2) . . . . ?
C06P C03Y C06I C03Z -58(2) . . . . ?
C06P C07K C08I C079 -55(3) . . . . ?
C06Q C08A C08B C03K -60(2) . . . . ?
C06Q C08A C08B C08Q 59(2) . . . . ?
C06R C03W C059 C02Y -57(2) . . . . ?
C06R C03W C07Y C085 61(2) . . . . ?
C06S C03D C07Z C091 54(3) . . . . ?
C06S C03D C09A C0B6 -58(3) . . . . ?
C06S C09C C0A3 C0B6 61(3) . . . . ?
C06T C04R C08Q C08B 55(2) . . . . ?
C06T C06Q C08A C08B -61(2) . . . . ?
C06U C05G C061 C07I 60(2) . . . . ?
C06U C083 C08D C07I -60(2) . . . . ?
C06V C05Z C066 C06H -58(2) . . . . ?
C06V C070 C07R C06H 57(2) . . . . ?
C06W C05O C076 C06X 59(2) . . . . ?
C06W C05O C076 C088 -59(2) . . . . ?
C06W C05X C07P S028 -179.1(14) . . . . ?
C06W C05X C07P C088 58(2) . . . . ?
C06W C05X C07P C08S -56(2) . . . . ?
C06W C078 C087 C06X -60(2) . . . . ?
C06W C078 C087 C08S 60(2) . . . . ?
C06X C076 C088 C07P -63(2) . . . . ?
C06X C087 C08S C07P 62(2) . . . . ?
C06Y C03E C03J C039 -59.2(18) . . . . ?
C06Z C04E C04F C045 62.1(18) . . . . ?
C06Z C05E C05R C02Z 60.4(18) . . . . ?
C071 C048 C073 C06B -62.6(19) . . . . ?
C073 C048 C071 C05P 61.3(19) . . . . ?
C074 C05T C063 C07A 59(2) . . . . ?
C074 C07D C07L C07A -59.1(19) . . . . ?
C075 C058 C065 C02T 59.8(18) . . . . ?
C075 C058 C08P C07J -55(2) . . . . ?
C076 C05O C06W C05X 61(2) . . . . ?
C076 C05O C06W C078 -61(2) . . . . ?
C076 C06X C087 C078 59(2) . . . . ?
C076 C06X C087 C08S -61(2) . . . . ?
C078 C087 C08S C07P -58(2) . . . . ?
C07B C062 C06D C040 58(2) . . . . ?
C07B C062 C06D C0AE -62(2) . . . . ?
C07B C084 C08H C06N -58(2) . . . . ?
C07B C084 C08H C0AE 60(2) . . . . ?
C07C C07J C08P C058 56(2) . . . . ?
C07E C089 C08G C05L -62(2) . . . . ?
C07E C089 C08G C097 58(2) . . . . ?
C07F C03Z C06I C03Y -59(2) . . . . ?
C07F C03Z C06L C07K 64(2) . . . . ?
C07F C079 C08I C07K -61(2) . . . . ?
C07H C03T C04Z C05G 56(2) . . . . ?
C07H C03T C05H C07I -61(2) . . . . ?
C07H C083 C08D C07I 61(2) . . . . ?
C07J C07C C081 C04K -57.3(19) . . . . ?
C07J C07C C081 C075 62(2) . . . . ?
C07L C07A C07Q C02W 64(2) . . . . ?
C07M C04X C05M C07V -57(2) . . . . ?
C07M C04X C07S C08K 61.1(19) . . . . ?
C07M C07N C09J C07V 59(2) . . . . ?
C07N C06G C08K C060 -60(2) . . . . ?
C07N C06G C08K C07S 61(2) . . . . ?
C07P C05X C06W C05O -61(2) . . . . ?
C07P C05X C06W C078 61(2) . . . . ?
C07Q C02W C03Q C07D 60.9(19) . . . . ?
C07Q C02W C046 C05T -60.9(19) . . . . ?
C07Q C07A C07L C07D -62(2) . . . . ?
C07S C04X C05M C07V 61.2(19) . . . . ?
C07S C04X C07M C07N -60(2) . . . . ?
C07U S02G Ag1 Ag18 -121.6(8) . . . . ?
C07U S02G Ag1 Ag1A 116.7(8) . . . . ?
C07U S02G Ag1 Ag1J 159.0(7) . . . . ?
C07U C069 C08T C09V -60(2) . . . . ?
C07U C069 C08T C0BA 58(2) . . . . ?
C07U C0AM C0AO C0AJ 61(2) . . . . ?
C07U C0AM C0AO C0BA -66(2) . . . . ?
C07V C060 C08K C06G 59(2) . . . . ?
C07V C060 C08K C07S -61(2) . . . . ?
C07W C03L C05L C08G 58(2) . . . . ?
C07W C03L C064 C07E -58(2) . . . . ?
C07W C07O C08E C07E 60(2) . . . . ?
C07W C07O C097 C08G -62(2) . . . . ?
C07X C04B C053 C03A -60.6(18) . . . . ?
C07X C04B C053 C04U 57.1(17) . . . . ?
C07Y C03W C059 C02Y 60(2) . . . . ?
C07Y C03W C06R C09N -62(2) . . . . ?
C07Y C085 C098 C09N 56(2) . . . . ?
C07Z C03D C06S C09C -55(3) . . . . ?
C07Z C03D C09A C0B6 60(3) . . . . ?
C080 C02Y C059 C03W 60(2) . . . . ?
C080 C02Y C06M C085 -64(2) . . . . ?
C081 C07C C07J C04Y 56(2) . . . . ?
C081 C07C C07J C08P -58.9(19) . . . . ?
C084 C08H C0AE C06D -58(2) . . . . ?
C085 C098 C09N C06R -55(2) . . . . ?
C085 C098 C09N C080 64(2) . . . . ?
C086 C044 C08Y C0AF -60(2) . . . . ?
C086 C044 C092 C0AT 59(2) . . . . ?
C086 C09L C0AP C0AF 60(3) . . . . ?
C087 C06X C076 C05O -59(2) . . . . ?
C087 C06X C076 C088 60(2) . . . . ?
C088 C07P C08S C087 -60(2) . . . . ?
C089 C07E C08E C07O 57(2) . . . . ?
C089 C08G C097 C07O -59(2) . . . . ?
C08A C06Q C06T C04R 60.7(19) . . . . ?
C08A C08B C08Q C04R -53(2) . . . . ?
C08C C03S C08W C08U -56(3) . . . . ?
C08C C03S C09I C099 52(2) . . . . ?
C08C C08R C08X C099 -69(3) . . . . ?
C08C C08R C0A9 C08U 66(3) . . . . ?
C08E C07E C089 C08G -58(2) . . . . ?
C08E C07O C07W C03L -58(2) . . . . ?
C08E C07O C097 C08G 60(2) . . . . ?
C08F C072 C08V C082 -56(2) . . . . ?
C08F C07G C08M C082 55(2) . . . . ?
C08I C079 C07F C03Z 60(2) . . . . ?
C08J C04M C09Y C09M 61(3) . . . . ?
C08J C04M C0AV C0AU -57(3) . . . . ?
C08J C08O C09H C0AU 58(3) . . . . ?
C08J C08O C09X C09M -68(3) . . . . ?
C08K C060 C07V C05M 62(2) . . . . ?
C08K C060 C07V C09J -60(2) . . . . ?
C08K C06G C07N C07M -60(2) . . . . ?
C08K C06G C07N C09J 56(2) . . . . ?
C08L C08Z C0AH C0AC 58.7(10) . . . . ?
C08L C08Z C0AH C0BN -61.6(10) . . . . ?
C08L C090 C0A1 C0AC -56.9(9) . . . . ?
C08L C090 C0A1 C0B9 60.1(8) . . . . ?
C08M C07G C08F C072 -54(2) . . . . ?
C08M C082 C08V C072 55(2) . . . . ?
C08O C09H C0AU C0AV -59(3) . . . . ?
C08O C09H C0AU C0BH 57(3) . . . . ?
C08P C058 C065 C02T -60.6(19) . . . . ?
C08P C058 C075 C081 53(2) . . . . ?
C08Q C04R C06T C06Q -59(2) . . . . ?
C08R C08X C099 C09I 67(3) . . . . ?
C08R C08X C099 C0AD -42(3) . . . . ?
C08S C07P C088 C076 61(2) . . . . ?
C08T C069 C07U S02G 178.6(13) . . . . ?
C08T C069 C07U C0A6 62(2) . . . . ?
C08T C069 C07U C0AM -58(2) . . . . ?
C08V C072 C08F C07G 55(2) . . . . ?
C08V C082 C08M C07G -55(2) . . . . ?
C08W C03S C08C C08R 56(3) . . . . ?
C08W C03S C09I C099 -68(2) . . . . ?
C08W C08U C0A9 C08R -65(3) . . . . ?
C08W C08U C0AD C099 68(3) . . . . ?
C08X C08R C0A9 C08U -47(3) . . . . ?
C08X C099 C09I C03S -52(3) . . . . ?
C08X C099 C0AD C08U 45(3) . . . . ?
C08Y C044 C086 C09L 59(2) . . . . ?
C08Y C044 C092 C0AT -62(2) . . . . ?
C08Y C0AF C0AP C09L -62(3) . . . . ?
C08Z C08L C090 C0A1 58.5(8) . . . . ?
C08Z C08L C0BK C03I -57.4(10) . . . . ?
C08Z C0AH C0BN C03I 61.1(10) . . . . ?
C090 C08L C08Z C0AH -58.6(9) . . . . ?
C090 C08L C0BK C03I 62.9(9) . . . . ?
C090 C0A1 C0AC C0AH 56.9(9) . . . . ?
C090 C0A1 C0B9 C03I -59.7(8) . . . . ?
C091 C068 C09C C06S -61(3) . . . . ?
C091 C068 C09C C0A3 55(3) . . . . ?
C091 C08N C0B6 C09A 55(3) . . . . ?
C091 C08N C0B6 C0A3 -60(3) . . . . ?
C092 C044 C086 C09L -60(2) . . . . ?
C092 C044 C08Y C0AF 59(2) . . . . ?
C093 C04P C0AA C09Z -52(3) . . . . ?
C093 C04P C0AL C09D 60(3) . . . . ?
C093 C0AX C0B3 C09D -70(3) . . . . ?
C094 C09Z C0AA C04P 58(3) . . . . ?
C094 C0AX C0B3 C09D 44(3) . . . . ?
C096 C09R C0B4 C181 53(3) . . . . ?
C096 C09R C0B5 C047 -64(3) . . . . ?
C096 C0A7 C92 C181 -54(3) . . . . ?
C097 C07O C07W C03L 63(2) . . . . ?
C097 C07O C08E C07E -61(2) . . . . ?
C09A C03D C06S C09C 57(3) . . . . ?
C09A C03D C07Z C091 -65(2) . . . . ?
C09B C06F C09Q C09F -64(3) . . . . ?
C09B C06F C0AG C124 66(3) . . . . ?
C09B C0AN C0B8 C09F 57(3) . . . . ?
C09B C0AN C50 C124 -59(3) . . . . ?
C09C C068 C091 C07Z 61(3) . . . . ?
C09C C068 C091 C08N -59(3) . . . . ?
C09C C0A3 C0B6 C08N 57(3) . . . . ?
C09C C0A3 C0B6 C09A -61(3) . . . . ?
C09D C09T C09Z C094 -54(3) . . . . ?
C09D C09T C09Z C0AA 63(3) . . . . ?
C09E C09L C0AP C0AF -51(3) . . . . ?
C09F C0AK C124 C0AG -66(3) . . . . ?
C09F C0AK C124 C50 52(3) . . . . ?
C09G C0AJ C0AO C0AM -66(2) . . . . ?
C09G C0AJ C0AO C0BA 55(2) . . . . ?
C09H C08O C09X C09M 51(3) . . . . ?
C09H C0AU C0AV C04M 57(3) . . . . ?
C09H C0AU C0BH C09M -55(3) . . . . ?
C09I C03S C08C C08R -61(3) . . . . ?
C09I C03S C08W C08U 66(2) . . . . ?
C09I C099 C0AD C08U -71(3) . . . . ?
C09K C047 C0B1 C181 -60(2) . . . . ?
C09K C047 C0B5 C09R 63(3) . . . . ?
C09K C0A7 C92 C181 62(2) . . . . ?
C09L C09E C0AT C092 62(2) . . . . ?
C09L C09E C0AT C0A5 -51(3) . . . . ?
C09P C09U C0B2 C04I 59.2(8) . . . . ?
C09P C09U C65 C0A0 -59.4(7) . . . . ?
C09Q C06F C09B C0AN 62(3) . . . . ?
C09Q C06F C0AG C124 -51(3) . . . . ?
C09Q C09F C0AK C124 64(3) . . . . ?
C09Q C09F C0B8 C0AN -57(3) . . . . ?
C09R C096 C0A7 C09K -59(3) . . . . ?
C09R C096 C0A7 C92 56(3) . . . . ?
C09R C0B4 C181 C0B1 63(3) . . . . ?
C09R C0B4 C181 C92 -51(3) . . . . ?
C09T C09D C0AL C04P 52(3) . . . . ?
C09T C09D C0B3 C0AX -44(3) . . . . ?
C09T C09Z C0AA C04P -64(3) . . . . ?
C09U C09P C112 C14 -59.3(7) . . . . ?
C09U C09P C112 C40 61.5(7) . . . . ?
C09V C08T C0BA C0AO 56(2) . . . . ?
C09V C09G C0A6 C07U 55(2) . . . . ?
C09V C09G C0AJ C0AO -53(2) . . . . ?
C09X C08O C09H C0AU -56(3) . . . . ?
C09X C09M C09Y C04M -61(3) . . . . ?
C09X C09M C0BH C0AU 53(3) . . . . ?
C09Y C04M C08J C08O -61(3) . . . . ?
C09Y C04M C0AV C0AU 60(3) . . . . ?
C09Y C09M C09X C08O 65(3) . . . . ?
C09Y C09M C0BH C0AU -59(3) . . . . ?
C09Z C094 C0AX C093 62(3) . . . . ?
C09Z C094 C0AX C0B3 -50(3) . . . . ?
C0A0 C14 C112 C09P 58.7(8) . . . . ?
C0A0 C14 C112 C40 -61.7(7) . . . . ?
C0A1 C0AC C0AH C08Z -58.5(9) . . . . ?
C0A1 C0AC C0AH C0BN 61.6(9) . . . . ?
C0A5 C0AF C0AP C09L 52(3) . . . . ?
C0A6 C07U C0AM C0AO -58(2) . . . . ?
C0A6 C09G C09V C08T -56(2) . . . . ?
C0A6 C09G C0AJ C0AO 65(2) . . . . ?
C0A7 C096 C09R C0B4 -56(3) . . . . ?
C0A7 C096 C09R C0B5 63(3) . . . . ?
C0A7 C92 C181 C0B1 -61(2) . . . . ?
C0A7 C92 C181 C0B4 52(3) . . . . ?
C0A9 C08R C08X C099 45(3) . . . . ?
C0A9 C08U C08W C03S 56(3) . . . . ?
C0A9 C08U C0AD C099 -45(3) . . . . ?
C0AA C04P C093 C0AX 54(3) . . . . ?
C0AA C04P C0AL C09D -51(3) . . . . ?
C0AC C0A1 C0B9 C03I 58.5(8) . . . . ?
C0AC C0AH C0BN C03I -60.0(9) . . . . ?
C0AD C08U C08W C03S -61(3) . . . . ?
C0AD C08U C0A9 C08R 47(3) . . . . ?
C0AD C099 C09I C03S 68(2) . . . . ?
C0AF C0A5 C0AT C092 -65(2) . . . . ?
C0AF C0A5 C0AT C09E 50(3) . . . . ?
C0AG C06F C09B C0AN -58(3) . . . . ?
C0AG C06F C09Q C09F 54(3) . . . . ?
C0AJ C09G C09V C08T 59(2) . . . . ?
C0AJ C09G C0A6 C07U -62(2) . . . . ?
C0AJ C0AO C0BA C08T -56(2) . . . . ?
C0AK C09F C09Q C06F -61(3) . . . . ?
C0AK C09F C0B8 C0AN 61(3) . . . . ?
C0AL C04P C093 C0AX -56(3) . . . . ?
C0AL C04P C0AA C09Z 57(3) . . . . ?
C0AL C09D C09T C09Z -57(3) . . . . ?
C0AL C09D C0B3 C0AX 71(2) . . . . ?
C0AM C07U C0A6 C09G 61(2) . . . . ?
C0AM C0AO C0BA C08T 66(2) . . . . ?
C0AN C50 C124 C0AG 64(3) . . . . ?
C0AN C50 C124 C0AK -58(3) . . . . ?
C0AT C09E C09L C086 -64(2) . . . . ?
C0AT C09E C09L C0AP 49(3) . . . . ?
C0AT C0A5 C0AF C08Y 66(2) . . . . ?
C0AT C0A5 C0AF C0AP -48(3) . . . . ?
C0AV C04M C08J C08O 54(3) . . . . ?
C0AV C04M C09Y C09M -58(3) . . . . ?
C0AV C0AU C0BH C09M 62(3) . . . . ?
C0AX C094 C09Z C09T 58(3) . . . . ?
C0AX C094 C09Z C0AA -62(3) . . . . ?
C0B1 C047 C09K C0A7 61(2) . . . . ?
C0B1 C047 C0B5 C09R -53(3) . . . . ?
C0B2 C04I C20 C0A0 -60.7(8) . . . . ?
C0B2 C04I C40 C112 61.1(8) . . . . ?
C0B2 C09U C65 C0A0 60.8(7) . . . . ?
C0B3 C09D C09T C09Z 49(3) . . . . ?
C0B3 C09D C0AL C04P -69(3) . . . . ?
C0B4 C09R C0B5 C047 56(3) . . . . ?
C0B5 C047 C09K C0A7 -59(3) . . . . ?
C0B5 C047 C0B1 C181 57(3) . . . . ?
C0B5 C09R C0B4 C181 -64(3) . . . . ?
C0B6 C08N C091 C068 63(3) . . . . ?
C0B6 C08N C091 C07Z -59(3) . . . . ?
C0B8 C09F C09Q C06F 61(3) . . . . ?
C0B8 C09F C0AK C124 -53(3) . . . . ?
C0B8 C0AN C50 C124 57(3) . . . . ?
C0B9 C03I C0BK C08L -62.8(9) . . . . ?
C0B9 C03I C0BN C0AH 59.3(9) . . . . ?
C0B9 C0A1 C0AC C0AH -59.9(9) . . . . ?
C0BA C08T C09V C09G -61(2) . . . . ?
C0BH C09M C09X C08O -50(3) . . . . ?
C0BH C09M C09Y C04M 57(3) . . . . ?
C0BH C0AU C0AV C04M -60(3) . . . . ?
C0BK C03I C0B9 C0A1 61.0(8) . . . . ?
C0BK C03I C0BN C0AH -59.1(10) . . . . ?
C0BK C08L C08Z C0AH 59.5(10) . . . . ?
C0BK C08L C090 C0A1 -61.4(8) . . . . ?
C0BN C03I C0B9 C0A1 -59.5(8) . . . . ?
C0BN C03I C0BK C08L 57.4(10) . . . . ?
C14 C0A0 C20 C04I -59.6(8) . . . . ?
C14 C0A0 C65 C09U 58.6(8) . . . . ?
C20 C04I C0B2 C09U 61.2(8) . . . . ?
C20 C04I C40 C112 -59.1(8) . . . . ?
C20 C0A0 C14 C112 60.6(7) . . . . ?
C20 C0A0 C65 C09U -60.1(7) . . . . ?
C40 C04I C0B2 C09U -60.0(8) . . . . ?
C40 C04I C20 C0A0 59.9(8) . . . . ?
C50 C0AN C0B8 C09F -59(3) . . . . ?
C65 C09U C0B2 C04I -61.2(8) . . . . ?
C65 C0A0 C14 C112 -58.4(8) . . . . ?
C65 C0A0 C20 C04I 60.2(8) . . . . ?
C112 C09P C09U C0B2 -60.0(8) . . . . ?
C112 C09P C09U C65 59.6(7) . . . . ?
Ag1 S02E C04M C08J -5.1(19) . . . . ?
Ag1 S02E C04M C09Y -127.0(18) . . . . ?
Ag1 S02E C04M C0AV 117.6(16) . . . . ?
Ag1 S02G C07U C069 -79.1(15) . . . . ?
Ag1 S02G C07U C0A6 39.6(16) . . . . ?
Ag1 S02G C07U C0AM 159.0(12) . . . . ?
Ag2A S01O C030 C02S -134.7(10) . . . . ?
Ag2A S01O C030 C031 107.2(11) . . . . ?
Ag2A S01O C030 C05I -13.4(15) . . . . ?
Ag2A S029 C047 C09K -70.7(18) . . . . ?
Ag2A S029 C047 C0B1 44.9(19) . . . . ?
Ag2A S029 C047 C0B5 169.3(15) . . . . ?
Ag3A S01X C02Z C02R -90.0(12) . . . . ?
Ag3A S01X C02Z C03F 29.7(13) . . . . ?
Ag3A S01X C02Z C05R 149.3(11) . . . . ?
Ag3A S020 C044 C086 -80.5(16) . . . . ?
Ag3A S020 C044 C08Y 40.4(17) . . . . ?
Ag3A S020 C044 C092 161.4(12) . . . . ?
Ag3A S02G C07U C069 10.2(15) . . . . ?
Ag3A S02G C07U C0A6 128.9(12) . . . . ?
Ag3A S02G C07U C0AM -111.8(13) . . . . ?

loop_
_smtbx_masks_void_nr
_smtbx_masks_void_average_x
_smtbx_masks_void_average_y
_smtbx_masks_void_average_z
_smtbx_masks_void_volume
_smtbx_masks_void_count_electrons
_smtbx_masks_void_content
1 -0.997 -0.794 -0.355 6764.8 208.0 ?
2 -0.071 0.400 0.760 17.7 0.0 ?
3 0.071 0.600 0.240 17.7 0.0 ?
4 0.089 0.710 0.338 9.8 0.0 ?
5 0.370 0.342 0.926 7.2 0.0 ?
6 0.630 0.658 0.074 7.2 0.0 ?
7 0.911 0.290 0.662 9.8 0.0 ?
